data_7251017
loop_
_publ_author_name
'Douib, Haiet'
'Lefeuvre, Bertrand'
'Flores Gonzalez, Jessica'
'Dorcet, Vincent'
'Pointillart, Fabrice'

_publ_section_title
;
 Versatility of the methyl-bipyrimidine-<i>N</i>-oxide ligand for the
 design of lanthanide single-molecule magnets.
;
_journal_issue 47
_journal_name_full CrystEngComm
_journal_page_first 7677
_journal_page_last 7688
_journal_paper_doi 10.1039/d5ce00831j
_journal_volume 27
_journal_year 2025
_chemical_compound_source 'synthesis as described'
_chemical_formula_moiety 'C88 H34 Dy6 F84 N8 O34'
_chemical_formula_sum 'C88 H34 Dy6 F84 N8 O34'
_chemical_formula_weight 4318.23
_space_group_crystal_system monoclinic
_space_group_IT_number 14
_space_group_name_Hall '-P 2yn'
_space_group_name_H-M_alt 'P 1 21/n 1'
_atom_sites_solution_hydrogens geom
_atom_sites_solution_primary dual
_atom_sites_solution_secondary difmap
_audit_update_record
;
2025-08-22 deposited with the CCDC.	2025-10-14 downloaded from the CCDC.
;
_cell_angle_alpha 90
_cell_angle_beta 93.330(3)
_cell_angle_gamma 90
_cell_formula_units_Z 4
_cell_length_a 16.4799(9)
_cell_length_b 19.9305(11)
_cell_length_c 43.082(2)
_cell_measurement_reflns_used 9927
_cell_measurement_temperature 150(2)
_cell_measurement_theta_max 24.4512
_cell_measurement_theta_min 2.1521
_cell_measurement_wavelength 0.710730
_cell_volume 14126.5(13)
_computing_cell_refinement 'Bruker APEX2 (Bruker, 2014)'
_computing_data_collection 'Bruker APEX2 (Bruker, 2014)'
_computing_data_reduction 'Bruker APEX2 (Bruker, 2014)'
_computing_molecular_graphics
;
   'SXGRAPH (L. Farrugia, 1999), Mercury (CSD, 2020)'
;
_computing_publication_material 'CRYSCALC (T. Roisnel, local program, 2020)'
_computing_structure_refinement 'SHELXL-2018_3 (Sheldrick, 2018)'
_computing_structure_solution 'SHELXT (Sheldrick, 2015)'
_diffrn_ambient_temperature 150(2)
_diffrn_detector 'CCD plate'
_diffrn_detector_area_resol_mean 8.33
_diffrn_measured_fraction_theta_full 0.997
_diffrn_measured_fraction_theta_max 0.987
_diffrn_measurement_device_type 'APEXII Bruker-AXS'
_diffrn_measurement_method 'CCD rotation images, thin slices'
_diffrn_orient_matrix_UB_11 -0.0245745
_diffrn_orient_matrix_UB_12 0.0434539
_diffrn_orient_matrix_UB_13 -0.0073722
_diffrn_orient_matrix_UB_21 -0.0423179
_diffrn_orient_matrix_UB_22 -0.0041591
_diffrn_orient_matrix_UB_23 0.0156102
_diffrn_orient_matrix_UB_31 0.0360532
_diffrn_orient_matrix_UB_32 0.0247372
_diffrn_orient_matrix_UB_33 0.0155747
_diffrn_radiation_monochromator graphite
_diffrn_radiation_probe x-ray
_diffrn_radiation_source 'fine-focus sealed tube'
_diffrn_radiation_type MoK\a
_diffrn_radiation_wavelength 0.71073
_diffrn_reflns_av_R_equivalents 0.0790
_diffrn_reflns_av_unetI/netI 0.1027
_diffrn_reflns_limit_h_max 21
_diffrn_reflns_limit_h_min -21
_diffrn_reflns_limit_k_max 25
_diffrn_reflns_limit_k_min -25
_diffrn_reflns_limit_l_max 55
_diffrn_reflns_limit_l_min -55
_diffrn_reflns_number 110377
_diffrn_reflns_theta_full 25.242
_diffrn_reflns_theta_max 27.534
_diffrn_reflns_theta_min 0.947
_exptl_absorpt_coefficient_mu 3.314
_exptl_absorpt_correction_T_max 0.225
_exptl_absorpt_correction_T_min 0.160
_exptl_absorpt_correction_type multi-scan
_exptl_absorpt_process_details
;
  [Sheldrick, G.M. (2014). SADABS Bruker AXS Inc., Madison, Wisconsin, USA]
;
_exptl_crystal_colour colourless
_exptl_crystal_density_diffrn 2.030
_exptl_crystal_description prism
_exptl_crystal_F_000 8168
_exptl_crystal_size_max 0.600
_exptl_crystal_size_mid 0.480
_exptl_crystal_size_min 0.450
_refine_diff_density_max 2.390
_refine_diff_density_min -3.270
_refine_diff_density_rms 0.187
_refine_ls_extinction_method none
_refine_ls_goodness_of_fit_ref 1.042
_refine_ls_hydrogen_treatment constr
_refine_ls_matrix_type full
_refine_ls_number_parameters 2083
_refine_ls_number_reflns 32166
_refine_ls_number_restraints 2426
_refine_ls_restrained_S_all 1.025
_refine_ls_R_factor_all 0.1557
_refine_ls_R_factor_gt 0.0853
_refine_ls_shift/su_max 0.019
_refine_ls_shift/su_mean 0.001
_refine_ls_structure_factor_coef Fsqd
_refine_ls_weighting_details 'w=1/[\s^2^(Fo^2^)+(0.1211P)^2^+87.4711P] where P=(Fo^2^+2Fc^2^)/3'
_refine_ls_weighting_scheme calc
_refine_ls_wR_factor_gt 0.2202
_refine_ls_wR_factor_ref 0.2713
_reflns_number_gt 17051
_reflns_number_total 32166
_reflns_threshold_expression >2sigma(I)
_cod_data_source_file d5ce00831j2.cif
_cod_data_source_block HD390
_cod_depositor_comments 'Adding full bibliography for 7251008--7251017.cif.'
_cod_original_sg_symbol_H-M 'P 21/n'
_cod_database_code 7251017

loop_
_space_group_symop_operation_xyz
'x, y, z'
'-x+1/2, y+1/2, -z+1/2'
'-x, -y, -z'
'x-1/2, -y-1/2, z-1/2'

loop_
_atom_site_label
_atom_site_type_symbol
_atom_site_fract_x
_atom_site_fract_y
_atom_site_fract_z
_atom_site_U_iso_or_equiv
_atom_site_adp_type
_atom_site_occupancy
_atom_site_site_symmetry_order
_atom_site_calc_flag
_atom_site_refinement_flags_posn
_atom_site_refinement_flags_adp
_atom_site_refinement_flags_occupancy
_atom_site_disorder_assembly
_atom_site_disorder_group
Dy1 Dy 0.86340(4) 0.33983(4) 0.38741(2) 0.0457(2) Uani 0.8027(11) 1 d D . P A 1
Dy2 Dy 0.80199(4) 0.16786(4) 0.38586(2) 0.0470(2) Uani 0.8027(11) 1 d D . P A 1
Dy3 Dy 1.02681(4) 0.20661(6) 0.38346(2) 0.0601(3) Uani 0.8027(11) 1 d D . P A 1
Dy4 Dy 0.89960(5) 0.23609(6) 0.31436(2) 0.0620(3) Uani 0.8027(11) 1 d D . P A 1
Dy1B Dy 0.89019(19) 0.31848(18) 0.40051(8) 0.0457(2) Uani 0.1973(11) 1 d D . P A 2
Dy2B Dy 0.78221(19) 0.1711(2) 0.37226(10) 0.0470(2) Uani 0.1973(11) 1 d D . P A 2
Dy3B Dy 1.01250(16) 0.1614(2) 0.38121(8) 0.0601(3) Uani 0.1973(11) 1 d D . P A 2
Dy4B Dy 0.9221(2) 0.2583(3) 0.31943(9) 0.0620(3) Uani 0.1973(11) 1 d D . P A 2
Dy5 Dy 0.63098(3) 0.26220(4) 0.53551(2) 0.05609(19) Uani 1 1 d . . . . .
Dy6 Dy 1.20464(7) 0.02441(7) 0.24211(3) 0.0553(3) Uani 0.5320(11) 1 d . . P A 1
Dy6B Dy 1.19606(8) -0.01718(8) 0.24893(4) 0.0553(3) Uani 0.4680(11) 1 d . . P A 2
O1 O 0.8488(6) 0.4070(6) 0.3412(2) 0.086(3) Uani 1 1 d . . . . .
O2 O 0.7590(7) 0.4092(5) 0.3921(3) 0.088(3) Uani 1 1 d . . . . .
O3 O 0.9457(6) 0.4332(6) 0.3954(2) 0.082(3) Uani 1 1 d . . . . .
O4 O 0.8718(7) 0.3629(5) 0.4419(2) 0.076(3) Uani 1 1 d . . . . .
O5 O 0.7306(5) 0.1266(5) 0.4259(3) 0.081(3) Uani 1 1 d . . . . .
O6 O 0.8836(7) 0.0852(6) 0.4129(3) 0.090(3) Uani 1 1 d . . . . .
O7 O 0.6628(5) 0.1810(5) 0.3703(2) 0.068(3) Uani 1 1 d . . . . .
O8 O 0.7627(5) 0.0666(5) 0.3613(3) 0.083(3) Uani 1 1 d . . . . .
O9 O 1.0649(5) 0.1559(6) 0.4311(2) 0.077(3) Uani 1 1 d . . . . .
O10 O 1.0737(7) 0.0958(7) 0.3736(3) 0.108(4) Uani 1 1 d . . . . .
O11 O 1.0654(7) 0.2983(6) 0.4163(3) 0.102(4) Uani 1 1 d . . . . .
O12 O 1.1610(6) 0.2225(8) 0.3798(3) 0.117(5) Uani 1 1 d . . . . .
O13 O 0.7873(6) 0.1651(7) 0.3028(3) 0.113(5) Uani 1 1 d . . . . .
O14 O 0.9183(6) 0.1889(8) 0.2675(3) 0.113(5) Uani 1 1 d . . . . .
O15 O 0.8083(5) 0.3011(6) 0.2854(2) 0.080(3) Uani 1 1 d . . . . .
O16 O 0.9813(7) 0.3141(7) 0.2880(2) 0.095(4) Uani 1 1 d . . . . .
O17 O 0.9087(4) 0.2312(5) 0.40680(19) 0.066(3) Uani 0.8027(11) 1 d . . P A 1
H17 H 0.914541 0.229017 0.430014 0.079 Uiso 0.8027(11) 1 calc R U P A 1
O18 O 0.8094(5) 0.2643(4) 0.35298(19) 0.056(2) Uani 0.8027(11) 1 d . . P A 1
H18 H 0.754823 0.278393 0.343914 0.068 Uiso 0.8027(11) 1 calc R U P A 1
O19 O 0.9671(5) 0.2966(6) 0.3573(2) 0.082(3) Uani 0.8027(11) 1 d . . P A 1
H19 H 1.006617 0.331198 0.350741 0.098 Uiso 0.8027(11) 1 calc R U P A 1
O20 O 0.9107(5) 0.1590(5) 0.3543(2) 0.069(3) Uani 0.8027(11) 1 d . . P A 1
H20 H 0.920170 0.112206 0.347013 0.083 Uiso 0.8027(11) 1 calc R U P A 1
O17B O 0.9087(4) 0.2312(5) 0.40680(19) 0.066(3) Uani 0.1973(11) 1 d . . P A 2
H17B H 0.906875 0.219635 0.429335 0.079 Uiso 0.1973(11) 1 calc R U P A 2
O18B O 0.8094(5) 0.2643(4) 0.35298(19) 0.056(2) Uani 0.1973(11) 1 d . . P A 2
H18B H 0.761402 0.290589 0.344514 0.068 Uiso 0.1973(11) 1 calc R U P A 2
O19B O 0.9671(5) 0.2966(6) 0.3573(2) 0.082(3) Uani 0.1973(11) 1 d . . P A 2
H19B H 1.013775 0.327831 0.354813 0.098 Uiso 0.1973(11) 1 calc R U P A 2
O20B O 0.9107(5) 0.1590(5) 0.3543(2) 0.069(3) Uani 0.1973(11) 1 d . . P A 2
H20B H 0.911239 0.117571 0.341242 0.083 Uiso 0.1973(11) 1 calc R U P A 2
O21 O 0.6455(5) 0.1505(5) 0.5494(2) 0.067(3) Uani 1 1 d . . . . .
O22 O 0.5332(6) 0.2031(6) 0.5065(2) 0.092(4) Uani 1 1 d . . . . .
O23 O 0.5540(6) 0.2501(6) 0.5781(2) 0.079(3) Uani 1 1 d . . . . .
O24 O 0.5163(5) 0.3304(6) 0.5273(2) 0.083(3) Uani 1 1 d . . . . .
O25 O 0.6683(6) 0.3726(5) 0.5417(2) 0.076(3) Uani 1 1 d . . . . .
O26 O 0.7403(5) 0.2666(6) 0.5718(2) 0.078(3) Uani 1 1 d . . . . .
O27 O 0.7620(4) 0.2681(4) 0.41264(16) 0.0415(17) Uani 1 1 d . . . . .
O37 O 1.0389(5) 0.1949(7) 0.3256(2) 0.087(3) Uani 1 1 d . . . . .
F1 F 0.9282(7) 0.4862(9) 0.3056(4) 0.164(5) Uani 0.851(16) 1 d D . P B 1
F2 F 0.8109(9) 0.4893(8) 0.2844(3) 0.164(5) Uani 0.851(16) 1 d D . P B 1
F3 F 0.8521(10) 0.5686(6) 0.3130(3) 0.164(5) Uani 0.851(16) 1 d D . P B 1
C1 C 0.8531(6) 0.5026(6) 0.3108(3) 0.111(5) Uani 1 1 d D U . . .
C2 C 0.8206(9) 0.4690(7) 0.3371(3) 0.098(4) Uani 1 1 d D U . . .
C3 C 0.7730(11) 0.5015(8) 0.3575(4) 0.101(4) Uani 1 1 d D U . . .
H3 H 0.762499 0.547984 0.354430 0.122 Uiso 1 1 calc R U . . .
C4 C 0.7393(10) 0.4694(7) 0.3827(4) 0.113(4) Uani 1 1 d D U . . .
C5 C 0.6804(9) 0.5070(6) 0.3997(3) 0.140(4) Uani 1 1 d D U . . .
F4 F 0.6820(11) 0.5728(5) 0.3950(4) 0.153(3) Uani 0.693(12) 1 d D U P C 1
F5 F 0.6034(8) 0.4876(8) 0.3917(4) 0.153(3) Uani 0.693(12) 1 d D U P C 1
F6 F 0.6883(11) 0.4972(8) 0.4304(3) 0.153(3) Uani 0.693(12) 1 d D U P C 1
F1B F 0.869(4) 0.4618(12) 0.2879(8) 0.164(5) Uani 0.149(16) 1 d D . P B 2
F2B F 0.805(2) 0.549(3) 0.2983(11) 0.164(5) Uani 0.149(16) 1 d D . P B 2
F3B F 0.923(2) 0.533(3) 0.3181(7) 0.164(5) Uani 0.149(16) 1 d D . P B 2
F4B F 0.6285(17) 0.5427(15) 0.3814(5) 0.153(3) Uani 0.307(12) 1 d D U P C 2
F5B F 0.6362(17) 0.4697(9) 0.4178(7) 0.153(3) Uani 0.307(12) 1 d D U P C 2
F6B F 0.7177(13) 0.5526(14) 0.4189(7) 0.153(3) Uani 0.307(12) 1 d D U P C 2
F7 F 0.9625(11) 0.5667(8) 0.3809(4) 0.181(7) Uani 1 1 d . . . . .
F8 F 1.0644(10) 0.5308(8) 0.3987(7) 0.244(12) Uani 1 1 d . . . . .
F9 F 0.9935(13) 0.5879(8) 0.4254(4) 0.207(10) Uani 1 1 d . . . . .
C6 C 0.9924(15) 0.5394(13) 0.4074(6) 0.123(8) Uani 1 1 d . U . . .
C7 C 0.9487(11) 0.4780(9) 0.4134(4) 0.090(5) Uani 1 1 d . U . . .
C8 C 0.9240(14) 0.4737(10) 0.4452(5) 0.124(7) Uani 1 1 d . U . . .
H8 H 0.929107 0.511846 0.458423 0.148 Uiso 1 1 calc R U . . .
C9 C 0.8915(14) 0.4111(11) 0.4571(5) 0.131(7) Uani 1 1 d . U . . .
C10 C 0.8675(10) 0.4106(7) 0.4919(7) 0.187(7) Uani 1 1 d D U . . .
F10 F 0.7899(10) 0.4006(8) 0.4929(3) 0.201(7) Uani 1 1 d D U . . .
F11 F 0.9059(11) 0.3589(8) 0.5041(4) 0.234(8) Uani 1 1 d D U . . .
F12 F 0.8878(9) 0.4637(6) 0.5077(3) 0.183(6) Uani 1 1 d D U . . .
F13B F 0.5864(9) 0.0758(17) 0.4430(7) 0.147(5) Uani 0.360(12) 1 d D . P D 2
F14B F 0.6460(17) -0.0041(10) 0.4653(8) 0.147(5) Uani 0.360(12) 1 d D . P D 2
F15B F 0.6558(18) 0.0923(17) 0.4841(6) 0.147(5) Uani 0.360(12) 1 d D . P D 2
C11B C 0.6571(15) 0.0599(10) 0.4573(6) 0.128(9) Uani 0.360(12) 1 d D . P D 2
F13 F 0.6240(10) 0.1245(7) 0.4662(5) 0.147(5) Uani 0.640(12) 1 d D . P D 1
F14 F 0.6007(9) 0.0271(9) 0.4507(4) 0.147(5) Uani 0.640(12) 1 d D . P D 1
F15 F 0.6810(10) 0.0438(10) 0.4889(3) 0.147(5) Uani 0.640(12) 1 d D . P D 1
C11 C 0.6610(9) 0.0671(6) 0.4607(4) 0.128(9) Uani 0.640(12) 1 d D . P D 1
C12 C 0.7274(9) 0.0719(7) 0.4402(4) 0.111(7) Uani 1 1 d D . . . .
C13 C 0.7890(9) 0.0255(9) 0.4428(5) 0.119(8) Uani 1 1 d D . . . .
H13 H 0.780307 -0.014008 0.454448 0.143 Uiso 1 1 calc R U . . .
C14 C 0.8635(9) 0.0327(9) 0.4293(4) 0.103(6) Uani 1 1 d D . . . .
C15 C 0.9267(10) -0.0180(9) 0.4320(4) 0.140(10) Uani 1 1 d D . . . .
F16 F 0.9819(8) -0.0013(8) 0.4546(4) 0.185(7) Uani 1 1 d D . . . .
F17 F 0.9038(11) -0.0786(7) 0.4401(4) 0.194(8) Uani 1 1 d D . . . .
F18 F 0.9669(10) -0.0262(8) 0.4063(4) 0.185(8) Uani 1 1 d D . . . .
F19 F 0.5001(10) 0.2096(10) 0.3577(5) 0.140(5) Uani 0.566(14) 1 d D . P E 1
F20 F 0.5320(10) 0.1906(11) 0.4036(4) 0.140(5) Uani 0.566(14) 1 d D . P E 1
F21 F 0.4736(11) 0.1175(9) 0.3771(5) 0.140(5) Uani 0.566(14) 1 d D . P E 1
C16 C 0.5316(13) 0.1620(7) 0.3752(3) 0.152(7) Uani 1 1 d D U . . .
C17 C 0.6110(9) 0.1350(10) 0.3691(7) 0.140(6) Uani 1 1 d . U . . .
C18 C 0.6199(10) 0.0654(10) 0.3653(6) 0.142(6) Uani 1 1 d . U . . .
H18C H 0.572725 0.037956 0.364310 0.170 Uiso 1 1 calc R U . . .
C19 C 0.6984(10) 0.0340(10) 0.3626(7) 0.139(6) Uani 1 1 d . U . . .
C20 C 0.7043(7) -0.0415(12) 0.3522(4) 0.155(7) Uani 1 1 d D U . . .
F22 F 0.7368(17) -0.0699(10) 0.3777(5) 0.184(7) Uani 0.64(3) 1 d D . P F 1
F23 F 0.6329(10) -0.0674(14) 0.3447(6) 0.184(7) Uani 0.64(3) 1 d D . P F 1
F24 F 0.7534(13) -0.0477(13) 0.3295(5) 0.184(7) Uani 0.64(3) 1 d D . P F 1
F19B F 0.5112(14) 0.2230(10) 0.3844(8) 0.140(5) Uani 0.434(14) 1 d D . P E 2
F20B F 0.5016(13) 0.1644(15) 0.3455(4) 0.140(5) Uani 0.434(14) 1 d D . P E 2
F21B F 0.4764(14) 0.1237(11) 0.3875(6) 0.140(5) Uani 0.434(14) 1 d D . P E 2
F22B F 0.690(3) -0.0723(17) 0.3784(6) 0.184(7) Uani 0.36(3) 1 d D . P F 2
F23B F 0.6440(19) -0.053(2) 0.3314(9) 0.184(7) Uani 0.36(3) 1 d D . P F 2
F24B F 0.7730(16) -0.063(2) 0.3418(10) 0.184(7) Uani 0.36(3) 1 d D . P F 2
F25 F 1.0748(5) 0.1146(6) 0.4909(2) 0.125(4) Uani 1 1 d D . . . .
F26 F 1.1859(7) 0.1586(7) 0.4823(3) 0.190(8) Uani 1 1 d D . . . .
F27 F 1.1753(8) 0.0541(7) 0.4833(3) 0.183(7) Uani 1 1 d D . . . .
C21 C 1.1374(6) 0.1086(6) 0.4736(3) 0.103(7) Uani 1 1 d D . . . .
C22 C 1.1153(9) 0.1103(9) 0.4403(3) 0.098(6) Uani 1 1 d D . . . .
C23 C 1.1402(12) 0.0601(13) 0.4210(4) 0.157(12) Uani 1 1 d D . . . .
H23 H 1.176907 0.027506 0.429697 0.188 Uiso 1 1 calc R U . . .
C24 C 1.1152(10) 0.0534(10) 0.3892(4) 0.170(14) Uani 1 1 d D . . . .
C25 C 1.1414(8) -0.0018(9) 0.3699(3) 0.265(10) Uani 1 1 d D U . . .
F28 F 1.1884(9) -0.0469(8) 0.3848(4) 0.284(10) Uani 1 1 d D U . . .
F29 F 1.1845(10) 0.0175(9) 0.3463(4) 0.281(10) Uani 1 1 d D U . . .
F30 F 1.0803(9) -0.0372(8) 0.3566(4) 0.259(10) Uani 1 1 d D U . . .
F31 F 1.1041(11) 0.4146(8) 0.4486(5) 0.289(15) Uani 1 1 d D . . . .
F32 F 1.0686(10) 0.3338(10) 0.4751(3) 0.215(9) Uani 1 1 d D . . . .
F33 F 1.1896(9) 0.3621(7) 0.4765(3) 0.202(9) Uani 1 1 d D . . . .
C26 C 1.1258(8) 0.3546(10) 0.4580(5) 0.135(6) Uani 1 1 d D U . . .
C27 C 1.1326(11) 0.3097(13) 0.4308(5) 0.124(5) Uani 1 1 d . U . . .
C28 C 1.2102(10) 0.2816(12) 0.4242(5) 0.123(5) Uani 1 1 d . U . . .
H28 H 1.256987 0.291915 0.437195 0.147 Uiso 1 1 calc R U . . .
C29 C 1.2168(9) 0.2395(11) 0.3989(4) 0.120(5) Uani 1 1 d D U . . .
C30 C 1.2977(12) 0.2090(10) 0.3922(3) 0.121(6) Uani 0.593(13) 1 d D U P G 1
F34 F 1.3619(8) 0.2361(13) 0.4074(5) 0.161(5) Uani 0.593(13) 1 d D . P G 1
F35 F 1.3158(9) 0.2119(14) 0.3625(4) 0.161(5) Uani 0.593(13) 1 d D . P G 1
F36 F 1.3058(9) 0.1438(10) 0.3987(5) 0.161(5) Uani 0.593(13) 1 d D . P G 1
C30B C 1.299(2) 0.248(2) 0.3936(7) 0.121(6) Uani 0.407(13) 1 d D . P G 2
F34B F 1.3507(16) 0.240(2) 0.4182(6) 0.161(5) Uani 0.407(13) 1 d D . P G 2
F35B F 1.3308(14) 0.2873(19) 0.3730(6) 0.161(5) Uani 0.407(13) 1 d D . P G 2
F36B F 1.3052(17) 0.187(2) 0.3792(8) 0.161(5) Uani 0.407(13) 1 d D . P G 2
F37 F 0.6279(18) 0.1461(14) 0.3028(6) 0.142(6) Uani 0.477(12) 1 d D . P A 1
F38 F 0.6208(14) 0.1002(15) 0.2591(5) 0.142(6) Uani 0.477(12) 1 d D . P A 1
F39 F 0.6700(14) 0.0482(13) 0.2978(6) 0.142(6) Uani 0.477(12) 1 d D . P A 1
C31 C 0.6693(12) 0.1078(13) 0.2843(5) 0.134(6) Uani 0.477(12) 1 d D . P A 1
C32 C 0.7506(16) 0.133(2) 0.2794(7) 0.134(6) Uani 0.477(12) 1 d D . P A 1
C33 C 0.7832(19) 0.133(3) 0.2509(8) 0.134(6) Uani 0.477(12) 1 d D . P A 1
H33 H 0.749681 0.121294 0.233064 0.161 Uiso 0.477(12) 1 calc R U P A 1
C34 C 0.8657(17) 0.152(2) 0.2469(7) 0.134(6) Uani 0.477(12) 1 d D . P A 1
C35 C 0.9043(13) 0.1224(13) 0.2205(5) 0.134(6) Uani 0.477(12) 1 d D . P A 1
F40 F 0.9409(16) 0.1685(14) 0.2036(6) 0.166(6) Uani 0.477(12) 1 d D . P A 1
F41 F 0.9623(15) 0.0769(15) 0.2269(6) 0.166(6) Uani 0.477(12) 1 d D . P A 1
F42 F 0.8540(14) 0.0917(16) 0.1996(6) 0.166(6) Uani 0.477(12) 1 d D . P A 1
F37B F 0.6268(16) 0.1695(13) 0.2929(5) 0.142(6) Uani 0.523(12) 1 d D . P A 2
F38B F 0.6313(13) 0.1501(14) 0.2455(4) 0.142(6) Uani 0.523(12) 1 d D . P A 2
F39B F 0.6583(13) 0.0742(11) 0.2777(5) 0.142(6) Uani 0.523(12) 1 d D . P A 2
C31B C 0.6706(12) 0.1387(11) 0.2725(4) 0.134(6) Uani 0.523(12) 1 d D . P A 2
C32B C 0.7569(14) 0.155(2) 0.2735(7) 0.134(6) Uani 0.523(12) 1 d D . P A 2
C33B C 0.7995(19) 0.155(3) 0.2469(8) 0.134(6) Uani 0.523(12) 1 d D . P A 2
H33B H 0.774413 0.134399 0.229053 0.161 Uiso 0.523(12) 1 calc R U P A 2
C34B C 0.8776(16) 0.184(2) 0.2439(6) 0.134(6) Uani 0.523(12) 1 d D . P A 2
C35B C 0.9167(12) 0.1699(14) 0.2148(5) 0.134(6) Uani 0.523(12) 1 d D U P A 2
F40B F 0.9456(14) 0.2261(13) 0.2022(5) 0.166(6) Uani 0.523(12) 1 d D U P A 2
F41B F 0.9831(13) 0.1315(14) 0.2192(6) 0.166(6) Uani 0.523(12) 1 d D U P A 2
F42B F 0.8739(13) 0.1412(15) 0.1917(5) 0.166(6) Uani 0.523(12) 1 d D U P A 2
F43 F 0.6730(16) 0.3408(18) 0.2558(7) 0.158(6) Uani 0.397(10) 1 d D . P A 1
F44 F 0.6992(16) 0.2570(15) 0.2300(8) 0.158(6) Uani 0.397(10) 1 d D . P A 1
F45 F 0.7302(16) 0.3513(17) 0.2145(7) 0.158(6) Uani 0.397(10) 1 d D . P A 1
C36 C 0.7318(13) 0.3148(15) 0.2400(6) 0.130(6) Uani 0.397(10) 1 d D . P A 1
C37 C 0.8099(14) 0.310(2) 0.2572(8) 0.130(6) Uani 0.397(10) 1 d D . P A 1
C38 C 0.8794(16) 0.335(3) 0.2448(10) 0.130(6) Uani 0.397(10) 1 d D . P A 1
H38 H 0.876052 0.345214 0.223137 0.156 Uiso 0.397(10) 1 calc R U P A 1
C39 C 0.9545(15) 0.348(3) 0.2611(8) 0.130(6) Uani 0.397(10) 1 d D . P A 1
C40 C 1.0287(15) 0.3621(18) 0.2451(7) 0.130(6) Uani 0.397(10) 1 d D . P A 1
F46 F 1.0859(18) 0.388(2) 0.2652(7) 0.169(6) Uani 0.397(10) 1 d D . P A 1
F47 F 1.021(3) 0.406(2) 0.2221(8) 0.169(6) Uani 0.397(10) 1 d D . P A 1
F48 F 1.066(2) 0.3091(17) 0.2339(8) 0.169(6) Uani 0.397(10) 1 d D . P A 1
F43B F 0.6878(11) 0.3906(13) 0.2692(5) 0.158(6) Uani 0.603(10) 1 d D . P A 2
F44B F 0.6858(12) 0.3200(12) 0.2371(6) 0.158(6) Uani 0.603(10) 1 d D . P A 2
F45B F 0.7363(11) 0.4145(12) 0.2281(5) 0.158(6) Uani 0.603(10) 1 d D . P A 2
C36B C 0.7370(11) 0.3666(12) 0.2486(5) 0.130(6) Uani 0.603(10) 1 d D . P A 2
C37B C 0.8151(11) 0.3427(17) 0.2612(7) 0.130(6) Uani 0.603(10) 1 d D . P A 2
C38B C 0.8881(11) 0.365(2) 0.2506(7) 0.130(6) Uani 0.603(10) 1 d D . P A 2
H38B H 0.885269 0.391859 0.232424 0.156 Uiso 0.603(10) 1 calc R U P A 2
C39B C 0.9675(11) 0.351(2) 0.2643(7) 0.130(6) Uani 0.603(10) 1 d D . P A 2
C40B C 1.0380(11) 0.3738(14) 0.2476(5) 0.130(6) Uani 0.603(10) 1 d D . P A 2
F46B F 1.0590(13) 0.4351(13) 0.2575(5) 0.169(6) Uani 0.603(10) 1 d D . P A 2
F47B F 1.0236(17) 0.3767(16) 0.2171(5) 0.169(6) Uani 0.603(10) 1 d D . P A 2
F48B F 1.1039(12) 0.3363(14) 0.2513(6) 0.169(6) Uani 0.603(10) 1 d D . P A 2
F51 F 0.6825(9) 0.0165(7) 0.5629(4) 0.149(5) Uani 1 1 d . . . . .
F52 F 0.6402(8) 0.0741(6) 0.6013(3) 0.129(4) Uani 1 1 d . . . . .
F53 F 0.5646(7) 0.0041(6) 0.5762(3) 0.140(5) Uani 1 1 d . . . . .
C51 C 0.6186(12) 0.0467(10) 0.5727(5) 0.090(6) Uani 1 1 d . . . . .
C52 C 0.5938(9) 0.1039(8) 0.5505(3) 0.076(4) Uani 1 1 d . . . . .
C53 C 0.5183(10) 0.1033(9) 0.5341(4) 0.097(6) Uani 1 1 d . . . . .
H53 H 0.481717 0.067579 0.537554 0.116 Uiso 1 1 calc R U . . .
C54 C 0.4949(9) 0.1526(10) 0.5130(4) 0.096(6) Uani 1 1 d D . . . .
C55 C 0.4169(10) 0.1423(7) 0.4938(4) 0.159(14) Uani 1 1 d D . . . .
F54 F 0.4346(10) 0.1427(12) 0.4629(4) 0.169(7) Uani 0.627(13) 1 d D . P H 1
F55 F 0.3663(10) 0.1961(10) 0.4973(6) 0.169(7) Uani 0.627(13) 1 d D . P H 1
F56 F 0.3728(11) 0.0859(10) 0.4981(5) 0.169(7) Uani 0.627(13) 1 d D . P H 1
F54B F 0.4173(19) 0.0826(12) 0.4775(8) 0.169(7) Uani 0.373(13) 1 d D . P H 2
F55B F 0.3871(18) 0.1896(13) 0.4730(7) 0.169(7) Uani 0.373(13) 1 d D . P H 2
F56B F 0.3559(14) 0.133(2) 0.5144(6) 0.169(7) Uani 0.373(13) 1 d D . P H 2
F57 F 0.5152(12) 0.2303(14) 0.6349(5) 0.166(6) Uani 0.587(18) 1 d D . P I 1
F58 F 0.3903(13) 0.2521(13) 0.6263(5) 0.166(6) Uani 0.587(18) 1 d D . P I 1
F59 F 0.4418(18) 0.1658(10) 0.6067(5) 0.166(6) Uani 0.587(18) 1 d D . P I 1
F57B F 0.5022(17) 0.1906(16) 0.6303(7) 0.166(6) Uani 0.413(18) 1 d D . P I 2
F58B F 0.432(2) 0.2789(11) 0.6320(7) 0.166(6) Uani 0.413(18) 1 d D . P I 2
F59B F 0.3873(16) 0.1964(18) 0.6056(6) 0.166(6) Uani 0.413(18) 1 d D . P I 2
C56 C 0.4551(9) 0.2307(8) 0.6128(4) 0.122(5) Uani 1 1 d D U . . .
C57 C 0.4825(12) 0.2640(10) 0.5836(4) 0.103(4) Uani 1 1 d D U . . .
C58 C 0.4275(11) 0.3027(11) 0.5671(4) 0.098(4) Uani 1 1 d . U . . .
H58 H 0.374434 0.308602 0.574159 0.118 Uiso 1 1 calc R U . . .
C59 C 0.4492(9) 0.3342(10) 0.5391(4) 0.091(4) Uani 1 1 d . U . . .
C60 C 0.3874(10) 0.3787(13) 0.5206(4) 0.099(5) Uani 1 1 d . U . . .
F60 F 0.3142(6) 0.3756(9) 0.5313(3) 0.156(6) Uani 1 1 d . . . . .
F61 F 0.4116(8) 0.4427(9) 0.5234(4) 0.155(5) Uani 1 1 d . . . . .
F62 F 0.3838(7) 0.3645(9) 0.4911(3) 0.155(6) Uani 1 1 d . . . . .
F63B F 0.7621(19) 0.5170(14) 0.5727(10) 0.195(7) Uani 0.48(3) 1 d D . P J 2
F64B F 0.635(2) 0.5010(15) 0.5720(9) 0.195(7) Uani 0.48(3) 1 d D . P J 2
F65B F 0.697(2) 0.4984(16) 0.5302(7) 0.195(7) Uani 0.48(3) 1 d D . P J 2
C61B C 0.7028(17) 0.4789(10) 0.5600(7) 0.169(13) Uani 0.48(3) 1 d D U P J 2
F63 F 0.716(2) 0.5090(12) 0.5884(7) 0.195(7) Uani 0.52(3) 1 d D . P J 1
F64 F 0.6077(12) 0.4862(14) 0.5616(8) 0.195(7) Uani 0.52(3) 1 d D . P J 1
F65 F 0.7146(18) 0.5091(12) 0.5392(7) 0.195(7) Uani 0.52(3) 1 d D . P J 1
C61 C 0.6873(14) 0.4764(10) 0.5635(6) 0.169(13) Uani 0.52(3) 1 d D U P J 1
C62 C 0.7120(9) 0.4045(7) 0.5625(4) 0.080(4) Uani 1 1 d D . . . .
C63 C 0.7686(8) 0.3793(8) 0.5834(3) 0.075(4) Uani 1 1 d D . . . .
H63 H 0.800142 0.408830 0.596550 0.090 Uiso 1 1 calc R U . . .
C64 C 0.7804(7) 0.3121(7) 0.5856(3) 0.061(4) Uani 1 1 d D . . . .
C65 C 0.8560(8) 0.2856(8) 0.6042(3) 0.095(6) Uani 1 1 d D . . . .
F66 F 0.8869(8) 0.3300(6) 0.6243(3) 0.162(6) Uani 1 1 d D . . . .
F67 F 0.9134(7) 0.2703(9) 0.5853(3) 0.174(7) Uani 1 1 d D . . . .
F68 F 0.8408(7) 0.2313(6) 0.6193(3) 0.126(4) Uani 1 1 d D . . . .
N21 N 0.6436(5) 0.2933(5) 0.4784(2) 0.045(2) Uani 1 1 d D . . . .
C66 C 0.5812(7) 0.3268(6) 0.4640(3) 0.055(3) Uani 1 1 d D . . . .
H66 H 0.540388 0.344261 0.476506 0.066 Uiso 1 1 calc R U . . .
C67 C 0.5727(7) 0.3375(6) 0.4323(3) 0.056(3) Uani 1 1 d D . . . .
C68 C 0.6377(6) 0.3163(5) 0.4159(2) 0.043(3) Uani 1 1 d D . . . .
H68 H 0.637138 0.323630 0.394109 0.052 Uiso 1 1 calc R U . . .
C69 C 0.4993(8) 0.3695(8) 0.4172(3) 0.076(4) Uani 1 1 d D . . . .
H69A H 0.460979 0.380462 0.433034 0.114 Uiso 1 1 calc R U . . .
H69B H 0.514944 0.410636 0.406660 0.114 Uiso 1 1 calc R U . . .
H69C H 0.473450 0.338460 0.402013 0.114 Uiso 1 1 calc R U . . .
N24 N 0.7019(5) 0.2854(4) 0.43059(17) 0.0336(18) Uani 1 1 d D . . . .
C70 C 0.7051(5) 0.2719(5) 0.4611(2) 0.043(3) Uani 1 1 d D . . . .
C71 C 0.7706(6) 0.2348(6) 0.4783(3) 0.047(3) Uani 1 1 d D . . . .
N22 N 0.7548(5) 0.2185(6) 0.5076(2) 0.055(3) Uani 1 1 d D . . . .
C72 C 0.8121(7) 0.1828(8) 0.5247(3) 0.070(4) Uani 1 1 d D . . . .
H72 H 0.803248 0.172513 0.545748 0.084 Uiso 1 1 calc R U . . .
C73 C 0.8820(7) 0.1613(8) 0.5123(3) 0.077(4) Uani 1 1 d D . . . .
H73 H 0.919709 0.132907 0.523424 0.093 Uiso 1 1 calc R U . . .
C74 C 0.8945(7) 0.1832(7) 0.4830(3) 0.067(4) Uani 1 1 d D . . . .
H74 H 0.945179 0.173081 0.474613 0.080 Uiso 1 1 calc R U . . .
N23 N 0.8398(5) 0.2183(5) 0.4650(2) 0.054(3) Uani 1 1 d D . . . .
O31 O 1.0998(11) -0.0313(11) 0.2156(5) 0.065(5) Uani 0.5320(11) 1 d . . P A 1
O32 O 1.1544(13) 0.0946(11) 0.2029(5) 0.075(6) Uani 0.5320(11) 1 d . . P A 1
F81 F 0.9523(14) -0.0952(14) 0.2024(5) 0.172(6) Uani 0.5320(11) 1 d D . P A 1
F82 F 1.0400(15) -0.1356(13) 0.1739(7) 0.172(6) Uani 0.5320(11) 1 d D . P A 1
F83 F 0.9550(15) -0.0659(14) 0.1558(6) 0.172(6) Uani 0.5320(11) 1 d D . P A 1
C81 C 1.0029(13) -0.0790(11) 0.1807(5) 0.105(2) Uani 0.5320(11) 1 d D U P A 1
C82 C 1.0614(18) -0.0237(13) 0.1892(6) 0.105(2) Uani 0.5320(11) 1 d D U P A 1
C83 C 1.0705(18) 0.0306(13) 0.1712(7) 0.105(2) Uani 0.5320(11) 1 d D U P A 1
H83 H 1.042926 0.031934 0.151199 0.126 Uiso 0.5320(11) 1 calc R U P A 1
C84 C 1.1177(18) 0.0837(12) 0.1805(6) 0.105(2) Uani 0.5320(11) 1 d D U P A 1
C85 C 1.1273(14) 0.1412(12) 0.1573(6) 0.105(2) Uani 0.5320(11) 1 d D U P A 1
F84 F 1.0903(17) 0.1297(15) 0.1294(5) 0.171(5) Uani 0.5320(11) 1 d D . P A 1
F85 F 1.1013(18) 0.1986(12) 0.1677(6) 0.171(5) Uani 0.5320(11) 1 d D . P A 1
F86 F 1.2040(13) 0.1511(15) 0.1519(7) 0.171(5) Uani 0.5320(11) 1 d D . P A 1
O31B O 1.0887(13) -0.0720(12) 0.2231(5) 0.060(5) Uani 0.4680(11) 1 d . . P A 2
O32B O 1.1431(12) 0.0522(12) 0.2106(5) 0.060(5) Uani 0.4680(11) 1 d . . P A 2
F81B F 0.9774(17) -0.1630(15) 0.2081(6) 0.172(6) Uani 0.4680(11) 1 d D . P A 2
F82B F 1.0394(16) -0.1652(16) 0.1666(7) 0.172(6) Uani 0.4680(11) 1 d D . P A 2
F83B F 0.9390(16) -0.1099(15) 0.1658(7) 0.172(6) Uani 0.4680(11) 1 d D . P A 2
C81B C 1.0012(14) -0.1250(12) 0.1856(6) 0.101(5) Uani 0.4680(11) 1 d D U P A 2
C82B C 1.0509(18) -0.0652(13) 0.1960(7) 0.102(4) Uani 0.4680(11) 1 d D U P A 2
C83B C 1.060(2) -0.0143(14) 0.1752(7) 0.103(3) Uani 0.4680(11) 1 d D U P A 2
H83B H 1.038702 -0.019378 0.154375 0.124 Uiso 0.4680(11) 1 calc R U P A 2
C84B C 1.0982(19) 0.0431(12) 0.1840(6) 0.102(3) Uani 0.4680(11) 1 d D U P A 2
C85B C 1.1012(16) 0.1026(12) 0.1621(6) 0.105(4) Uani 0.4680(11) 1 d D U P A 2
F84B F 1.0414(17) 0.1082(17) 0.1403(7) 0.171(5) Uani 0.4680(11) 1 d D . P A 2
F85B F 1.100(2) 0.1602(13) 0.1777(7) 0.171(5) Uani 0.4680(11) 1 d D . P A 2
F86B F 1.1711(16) 0.1048(17) 0.1485(7) 0.171(5) Uani 0.4680(11) 1 d D . P A 2
O33 O 1.2667(10) -0.0307(10) 0.2020(4) 0.059(5) Uani 0.5320(11) 1 d . . P A 1
O34 O 1.3169(14) 0.0893(12) 0.2277(6) 0.087(8) Uani 0.5320(11) 1 d . . P A 1
F87 F 1.4282(13) 0.1707(13) 0.2375(4) 0.159(5) Uani 0.5320(11) 1 d D . P A 1
F88 F 1.3994(12) 0.1969(11) 0.1909(5) 0.159(5) Uani 0.5320(11) 1 d D . P A 1
F89 F 1.4955(10) 0.1300(13) 0.2019(6) 0.159(5) Uani 0.5320(11) 1 d D . P A 1
C86 C 1.4214(10) 0.1460(9) 0.2090(4) 0.080(5) Uani 0.5320(11) 1 d D U P A 1
C87 C 1.3612(13) 0.0899(11) 0.2057(6) 0.075(5) Uani 0.5320(11) 1 d D U P A 1
C88 C 1.3661(14) 0.0432(12) 0.1829(6) 0.073(4) Uani 0.5320(11) 1 d D U P A 1
H88 H 1.402909 0.048944 0.166987 0.087 Uiso 0.5320(11) 1 calc R U P A 1
C89 C 1.3172(15) -0.0123(12) 0.1833(6) 0.073(5) Uani 0.5320(11) 1 d D U P A 1
C90 C 1.3292(13) -0.0639(11) 0.1579(5) 0.076(5) Uani 0.5320(11) 1 d D U P A 1
F90 F 1.3519(15) -0.0370(11) 0.1316(4) 0.125(4) Uani 0.5320(11) 1 d D . P A 1
F91 F 1.2624(13) -0.0979(11) 0.1506(5) 0.125(4) Uani 0.5320(11) 1 d D . P A 1
F92 F 1.3892(13) -0.1066(11) 0.1651(5) 0.125(4) Uani 0.5320(11) 1 d D . P A 1
O33B O 1.2471(13) -0.0673(11) 0.2064(5) 0.065(6) Uani 0.4680(11) 1 d . . P A 2
O34B O 1.3102(12) 0.0481(14) 0.2352(5) 0.069(6) Uani 0.4680(11) 1 d . . P A 2
F87B F 1.3941(14) 0.1582(12) 0.2254(6) 0.159(5) Uani 0.4680(11) 1 d D . P A 2
F88B F 1.4518(15) 0.1197(14) 0.1868(5) 0.159(5) Uani 0.4680(11) 1 d D . P A 2
F89B F 1.4834(12) 0.0833(13) 0.2316(5) 0.159(5) Uani 0.4680(11) 1 d D . P A 2
C86B C 1.4196(12) 0.1010(11) 0.2131(5) 0.081(5) Uani 0.4680(11) 1 d D U P A 2
C87B C 1.3540(14) 0.0486(13) 0.2103(6) 0.077(5) Uani 0.4680(11) 1 d D U P A 2
C88B C 1.3480(18) 0.0046(15) 0.1863(7) 0.074(5) Uani 0.4680(11) 1 d D U P A 2
H88B H 1.381174 0.011463 0.169298 0.089 Uiso 0.4680(11) 1 calc R U P A 2
C89B C 1.2968(16) -0.0488(14) 0.1855(6) 0.074(5) Uani 0.4680(11) 1 d D U P A 2
C90B C 1.2974(14) -0.0970(12) 0.1579(5) 0.077(6) Uani 0.4680(11) 1 d D U P A 2
F90B F 1.3084(17) -0.0649(12) 0.1313(5) 0.125(4) Uani 0.4680(11) 1 d D . P A 2
F91B F 1.2344(14) -0.1353(12) 0.1534(5) 0.125(4) Uani 0.4680(11) 1 d D . P A 2
F92B F 1.3581(15) -0.1400(12) 0.1608(6) 0.125(4) Uani 0.4680(11) 1 d D . P A 2
O35 O 1.2109(10) -0.0798(9) 0.2679(4) 0.050(4) Uani 0.5320(11) 1 d . . P A 1
O36 O 1.3017(13) 0.0326(13) 0.2823(6) 0.079(7) Uani 0.5320(11) 1 d . . P A 1
F93 F 1.1390(11) -0.1743(10) 0.3011(5) 0.116(3) Uani 0.5320(11) 1 d D . P A 1
F94 F 1.2424(14) -0.2158(9) 0.2807(5) 0.116(3) Uani 0.5320(11) 1 d D . P A 1
F95 F 1.2475(13) -0.1888(10) 0.3277(4) 0.116(3) Uani 0.5320(11) 1 d D . P A 1
C91 C 1.2185(12) -0.1680(10) 0.2999(5) 0.082(6) Uani 0.5320(11) 1 d D U P A 1
C92 C 1.2468(14) -0.0994(11) 0.2914(6) 0.080(5) Uani 0.5320(11) 1 d D U P A 1
C93 C 1.3073(17) -0.0691(13) 0.3090(8) 0.081(6) Uani 0.5320(11) 1 d D U P A 1
H93 H 1.335188 -0.093071 0.325428 0.097 Uiso 0.5320(11) 1 calc R U P A 1
C94 C 1.3281(15) -0.0043(13) 0.3030(7) 0.085(6) Uani 0.5320(11) 1 d D U P A 1
C95 C 1.3979(13) 0.0286(12) 0.3223(6) 0.093(6) Uani 0.5320(11) 1 d D U P A 1
F96 F 1.4380(15) -0.0116(11) 0.3428(6) 0.136(5) Uani 0.5320(11) 1 d D . P A 1
F97 F 1.3731(13) 0.0820(11) 0.3363(6) 0.136(5) Uani 0.5320(11) 1 d D . P A 1
F98 F 1.4554(15) 0.0525(12) 0.3053(6) 0.136(5) Uani 0.5320(11) 1 d D . P A 1
O35B O 1.2054(12) -0.1200(11) 0.2733(5) 0.057(5) Uani 0.4680(11) 1 d . . P A 2
O36B O 1.2884(16) -0.0041(14) 0.2911(6) 0.070(7) Uani 0.4680(11) 1 d . . P A 2
F93B F 1.1479(12) -0.2219(11) 0.3067(6) 0.116(3) Uani 0.4680(11) 1 d D . P A 2
F94B F 1.2484(15) -0.2569(10) 0.2824(5) 0.116(3) Uani 0.4680(11) 1 d D . P A 2
F95B F 1.2623(14) -0.2371(11) 0.3303(5) 0.116(3) Uani 0.4680(11) 1 d D . P A 2
C91B C 1.2271(13) -0.2141(11) 0.3039(5) 0.083(6) Uani 0.4680(11) 1 d D U P A 2
C92B C 1.2499(17) -0.1429(11) 0.2970(7) 0.082(6) Uani 0.4680(11) 1 d D U P A 2
C93B C 1.3091(17) -0.1108(14) 0.3144(8) 0.081(6) Uani 0.4680(11) 1 d D U P A 2
H93B H 1.340927 -0.135337 0.329587 0.097 Uiso 0.4680(11) 1 calc R U P A 2
C94B C 1.3239(18) -0.0448(14) 0.3106(8) 0.084(6) Uani 0.4680(11) 1 d D U P A 2
C95B C 1.3933(14) -0.0101(13) 0.3293(6) 0.090(6) Uani 0.4680(11) 1 d D U P A 2
F96B F 1.4400(16) -0.0525(12) 0.3462(7) 0.136(5) Uani 0.4680(11) 1 d D . P A 2
F97B F 1.3655(15) 0.0341(13) 0.3489(6) 0.136(5) Uani 0.4680(11) 1 d D . P A 2
F98B F 1.4453(17) 0.0200(14) 0.3112(7) 0.136(5) Uani 0.4680(11) 1 d D . P A 2
N31 N 1.1772(9) 0.1324(9) 0.2730(4) 0.051(2) Uani 0.5320(11) 1 d D . P A 1
C96 C 1.2352(12) 0.1807(11) 0.2741(5) 0.058(2) Uani 0.5320(11) 1 d D . P A 1
H96 H 1.281506 0.173844 0.262321 0.070 Uiso 0.5320(11) 1 calc R U P A 1
C97 C 1.2316(12) 0.2391(11) 0.2912(6) 0.058(2) Uani 0.5320(11) 1 d D . P A 1
C98 C 1.1629(11) 0.2460(11) 0.3079(6) 0.058(2) Uani 0.5320(11) 1 d D . P A 1
H98 H 1.155974 0.284917 0.320192 0.070 Uiso 0.5320(11) 1 calc R U P A 1
C99 C 1.2962(12) 0.2914(12) 0.2918(6) 0.058(2) Uani 0.5320(11) 1 d D . P A 1
H99A H 1.281328 0.328394 0.305331 0.087 Uiso 0.5320(11) 1 calc R U P A 1
H99B H 1.347843 0.271795 0.299804 0.087 Uiso 0.5320(11) 1 calc R U P A 1
H99C H 1.302101 0.308363 0.270707 0.087 Uiso 0.5320(11) 1 calc R U P A 1
N34 N 1.1059(10) 0.1974(9) 0.3068(4) 0.051(2) Uani 0.5320(11) 1 d D . P A 1
C100 C 1.1114(11) 0.1401(10) 0.2901(5) 0.058(2) Uani 0.5320(11) 1 d D . P A 1
C101 C 1.0528(11) 0.0838(10) 0.2892(5) 0.058(2) Uani 0.5320(11) 1 d D . P A 1
N32 N 1.0786(9) 0.0281(8) 0.2755(4) 0.051(2) Uani 0.5320(11) 1 d D . P A 1
C102 C 1.0298(11) -0.0265(11) 0.2760(5) 0.058(2) Uani 0.5320(11) 1 d D . P A 1
H102 H 1.047781 -0.066809 0.266766 0.070 Uiso 0.5320(11) 1 calc R U P A 1
C103 C 0.9564(11) -0.0268(11) 0.2890(5) 0.058(2) Uani 0.5320(11) 1 d D . P A 1
H103 H 0.922308 -0.065259 0.288532 0.070 Uiso 0.5320(11) 1 calc R U P A 1
C104 C 0.9350(11) 0.0322(11) 0.3027(5) 0.058(2) Uani 0.5320(11) 1 d D . P A 1
H104 H 0.884276 0.034059 0.312073 0.070 Uiso 0.5320(11) 1 calc R U P A 1
N33 N 0.9816(9) 0.0875(9) 0.3036(4) 0.051(2) Uani 0.5320(11) 1 d D . P A 1
N31B N 1.1691(10) 0.0947(10) 0.2764(5) 0.051(2) Uani 0.4680(11) 1 d D . P A 2
C96B C 1.2252(14) 0.1438(12) 0.2755(6) 0.058(2) Uani 0.4680(11) 1 d D . P A 2
H96B H 1.270795 0.135943 0.263409 0.070 Uiso 0.4680(11) 1 calc R U P A 2
C97B C 1.2214(13) 0.2046(12) 0.2907(6) 0.058(2) Uani 0.4680(11) 1 d D . P A 2
C98B C 1.1529(13) 0.2137(12) 0.3074(6) 0.058(2) Uani 0.4680(11) 1 d D . P A 2
H98B H 1.143701 0.255550 0.317133 0.070 Uiso 0.4680(11) 1 calc R U P A 2
C99B C 1.2887(14) 0.2535(13) 0.2900(7) 0.058(2) Uani 0.4680(11) 1 d D . P A 2
H99D H 1.275374 0.293415 0.302037 0.087 Uiso 0.4680(11) 1 calc R U P A 2
H99E H 1.338711 0.233186 0.299146 0.087 Uiso 0.4680(11) 1 calc R U P A 2
H99F H 1.296584 0.266442 0.268471 0.087 Uiso 0.4680(11) 1 calc R U P A 2
N34B N 1.0989(12) 0.1627(10) 0.3098(5) 0.051(2) Uani 0.4680(11) 1 d D . P A 2
C200 C 1.1034(13) 0.1057(11) 0.2933(6) 0.058(2) Uani 0.4680(11) 1 d D . P A 2
C201 C 1.0488(12) 0.0481(10) 0.2967(6) 0.058(2) Uani 0.4680(11) 1 d D . P A 2
N32B N 1.0728(11) -0.0090(9) 0.2839(5) 0.051(2) Uani 0.4680(11) 1 d D . P A 2
C202 C 1.0250(12) -0.0643(12) 0.2860(6) 0.058(2) Uani 0.4680(11) 1 d D . P A 2
H202 H 1.041551 -0.105058 0.276879 0.070 Uiso 0.4680(11) 1 calc R U P A 2
C203 C 0.9546(12) -0.0632(12) 0.3008(6) 0.058(2) Uani 0.4680(11) 1 d D . P A 2
H203 H 0.921526 -0.101980 0.302133 0.070 Uiso 0.4680(11) 1 calc R U P A 2
C204 C 0.9336(13) -0.0032(12) 0.3138(6) 0.058(2) Uani 0.4680(11) 1 d D . P A 2
H204 H 0.885153 -0.001143 0.324743 0.070 Uiso 0.4680(11) 1 calc R U P A 2
N33B N 0.9788(11) 0.0532(10) 0.3118(5) 0.051(2) Uani 0.4680(11) 1 d D . P A 2

loop_
_atom_site_aniso_label
_atom_site_aniso_U_11
_atom_site_aniso_U_22
_atom_site_aniso_U_33
_atom_site_aniso_U_23
_atom_site_aniso_U_13
_atom_site_aniso_U_12
Dy1 0.0396(4) 0.0558(5) 0.0424(4) -0.0094(4) 0.0094(3) -0.0179(3)
Dy2 0.0252(3) 0.0492(4) 0.0670(6) -0.0205(4) 0.0058(3) -0.0048(3)
Dy3 0.0231(3) 0.1119(8) 0.0451(4) -0.0239(5) -0.0002(2) -0.0026(4)
Dy4 0.0250(4) 0.1210(9) 0.0394(4) -0.0260(4) -0.0024(3) 0.0044(4)
Dy1B 0.0396(4) 0.0558(5) 0.0424(4) -0.0094(4) 0.0094(3) -0.0179(3)
Dy2B 0.0252(3) 0.0492(4) 0.0670(6) -0.0205(4) 0.0058(3) -0.0048(3)
Dy3B 0.0231(3) 0.1119(8) 0.0451(4) -0.0239(5) -0.0002(2) -0.0026(4)
Dy4B 0.0250(4) 0.1210(9) 0.0394(4) -0.0260(4) -0.0024(3) 0.0044(4)
Dy5 0.0415(3) 0.0912(5) 0.0357(3) 0.0010(3) 0.0032(2) -0.0197(3)
Dy6 0.0456(4) 0.0600(8) 0.0620(6) -0.0070(6) 0.0169(4) 0.0004(5)
Dy6B 0.0456(4) 0.0600(8) 0.0620(6) -0.0070(6) 0.0169(4) 0.0004(5)
O1 0.065(6) 0.132(10) 0.060(6) -0.014(6) 0.005(5) -0.004(6)
O2 0.128(9) 0.052(6) 0.089(8) 0.002(5) 0.040(7) -0.025(6)
O3 0.089(7) 0.097(8) 0.059(6) -0.009(6) 0.005(5) -0.064(6)
O4 0.109(8) 0.063(6) 0.057(6) -0.017(5) 0.003(5) -0.042(6)
O5 0.056(5) 0.055(6) 0.130(9) -0.001(6) 0.005(5) -0.024(4)
O6 0.078(7) 0.081(8) 0.109(9) -0.017(7) -0.011(6) 0.004(6)
O7 0.037(4) 0.072(6) 0.095(7) -0.023(5) 0.006(4) -0.026(4)
O8 0.046(5) 0.079(7) 0.122(9) -0.042(6) -0.009(5) 0.007(5)
O9 0.040(4) 0.131(9) 0.060(6) -0.018(6) 0.001(4) 0.007(5)
O10 0.073(7) 0.166(12) 0.082(8) -0.041(8) -0.019(6) 0.009(8)
O11 0.084(7) 0.120(10) 0.097(9) -0.007(7) -0.030(6) -0.037(7)
O12 0.047(5) 0.225(15) 0.075(8) -0.031(9) -0.013(5) 0.019(7)
O13 0.067(7) 0.149(11) 0.119(10) -0.086(9) -0.031(6) 0.012(7)
O14 0.043(5) 0.196(13) 0.100(9) -0.064(9) 0.005(5) 0.016(7)
O15 0.040(4) 0.153(10) 0.047(5) -0.001(6) 0.001(4) 0.013(5)
O16 0.078(7) 0.150(11) 0.057(6) -0.007(7) 0.006(5) -0.001(7)
O17 0.034(4) 0.120(8) 0.044(5) -0.006(5) 0.008(3) 0.002(4)
O18 0.044(4) 0.079(6) 0.047(5) -0.014(4) 0.010(3) 0.005(4)
O19 0.054(5) 0.122(9) 0.073(6) -0.039(6) 0.031(5) -0.046(5)
O20 0.039(4) 0.080(7) 0.090(7) -0.032(5) 0.012(4) 0.002(4)
O17B 0.034(4) 0.120(8) 0.044(5) -0.006(5) 0.008(3) 0.002(4)
O18B 0.044(4) 0.079(6) 0.047(5) -0.014(4) 0.010(3) 0.005(4)
O19B 0.054(5) 0.122(9) 0.073(6) -0.039(6) 0.031(5) -0.046(5)
O20B 0.039(4) 0.080(7) 0.090(7) -0.032(5) 0.012(4) 0.002(4)
O21 0.053(5) 0.096(7) 0.051(5) 0.019(5) 0.000(4) -0.025(5)
O22 0.089(7) 0.110(9) 0.072(7) 0.042(6) -0.039(6) -0.058(7)
O23 0.072(6) 0.124(9) 0.041(5) 0.000(5) 0.012(4) -0.037(6)
O24 0.043(5) 0.156(10) 0.051(6) -0.005(6) 0.012(4) 0.006(5)
O25 0.063(6) 0.084(7) 0.081(7) -0.017(6) -0.010(5) -0.002(5)
O26 0.062(5) 0.123(9) 0.046(5) 0.021(5) -0.013(4) -0.046(6)
O27 0.040(4) 0.049(4) 0.037(4) -0.009(3) 0.014(3) -0.014(3)
O37 0.030(4) 0.184(11) 0.047(5) -0.015(6) 0.007(4) 0.011(5)
F1 0.135(8) 0.202(11) 0.158(9) 0.061(8) 0.023(7) 0.048(7)
F2 0.135(8) 0.202(11) 0.158(9) 0.061(8) 0.023(7) 0.048(7)
F3 0.135(8) 0.202(11) 0.158(9) 0.061(8) 0.023(7) 0.048(7)
C1 0.086(9) 0.116(10) 0.135(12) 0.014(10) 0.038(9) 0.027(8)
C2 0.082(8) 0.089(8) 0.128(10) 0.012(8) 0.043(7) 0.007(7)
C3 0.103(8) 0.076(8) 0.130(9) 0.007(7) 0.046(7) -0.001(7)
C4 0.140(9) 0.061(7) 0.143(9) -0.002(7) 0.062(8) 0.000(7)
C5 0.184(8) 0.064(7) 0.176(8) -0.003(7) 0.054(8) 0.013(7)
F4 0.208(6) 0.072(5) 0.186(6) -0.007(5) 0.066(6) 0.023(5)
F5 0.208(6) 0.072(5) 0.186(6) -0.007(5) 0.066(6) 0.023(5)
F6 0.208(6) 0.072(5) 0.186(6) -0.007(5) 0.066(6) 0.023(5)
F1B 0.135(8) 0.202(11) 0.158(9) 0.061(8) 0.023(7) 0.048(7)
F2B 0.135(8) 0.202(11) 0.158(9) 0.061(8) 0.023(7) 0.048(7)
F3B 0.135(8) 0.202(11) 0.158(9) 0.061(8) 0.023(7) 0.048(7)
F4B 0.208(6) 0.072(5) 0.186(6) -0.007(5) 0.066(6) 0.023(5)
F5B 0.208(6) 0.072(5) 0.186(6) -0.007(5) 0.066(6) 0.023(5)
F6B 0.208(6) 0.072(5) 0.186(6) -0.007(5) 0.066(6) 0.023(5)
F7 0.223(17) 0.151(13) 0.163(14) 0.060(11) -0.034(12) -0.105(12)
F8 0.119(12) 0.136(13) 0.48(4) 0.022(18) 0.047(17) -0.075(10)
F9 0.34(3) 0.128(11) 0.157(13) -0.036(10) 0.058(14) -0.160(15)
C6 0.134(17) 0.127(18) 0.105(15) 0.010(14) -0.016(13) -0.087(14)
C7 0.105(11) 0.085(11) 0.079(11) 0.005(9) -0.005(9) -0.061(9)
C8 0.172(17) 0.102(13) 0.096(13) -0.023(11) -0.004(12) -0.077(12)
C9 0.164(16) 0.127(14) 0.104(13) -0.067(12) 0.032(12) -0.098(13)
C10 0.290(15) 0.176(13) 0.102(11) -0.075(11) 0.054(12) -0.123(13)
F10 0.274(16) 0.210(13) 0.131(10) -0.097(9) 0.108(11) -0.126(12)
F11 0.35(2) 0.210(16) 0.139(13) -0.041(12) 0.033(14) -0.094(16)
F12 0.294(16) 0.156(10) 0.105(8) -0.091(8) 0.054(9) -0.110(11)
F13B 0.139(10) 0.112(12) 0.191(13) 0.040(8) 0.027(9) -0.014(8)
F14B 0.139(10) 0.112(12) 0.191(13) 0.040(8) 0.027(9) -0.014(8)
F15B 0.139(10) 0.112(12) 0.191(13) 0.040(8) 0.027(9) -0.014(8)
C11B 0.20(2) 0.050(11) 0.14(2) 0.021(12) 0.047(18) -0.054(14)
F13 0.139(10) 0.112(12) 0.191(13) 0.040(8) 0.027(9) -0.014(8)
F14 0.139(10) 0.112(12) 0.191(13) 0.040(8) 0.027(9) -0.014(8)
F15 0.139(10) 0.112(12) 0.191(13) 0.040(8) 0.027(9) -0.014(8)
C11 0.20(2) 0.050(11) 0.14(2) 0.021(12) 0.047(18) -0.054(14)
C12 0.093(13) 0.059(11) 0.19(2) 0.024(13) 0.033(13) -0.024(10)
C13 0.107(15) 0.077(13) 0.17(2) 0.030(13) -0.044(15) -0.036(11)
C14 0.083(12) 0.101(15) 0.121(17) -0.029(13) -0.029(11) -0.016(11)
C15 0.14(2) 0.11(2) 0.16(2) 0.012(18) -0.078(19) 0.036(16)
F16 0.135(11) 0.215(17) 0.194(16) 0.021(12) -0.075(11) 0.022(11)
F17 0.29(2) 0.102(11) 0.182(16) 0.024(10) -0.049(15) 0.017(12)
F18 0.213(17) 0.168(14) 0.169(15) -0.032(12) -0.039(13) 0.115(13)
F19 0.054(4) 0.142(8) 0.226(14) -0.017(8) 0.028(6) 0.021(4)
F20 0.054(4) 0.142(8) 0.226(14) -0.017(8) 0.028(6) 0.021(4)
F21 0.054(4) 0.142(8) 0.226(14) -0.017(8) 0.028(6) 0.021(4)
C16 0.073(8) 0.122(11) 0.261(17) -0.104(12) -0.002(11) -0.026(9)
C17 0.047(6) 0.110(9) 0.260(15) -0.101(10) -0.008(8) -0.016(7)
C18 0.053(6) 0.098(9) 0.272(15) -0.093(10) -0.012(8) -0.017(6)
C19 0.051(6) 0.094(9) 0.270(15) -0.101(10) -0.019(8) -0.017(6)
C20 0.069(8) 0.117(11) 0.275(17) -0.085(12) -0.023(11) -0.015(8)
F22 0.103(8) 0.119(9) 0.325(17) -0.104(11) -0.039(9) 0.011(6)
F23 0.103(8) 0.119(9) 0.325(17) -0.104(11) -0.039(9) 0.011(6)
F24 0.103(8) 0.119(9) 0.325(17) -0.104(11) -0.039(9) 0.011(6)
F19B 0.054(4) 0.142(8) 0.226(14) -0.017(8) 0.028(6) 0.021(4)
F20B 0.054(4) 0.142(8) 0.226(14) -0.017(8) 0.028(6) 0.021(4)
F21B 0.054(4) 0.142(8) 0.226(14) -0.017(8) 0.028(6) 0.021(4)
F22B 0.103(8) 0.119(9) 0.325(17) -0.104(11) -0.039(9) 0.011(6)
F23B 0.103(8) 0.119(9) 0.325(17) -0.104(11) -0.039(9) 0.011(6)
F24B 0.103(8) 0.119(9) 0.325(17) -0.104(11) -0.039(9) 0.011(6)
F25 0.091(7) 0.214(13) 0.070(6) 0.011(7) -0.001(5) 0.053(8)
F26 0.122(11) 0.32(2) 0.122(11) -0.055(12) -0.056(9) -0.020(12)
F27 0.222(16) 0.222(17) 0.107(10) 0.034(10) 0.015(10) 0.143(14)
C21 0.046(8) 0.18(2) 0.081(12) -0.017(12) -0.022(8) 0.032(10)
C22 0.067(9) 0.146(17) 0.080(11) -0.036(11) -0.003(8) 0.047(10)
C23 0.097(14) 0.25(3) 0.115(17) -0.059(19) -0.047(13) 0.086(17)
C24 0.102(15) 0.27(3) 0.13(2) -0.06(2) -0.031(14) 0.12(2)
C25 0.197(15) 0.37(2) 0.217(16) -0.175(16) -0.100(13) 0.161(15)
F28 0.220(14) 0.38(2) 0.236(16) -0.182(16) -0.116(13) 0.202(14)
F29 0.174(13) 0.42(2) 0.245(17) -0.188(17) -0.013(13) 0.151(15)
F30 0.224(15) 0.32(2) 0.218(15) -0.155(15) -0.105(13) 0.149(15)
F31 0.31(3) 0.167(16) 0.36(3) -0.110(19) -0.23(2) 0.029(16)
F32 0.24(2) 0.29(2) 0.120(12) -0.112(14) 0.047(12) -0.087(17)
F33 0.241(17) 0.149(12) 0.195(14) -0.010(10) -0.173(14) -0.050(11)
C26 0.101(10) 0.190(15) 0.107(11) -0.021(11) -0.049(9) -0.048(11)
C27 0.077(7) 0.192(14) 0.099(9) -0.007(9) -0.038(7) -0.051(9)
C28 0.065(6) 0.207(14) 0.091(8) 0.001(9) -0.038(7) -0.055(8)
C29 0.055(6) 0.225(15) 0.078(8) 0.006(9) -0.020(6) -0.044(9)
C30 0.055(8) 0.230(17) 0.077(10) 0.003(12) -0.004(8) -0.057(12)
F34 0.046(4) 0.335(16) 0.101(10) 0.031(9) 0.004(5) 0.019(6)
F35 0.046(4) 0.335(16) 0.101(10) 0.031(9) 0.004(5) 0.019(6)
F36 0.046(4) 0.335(16) 0.101(10) 0.031(9) 0.004(5) 0.019(6)
C30B 0.055(8) 0.230(17) 0.077(10) 0.003(12) -0.004(8) -0.057(12)
F34B 0.046(4) 0.335(16) 0.101(10) 0.031(9) 0.004(5) 0.019(6)
F35B 0.046(4) 0.335(16) 0.101(10) 0.031(9) 0.004(5) 0.019(6)
F36B 0.046(4) 0.335(16) 0.101(10) 0.031(9) 0.004(5) 0.019(6)
F37 0.082(5) 0.230(16) 0.111(11) -0.051(11) -0.017(6) -0.005(8)
F38 0.082(5) 0.230(16) 0.111(11) -0.051(11) -0.017(6) -0.005(8)
F39 0.082(5) 0.230(16) 0.111(11) -0.051(11) -0.017(6) -0.005(8)
C31 0.060(5) 0.229(17) 0.114(9) -0.106(10) 0.006(6) -0.010(8)
C32 0.060(5) 0.229(17) 0.114(9) -0.106(10) 0.006(6) -0.010(8)
C33 0.060(5) 0.229(17) 0.114(9) -0.106(10) 0.006(6) -0.010(8)
C34 0.060(5) 0.229(17) 0.114(9) -0.106(10) 0.006(6) -0.010(8)
C35 0.060(5) 0.229(17) 0.114(9) -0.106(10) 0.006(6) -0.010(8)
F40 0.127(8) 0.253(17) 0.121(8) -0.084(11) 0.039(6) -0.013(10)
F41 0.127(8) 0.253(17) 0.121(8) -0.084(11) 0.039(6) -0.013(10)
F42 0.127(8) 0.253(17) 0.121(8) -0.084(11) 0.039(6) -0.013(10)
F37B 0.082(5) 0.230(16) 0.111(11) -0.051(11) -0.017(6) -0.005(8)
F38B 0.082(5) 0.230(16) 0.111(11) -0.051(11) -0.017(6) -0.005(8)
F39B 0.082(5) 0.230(16) 0.111(11) -0.051(11) -0.017(6) -0.005(8)
C31B 0.060(5) 0.229(17) 0.114(9) -0.106(10) 0.006(6) -0.010(8)
C32B 0.060(5) 0.229(17) 0.114(9) -0.106(10) 0.006(6) -0.010(8)
C33B 0.060(5) 0.229(17) 0.114(9) -0.106(10) 0.006(6) -0.010(8)
C34B 0.060(5) 0.229(17) 0.114(9) -0.106(10) 0.006(6) -0.010(8)
C35B 0.060(5) 0.229(17) 0.114(9) -0.106(10) 0.006(6) -0.010(8)
F40B 0.127(8) 0.253(17) 0.121(8) -0.084(11) 0.039(6) -0.013(10)
F41B 0.127(8) 0.253(17) 0.121(8) -0.084(11) 0.039(6) -0.013(10)
F42B 0.127(8) 0.253(17) 0.121(8) -0.084(11) 0.039(6) -0.013(10)
F43 0.083(6) 0.214(16) 0.172(13) 0.030(12) -0.032(7) 0.026(9)
F44 0.083(6) 0.214(16) 0.172(13) 0.030(12) -0.032(7) 0.026(9)
F45 0.083(6) 0.214(16) 0.172(13) 0.030(12) -0.032(7) 0.026(9)
C36 0.055(5) 0.271(18) 0.064(7) 0.028(9) 0.005(5) 0.019(9)
C37 0.055(5) 0.271(18) 0.064(7) 0.028(9) 0.005(5) 0.019(9)
C38 0.055(5) 0.271(18) 0.064(7) 0.028(9) 0.005(5) 0.019(9)
C39 0.055(5) 0.271(18) 0.064(7) 0.028(9) 0.005(5) 0.019(9)
C40 0.055(5) 0.271(18) 0.064(7) 0.028(9) 0.005(5) 0.019(9)
F46 0.098(7) 0.31(2) 0.103(9) 0.046(10) 0.038(6) 0.012(10)
F47 0.098(7) 0.31(2) 0.103(9) 0.046(10) 0.038(6) 0.012(10)
F48 0.098(7) 0.31(2) 0.103(9) 0.046(10) 0.038(6) 0.012(10)
F43B 0.083(6) 0.214(16) 0.172(13) 0.030(12) -0.032(7) 0.026(9)
F44B 0.083(6) 0.214(16) 0.172(13) 0.030(12) -0.032(7) 0.026(9)
F45B 0.083(6) 0.214(16) 0.172(13) 0.030(12) -0.032(7) 0.026(9)
C36B 0.055(5) 0.271(18) 0.064(7) 0.028(9) 0.005(5) 0.019(9)
C37B 0.055(5) 0.271(18) 0.064(7) 0.028(9) 0.005(5) 0.019(9)
C38B 0.055(5) 0.271(18) 0.064(7) 0.028(9) 0.005(5) 0.019(9)
C39B 0.055(5) 0.271(18) 0.064(7) 0.028(9) 0.005(5) 0.019(9)
C40B 0.055(5) 0.271(18) 0.064(7) 0.028(9) 0.005(5) 0.019(9)
F46B 0.098(7) 0.31(2) 0.103(9) 0.046(10) 0.038(6) 0.012(10)
F47B 0.098(7) 0.31(2) 0.103(9) 0.046(10) 0.038(6) 0.012(10)
F48B 0.098(7) 0.31(2) 0.103(9) 0.046(10) 0.038(6) 0.012(10)
F51 0.120(10) 0.156(12) 0.169(13) 0.029(10) -0.011(9) 0.027(9)
F52 0.168(11) 0.137(10) 0.079(7) 0.043(7) -0.024(7) -0.023(8)
F53 0.121(9) 0.126(10) 0.169(12) 0.085(9) -0.031(8) -0.033(8)
C51 0.091(12) 0.086(13) 0.092(13) 0.041(11) -0.021(10) -0.024(10)
C52 0.074(9) 0.095(12) 0.061(9) 0.027(8) 0.004(7) -0.023(8)
C53 0.080(10) 0.119(14) 0.087(12) 0.038(11) -0.034(9) -0.055(10)
C54 0.068(9) 0.128(15) 0.087(12) 0.043(11) -0.037(8) -0.053(10)
C55 0.19(2) 0.120(19) 0.15(2) 0.093(17) -0.11(2) -0.092(18)
F54 0.124(10) 0.188(13) 0.181(15) 0.034(10) -0.096(10) -0.062(9)
F55 0.124(10) 0.188(13) 0.181(15) 0.034(10) -0.096(10) -0.062(9)
F56 0.124(10) 0.188(13) 0.181(15) 0.034(10) -0.096(10) -0.062(9)
F54B 0.124(10) 0.188(13) 0.181(15) 0.034(10) -0.096(10) -0.062(9)
F55B 0.124(10) 0.188(13) 0.181(15) 0.034(10) -0.096(10) -0.062(9)
F56B 0.124(10) 0.188(13) 0.181(15) 0.034(10) -0.096(10) -0.062(9)
F57 0.180(13) 0.198(15) 0.132(9) 0.045(9) 0.100(9) 0.002(10)
F58 0.180(13) 0.198(15) 0.132(9) 0.045(9) 0.100(9) 0.002(10)
F59 0.180(13) 0.198(15) 0.132(9) 0.045(9) 0.100(9) 0.002(10)
F57B 0.180(13) 0.198(15) 0.132(9) 0.045(9) 0.100(9) 0.002(10)
F58B 0.180(13) 0.198(15) 0.132(9) 0.045(9) 0.100(9) 0.002(10)
F59B 0.180(13) 0.198(15) 0.132(9) 0.045(9) 0.100(9) 0.002(10)
C56 0.107(10) 0.161(13) 0.104(10) -0.022(10) 0.063(8) -0.037(10)
C57 0.086(8) 0.148(11) 0.081(8) -0.031(8) 0.045(7) -0.032(8)
C58 0.070(7) 0.154(10) 0.075(8) -0.028(7) 0.034(6) -0.010(7)
C59 0.056(6) 0.156(11) 0.063(7) -0.027(7) 0.017(5) 0.005(7)
C60 0.060(7) 0.166(13) 0.070(9) -0.019(9) 0.007(6) 0.016(8)
F60 0.062(6) 0.281(18) 0.127(10) -0.032(10) 0.012(6) 0.031(8)
F61 0.095(9) 0.197(15) 0.173(14) 0.009(12) 0.014(8) 0.045(9)
F62 0.096(8) 0.292(17) 0.076(7) -0.039(9) -0.007(6) 0.085(10)
F63B 0.136(11) 0.113(8) 0.33(2) -0.115(10) -0.063(10) 0.014(8)
F64B 0.136(11) 0.113(8) 0.33(2) -0.115(10) -0.063(10) 0.014(8)
F65B 0.136(11) 0.113(8) 0.33(2) -0.115(10) -0.063(10) 0.014(8)
C61B 0.169(14) 0.169(14) 0.168(14) -0.011(7) 0.005(7) -0.001(7)
F63 0.136(11) 0.113(8) 0.33(2) -0.115(10) -0.063(10) 0.014(8)
F64 0.136(11) 0.113(8) 0.33(2) -0.115(10) -0.063(10) 0.014(8)
F65 0.136(11) 0.113(8) 0.33(2) -0.115(10) -0.063(10) 0.014(8)
C61 0.169(14) 0.169(14) 0.168(14) -0.011(7) 0.005(7) -0.001(7)
C62 0.078(10) 0.065(10) 0.095(12) -0.026(9) -0.008(9) 0.001(8)
C63 0.059(8) 0.104(13) 0.062(9) -0.022(9) -0.005(7) -0.011(8)
C64 0.055(7) 0.090(11) 0.038(7) 0.012(7) 0.000(5) -0.029(7)
C65 0.065(9) 0.134(16) 0.083(12) 0.042(12) -0.037(9) -0.049(10)
F66 0.169(12) 0.147(11) 0.155(12) 0.014(9) -0.118(10) -0.053(9)
F67 0.067(7) 0.29(2) 0.161(13) 0.077(13) -0.006(8) 0.015(9)
F68 0.111(8) 0.144(10) 0.117(9) 0.051(8) -0.052(7) -0.056(7)
N21 0.050(5) 0.045(6) 0.043(5) 0.000(4) 0.017(4) -0.004(4)
C66 0.067(8) 0.052(8) 0.048(7) 0.003(6) 0.021(6) 0.024(6)
C67 0.058(7) 0.053(8) 0.059(8) 0.012(6) 0.014(6) 0.017(6)
C68 0.064(7) 0.032(6) 0.035(6) 0.001(5) 0.013(5) 0.005(5)
C69 0.073(9) 0.090(11) 0.067(9) 0.020(8) 0.015(7) 0.038(8)
N24 0.041(4) 0.032(5) 0.029(4) -0.006(4) 0.013(3) -0.004(3)
C70 0.028(4) 0.045(7) 0.056(7) -0.002(5) 0.008(4) -0.014(4)
C71 0.041(5) 0.050(7) 0.051(7) -0.007(6) 0.000(5) -0.013(5)
N22 0.038(5) 0.089(8) 0.037(5) 0.014(5) 0.002(4) -0.007(5)
C72 0.044(7) 0.098(11) 0.069(9) 0.028(8) 0.004(6) -0.006(7)
C73 0.043(7) 0.112(13) 0.078(10) 0.015(9) 0.002(6) 0.013(7)
C74 0.050(7) 0.088(11) 0.061(9) 0.004(8) -0.009(6) 0.010(7)
N23 0.033(4) 0.074(7) 0.055(6) -0.018(5) 0.009(4) -0.008(4)
O31 0.055(10) 0.080(15) 0.059(12) 0.009(11) 0.006(8) -0.006(10)
O32 0.076(13) 0.065(14) 0.086(16) 0.006(12) 0.041(11) 0.014(11)
F81 0.130(8) 0.210(18) 0.171(11) -0.077(11) -0.036(7) -0.034(9)
F82 0.130(8) 0.210(18) 0.171(11) -0.077(11) -0.036(7) -0.034(9)
F83 0.130(8) 0.210(18) 0.171(11) -0.077(11) -0.036(7) -0.034(9)
C81 0.079(4) 0.125(5) 0.113(4) -0.084(4) 0.027(4) -0.020(4)
C82 0.079(4) 0.125(5) 0.113(4) -0.084(4) 0.027(4) -0.020(4)
C83 0.079(4) 0.125(5) 0.113(4) -0.084(4) 0.027(4) -0.020(4)
C84 0.079(4) 0.125(5) 0.113(4) -0.084(4) 0.027(4) -0.020(4)
C85 0.079(4) 0.125(5) 0.113(4) -0.084(4) 0.027(4) -0.020(4)
F84 0.154(12) 0.202(17) 0.159(11) 0.017(10) 0.033(8) -0.004(11)
F85 0.154(12) 0.202(17) 0.159(11) 0.017(10) 0.033(8) -0.004(11)
F86 0.154(12) 0.202(17) 0.159(11) 0.017(10) 0.033(8) -0.004(11)
O31B 0.062(12) 0.077(17) 0.041(11) 0.002(11) 0.002(9) -0.012(12)
O32B 0.059(11) 0.075(16) 0.046(11) 0.004(11) 0.014(9) 0.016(11)
F81B 0.130(8) 0.210(18) 0.171(11) -0.077(11) -0.036(7) -0.034(9)
F82B 0.130(8) 0.210(18) 0.171(11) -0.077(11) -0.036(7) -0.034(9)
F83B 0.130(8) 0.210(18) 0.171(11) -0.077(11) -0.036(7) -0.034(9)
C81B 0.075(8) 0.120(9) 0.112(8) -0.087(8) 0.028(8) -0.023(8)
C82B 0.075(6) 0.122(7) 0.111(7) -0.086(7) 0.025(6) -0.023(7)
C83B 0.077(6) 0.123(7) 0.111(6) -0.085(6) 0.025(6) -0.023(6)
C84B 0.076(6) 0.122(7) 0.111(6) -0.084(6) 0.029(6) -0.022(6)
C85B 0.080(6) 0.125(7) 0.114(7) -0.083(7) 0.027(6) -0.021(6)
F84B 0.154(12) 0.202(17) 0.159(11) 0.017(10) 0.033(8) -0.004(11)
F85B 0.154(12) 0.202(17) 0.159(11) 0.017(10) 0.033(8) -0.004(11)
F86B 0.154(12) 0.202(17) 0.159(11) 0.017(10) 0.033(8) -0.004(11)
O33 0.050(10) 0.060(13) 0.068(12) 0.005(10) 0.017(8) -0.008(9)
O34 0.075(13) 0.077(16) 0.115(19) 0.008(14) 0.060(13) -0.012(12)
F87 0.089(8) 0.227(13) 0.162(13) -0.028(10) 0.020(8) -0.010(8)
F88 0.089(8) 0.227(13) 0.162(13) -0.028(10) 0.020(8) -0.010(8)
F89 0.089(8) 0.227(13) 0.162(13) -0.028(10) 0.020(8) -0.010(8)
C86 0.056(8) 0.094(14) 0.091(10) 0.021(11) 0.019(8) 0.021(10)
C87 0.050(7) 0.093(13) 0.085(8) 0.020(9) 0.025(7) 0.020(9)
C88 0.049(7) 0.095(12) 0.077(8) 0.016(9) 0.026(7) 0.017(8)
C89 0.050(8) 0.097(13) 0.073(8) 0.012(9) 0.026(7) 0.016(8)
C90 0.054(9) 0.102(13) 0.075(9) 0.010(10) 0.023(8) 0.015(9)
F90 0.172(13) 0.116(12) 0.092(6) -0.017(7) 0.044(7) -0.011(8)
F91 0.172(13) 0.116(12) 0.092(6) -0.017(7) 0.044(7) -0.011(8)
F92 0.172(13) 0.116(12) 0.092(6) -0.017(7) 0.044(7) -0.011(8)
O33B 0.070(13) 0.049(13) 0.082(15) -0.023(11) 0.044(11) -0.028(10)
O34B 0.041(10) 0.096(19) 0.073(15) -0.007(14) 0.032(9) -0.001(12)
F87B 0.089(8) 0.227(13) 0.162(13) -0.028(10) 0.020(8) -0.010(8)
F88B 0.089(8) 0.227(13) 0.162(13) -0.028(10) 0.020(8) -0.010(8)
F89B 0.089(8) 0.227(13) 0.162(13) -0.028(10) 0.020(8) -0.010(8)
C86B 0.060(8) 0.096(13) 0.091(9) 0.017(10) 0.025(8) 0.018(10)
C87B 0.053(7) 0.096(13) 0.085(8) 0.016(9) 0.026(7) 0.018(9)
C88B 0.052(8) 0.098(13) 0.076(8) 0.012(9) 0.025(7) 0.018(9)
C89B 0.051(8) 0.102(13) 0.073(8) 0.008(9) 0.027(8) 0.018(9)
C90B 0.054(10) 0.107(14) 0.072(10) 0.005(11) 0.027(9) 0.015(10)
F90B 0.172(13) 0.116(12) 0.092(6) -0.017(7) 0.044(7) -0.011(8)
F91B 0.172(13) 0.116(12) 0.092(6) -0.017(7) 0.044(7) -0.011(8)
F92B 0.172(13) 0.116(12) 0.092(6) -0.017(7) 0.044(7) -0.011(8)
O35 0.061(10) 0.046(11) 0.044(10) -0.007(9) 0.012(7) -0.015(9)
O36 0.057(12) 0.080(18) 0.098(19) 0.013(14) -0.011(11) -0.010(11)
F93 0.142(8) 0.087(8) 0.123(7) 0.025(8) 0.021(6) -0.021(8)
F94 0.142(8) 0.087(8) 0.123(7) 0.025(8) 0.021(6) -0.021(8)
F95 0.142(8) 0.087(8) 0.123(7) 0.025(8) 0.021(6) -0.021(8)
C91 0.068(9) 0.098(15) 0.080(10) -0.030(12) 0.000(8) 0.012(11)
C92 0.063(7) 0.097(14) 0.080(9) -0.034(12) 0.004(7) 0.010(10)
C93 0.060(7) 0.100(15) 0.083(9) -0.031(12) 0.000(7) 0.011(10)
C94 0.059(7) 0.106(15) 0.089(10) -0.028(12) -0.008(7) 0.012(11)
C95 0.064(9) 0.114(16) 0.100(11) -0.027(13) -0.013(9) 0.015(12)
F96 0.119(7) 0.141(16) 0.143(9) -0.008(10) -0.041(7) -0.033(10)
F97 0.119(7) 0.141(16) 0.143(9) -0.008(10) -0.041(7) -0.033(10)
F98 0.119(7) 0.141(16) 0.143(9) -0.008(10) -0.041(7) -0.033(10)
O35B 0.058(11) 0.048(13) 0.067(14) -0.001(12) 0.020(9) -0.016(11)
O36B 0.074(16) 0.08(2) 0.060(16) -0.005(14) 0.001(12) -0.003(14)
F93B 0.142(8) 0.087(8) 0.123(7) 0.025(8) 0.021(6) -0.021(8)
F94B 0.142(8) 0.087(8) 0.123(7) 0.025(8) 0.021(6) -0.021(8)
F95B 0.142(8) 0.087(8) 0.123(7) 0.025(8) 0.021(6) -0.021(8)
C91B 0.072(10) 0.100(15) 0.076(11) -0.028(13) -0.001(9) 0.013(12)
C92B 0.066(8) 0.099(14) 0.080(9) -0.029(12) 0.001(7) 0.013(11)
C93B 0.062(7) 0.100(14) 0.081(9) -0.034(12) -0.001(7) 0.012(10)
C94B 0.060(7) 0.106(15) 0.086(9) -0.032(12) -0.005(7) 0.012(11)
C95B 0.063(8) 0.111(16) 0.094(11) -0.025(13) -0.011(8) 0.010(11)
F96B 0.119(7) 0.141(16) 0.143(9) -0.008(10) -0.041(7) -0.033(10)
F97B 0.119(7) 0.141(16) 0.143(9) -0.008(10) -0.041(7) -0.033(10)
F98B 0.119(7) 0.141(16) 0.143(9) -0.008(10) -0.041(7) -0.033(10)
N31 0.038(3) 0.065(8) 0.051(5) -0.013(5) 0.015(3) -0.015(5)
C96 0.041(3) 0.077(7) 0.056(4) -0.013(4) 0.014(3) -0.019(4)
C97 0.041(3) 0.077(7) 0.056(4) -0.013(4) 0.014(3) -0.019(4)
C98 0.041(3) 0.077(7) 0.056(4) -0.013(4) 0.014(3) -0.019(4)
C99 0.041(3) 0.077(7) 0.056(4) -0.013(4) 0.014(3) -0.019(4)
N34 0.038(3) 0.065(8) 0.051(5) -0.013(5) 0.015(3) -0.015(5)
C100 0.041(3) 0.077(7) 0.056(4) -0.013(4) 0.014(3) -0.019(4)
C101 0.041(3) 0.077(7) 0.056(4) -0.013(4) 0.014(3) -0.019(4)
N32 0.038(3) 0.065(8) 0.051(5) -0.013(5) 0.015(3) -0.015(5)
C102 0.041(3) 0.077(7) 0.056(4) -0.013(4) 0.014(3) -0.019(4)
C103 0.041(3) 0.077(7) 0.056(4) -0.013(4) 0.014(3) -0.019(4)
C104 0.041(3) 0.077(7) 0.056(4) -0.013(4) 0.014(3) -0.019(4)
N33 0.038(3) 0.065(8) 0.051(5) -0.013(5) 0.015(3) -0.015(5)
N31B 0.038(3) 0.065(8) 0.051(5) -0.013(5) 0.015(3) -0.015(5)
C96B 0.041(3) 0.077(7) 0.056(4) -0.013(4) 0.014(3) -0.019(4)
C97B 0.041(3) 0.077(7) 0.056(4) -0.013(4) 0.014(3) -0.019(4)
C98B 0.041(3) 0.077(7) 0.056(4) -0.013(4) 0.014(3) -0.019(4)
C99B 0.041(3) 0.077(7) 0.056(4) -0.013(4) 0.014(3) -0.019(4)
N34B 0.038(3) 0.065(8) 0.051(5) -0.013(5) 0.015(3) -0.015(5)
C200 0.041(3) 0.077(7) 0.056(4) -0.013(4) 0.014(3) -0.019(4)
C201 0.041(3) 0.077(7) 0.056(4) -0.013(4) 0.014(3) -0.019(4)
N32B 0.038(3) 0.065(8) 0.051(5) -0.013(5) 0.015(3) -0.015(5)
C202 0.041(3) 0.077(7) 0.056(4) -0.013(4) 0.014(3) -0.019(4)
C203 0.041(3) 0.077(7) 0.056(4) -0.013(4) 0.014(3) -0.019(4)
C204 0.041(3) 0.077(7) 0.056(4) -0.013(4) 0.014(3) -0.019(4)
N33B 0.038(3) 0.065(8) 0.051(5) -0.013(5) 0.015(3) -0.015(5)

loop_
_atom_type_symbol
_atom_type_description
_atom_type_scat_dispersion_real
_atom_type_scat_dispersion_imag
_atom_type_scat_source
C C 0.0033 0.0016 'International Tables Vol C Tables 4.2.6.8 and 6.1.1.4'
H H 0.0000 0.0000 'International Tables Vol C Tables 4.2.6.8 and 6.1.1.4'
Dy Dy -0.1892 4.4098 'International Tables Vol C Tables 4.2.6.8 and 6.1.1.4'
O O 0.0106 0.0060 'International Tables Vol C Tables 4.2.6.8 and 6.1.1.4'
N N 0.0061 0.0033 'International Tables Vol C Tables 4.2.6.8 and 6.1.1.4'
F F 0.0171 0.0103 'International Tables Vol C Tables 4.2.6.8 and 6.1.1.4'

loop_
_geom_angle_atom_site_label_1
_geom_angle_atom_site_label_2
_geom_angle_atom_site_label_3
_geom_angle
_geom_angle_site_symmetry_1
_geom_angle_site_symmetry_3
_geom_angle_publ_flag
O2 Dy1 O18 101.4(4) . . ?
O2 Dy1 O3 86.4(4) . . ?
O18 Dy1 O3 146.9(3) . . ?
O2 Dy1 O19 149.6(4) . . ?
O18 Dy1 O19 70.5(3) . . ?
O3 Dy1 O19 86.5(4) . . ?
O2 Dy1 O4 77.9(4) . . ?
O18 Dy1 O4 140.5(3) . . ?
O3 Dy1 O4 72.5(3) . . ?
O19 Dy1 O4 127.4(4) . . ?
O2 Dy1 O1 71.9(4) . . ?
O18 Dy1 O1 79.1(4) . . ?
O3 Dy1 O1 72.8(4) . . ?
O19 Dy1 O1 77.8(4) . . ?
O4 Dy1 O1 134.9(4) . . ?
O2 Dy1 O17 138.4(3) . . ?
O18 Dy1 O17 74.5(3) . . ?
O3 Dy1 O17 120.0(4) . . ?
O19 Dy1 O17 69.3(3) . . ?
O4 Dy1 O17 80.4(3) . . ?
O1 Dy1 O17 143.0(3) . . ?
O2 Dy1 O27 77.0(3) . . ?
O18 Dy1 O27 69.9(3) . . ?
O3 Dy1 O27 142.8(3) . . ?
O19 Dy1 O27 123.6(3) . . ?
O4 Dy1 O27 71.6(3) . . ?
O1 Dy1 O27 130.1(3) . . ?
O17 Dy1 O27 62.5(2) . . ?
O2 Dy1 Dy2 112.2(3) . . ?
O18 Dy1 Dy2 41.3(2) . . ?
O3 Dy1 Dy2 159.4(3) . . ?
O19 Dy1 Dy2 81.6(2) . . ?
O4 Dy1 Dy2 101.7(2) . . ?
O1 Dy1 Dy2 120.3(3) . . ?
O17 Dy1 Dy2 39.7(2) . . ?
O27 Dy1 Dy2 42.49(16) . . ?
O2 Dy1 Dy3 173.5(2) . . ?
O18 Dy1 Dy3 76.0(2) . . ?
O3 Dy1 Dy3 99.1(3) . . ?
O19 Dy1 Dy3 35.3(3) . . ?
O4 Dy1 Dy3 100.3(3) . . ?
O1 Dy1 Dy3 113.0(3) . . ?
O17 Dy1 Dy3 35.36(18) . . ?
O27 Dy1 Dy3 96.52(17) . . ?
Dy2 Dy1 Dy3 61.88(2) . . ?
O2 Dy1 Dy4 124.5(3) . . ?
O18 Dy1 Dy4 34.65(19) . . ?
O3 Dy1 Dy4 115.9(3) . . ?
O19 Dy1 Dy4 37.2(2) . . ?
O4 Dy1 Dy4 155.0(3) . . ?
O1 Dy1 Dy4 68.5(3) . . ?
O17 Dy1 Dy4 75.1(2) . . ?
O27 Dy1 Dy4 100.86(16) . . ?
Dy2 Dy1 Dy4 61.68(2) . . ?
Dy3 Dy1 Dy4 56.08(2) . . ?
O5 Dy2 O17 108.3(3) . . ?
O5 Dy2 O20 149.4(4) . . ?
O17 Dy2 O20 70.9(3) . . ?
O5 Dy2 O8 83.8(4) . . ?
O17 Dy2 O8 146.0(3) . . ?
O20 Dy2 O8 82.7(3) . . ?
O5 Dy2 O7 73.9(4) . . ?
O17 Dy2 O7 139.0(3) . . ?
O20 Dy2 O7 127.7(3) . . ?
O8 Dy2 O7 74.4(3) . . ?
O5 Dy2 O6 71.6(4) . . ?
O17 Dy2 O6 78.0(4) . . ?
O20 Dy2 O6 78.5(4) . . ?
O8 Dy2 O6 76.1(4) . . ?
O7 Dy2 O6 136.4(4) . . ?
O5 Dy2 O18 141.1(3) . . ?
O17 Dy2 O18 74.2(3) . . ?
O20 Dy2 O18 69.3(3) . . ?
O8 Dy2 O18 116.4(4) . . ?
O7 Dy2 O18 79.9(3) . . ?
O6 Dy2 O18 142.7(4) . . ?
O5 Dy2 O27 76.8(3) . . ?
O17 Dy2 O27 65.4(3) . . ?
O20 Dy2 O27 125.7(3) . . ?
O8 Dy2 O27 148.0(3) . . ?
O7 Dy2 O27 76.0(3) . . ?
O6 Dy2 O27 120.0(3) . . ?
O18 Dy2 O27 69.1(3) . . ?
O5 Dy2 Dy1 119.1(3) . . ?
O17 Dy2 Dy1 42.2(2) . . ?
O20 Dy2 Dy1 81.7(2) . . ?
O8 Dy2 Dy1 154.3(3) . . ?
O7 Dy2 Dy1 99.7(2) . . ?
O6 Dy2 Dy1 120.1(3) . . ?
O18 Dy2 Dy1 38.47(19) . . ?
O27 Dy2 Dy1 44.21(15) . . ?
O5 Dy2 Dy3 129.6(3) . . ?
O17 Dy2 Dy3 34.4(2) . . ?
O20 Dy2 Dy3 37.8(2) . . ?
O8 Dy2 Dy3 113.9(2) . . ?
O7 Dy2 Dy3 154.4(2) . . ?
O6 Dy2 Dy3 68.3(3) . . ?
O18 Dy2 Dy3 74.74(18) . . ?
O27 Dy2 Dy3 97.96(15) . . ?
Dy1 Dy2 Dy3 61.90(2) . . ?
O5 Dy2 Dy4 174.1(3) . . ?
O17 Dy2 Dy4 76.9(2) . . ?
O20 Dy2 Dy4 34.4(3) . . ?
O8 Dy2 Dy4 93.4(3) . . ?
O7 Dy2 Dy4 100.3(2) . . ?
O6 Dy2 Dy4 112.8(3) . . ?
O18 Dy2 Dy4 36.53(18) . . ?
O27 Dy2 Dy4 103.33(17) . . ?
Dy1 Dy2 Dy4 62.62(2) . . ?
Dy3 Dy2 Dy4 56.35(2) . . ?
O12 Dy3 O17 149.7(4) . . ?
O12 Dy3 O19 104.4(4) . . ?
O17 Dy3 O19 72.5(3) . . ?
O12 Dy3 O9 84.7(4) . . ?
O17 Dy3 O9 84.2(3) . . ?
O19 Dy3 O9 148.1(3) . . ?
O12 Dy3 O11 72.8(5) . . ?
O17 Dy3 O11 77.2(4) . . ?
O19 Dy3 O11 77.6(4) . . ?
O9 Dy3 O11 76.2(4) . . ?
O12 Dy3 O10 77.7(5) . . ?
O17 Dy3 O10 124.6(4) . . ?
O19 Dy3 O10 139.9(4) . . ?
O9 Dy3 O10 71.6(4) . . ?
O11 Dy3 O10 137.8(4) . . ?
O12 Dy3 O20 140.3(4) . . ?
O17 Dy3 O20 69.3(3) . . ?
O19 Dy3 O20 75.5(3) . . ?
O9 Dy3 O20 116.7(4) . . ?
O11 Dy3 O20 141.9(4) . . ?
O10 Dy3 O20 78.4(3) . . ?
O12 Dy3 O37 78.9(3) . . ?
O17 Dy3 O37 124.8(3) . . ?
O19 Dy3 O37 69.2(3) . . ?
O9 Dy3 O37 142.6(4) . . ?
O11 Dy3 O37 128.7(4) . . ?
O10 Dy3 O37 72.1(4) . . ?
O20 Dy3 O37 63.7(3) . . ?
O12 Dy3 Dy4 116.6(3) . . ?
O17 Dy3 Dy4 81.9(2) . . ?
O19 Dy3 Dy4 41.9(2) . . ?
O9 Dy3 Dy4 155.8(2) . . ?
O11 Dy3 Dy4 119.4(3) . . ?
O10 Dy3 Dy4 100.5(3) . . ?
O20 Dy3 Dy4 39.4(3) . . ?
O37 Dy3 Dy4 43.24(19) . . ?
O12 Dy3 Dy2 175.6(4) . . ?
O17 Dy3 Dy2 34.6(2) . . ?
O19 Dy3 Dy2 77.4(2) . . ?
O9 Dy3 Dy2 95.8(2) . . ?
O11 Dy3 Dy2 111.6(3) . . ?
O10 Dy3 Dy2 98.2(3) . . ?
O20 Dy3 Dy2 35.9(2) . . ?
O37 Dy3 Dy2 98.15(19) . . ?
Dy4 Dy3 Dy2 62.05(2) . . ?
O12 Dy3 Dy1 127.5(4) . . ?
O17 Dy3 Dy1 37.7(2) . . ?
O19 Dy3 Dy1 36.3(2) . . ?
O9 Dy3 Dy1 114.7(2) . . ?
O11 Dy3 Dy1 66.5(3) . . ?
O10 Dy3 Dy1 153.4(3) . . ?
O20 Dy3 Dy1 75.8(2) . . ?
O37 Dy3 Dy1 101.9(2) . . ?
Dy4 Dy3 Dy1 62.64(2) . . ?
Dy2 Dy3 Dy1 56.216(18) . . ?
O14 Dy4 O15 82.4(4) . . ?
O14 Dy4 O20 112.3(5) . . ?
O15 Dy4 O20 143.3(3) . . ?
O14 Dy4 O13 73.0(4) . . ?
O15 Dy4 O13 75.1(4) . . ?
O20 Dy4 O13 77.6(4) . . ?
O14 Dy4 O18 148.3(3) . . ?
O15 Dy4 O18 80.2(3) . . ?
O20 Dy4 O18 70.1(3) . . ?
O13 Dy4 O18 76.9(4) . . ?
O14 Dy4 O16 74.7(5) . . ?
O15 Dy4 O16 75.2(4) . . ?
O20 Dy4 O16 140.0(3) . . ?
O13 Dy4 O16 138.3(4) . . ?
O18 Dy4 O16 125.1(4) . . ?
O14 Dy4 O19 143.8(3) . . ?
O15 Dy4 O19 113.0(4) . . ?
O20 Dy4 O19 75.5(4) . . ?
O13 Dy4 O19 141.2(4) . . ?
O18 Dy4 O19 67.9(3) . . ?
O16 Dy4 O19 78.0(4) . . ?
O14 Dy4 O37 82.1(3) . . ?
O15 Dy4 O37 150.3(3) . . ?
O20 Dy4 O37 66.3(3) . . ?
O13 Dy4 O37 123.6(4) . . ?
O18 Dy4 O37 124.0(3) . . ?
O16 Dy4 O37 76.4(4) . . ?
O19 Dy4 O37 68.6(4) . . ?
O14 Dy4 Dy3 124.6(3) . . ?
O15 Dy4 Dy3 151.1(3) . . ?
O20 Dy4 Dy3 41.8(2) . . ?
O13 Dy4 Dy3 119.4(4) . . ?
O18 Dy4 Dy3 79.4(2) . . ?
O16 Dy4 Dy3 100.5(3) . . ?
O19 Dy4 Dy3 39.5(3) . . ?
O37 Dy4 Dy3 44.7(2) . . ?
O14 Dy4 Dy2 131.2(4) . . ?
O15 Dy4 Dy2 110.3(2) . . ?
O20 Dy4 Dy2 34.65(19) . . ?
O13 Dy4 Dy2 66.0(3) . . ?
O18 Dy4 Dy2 37.1(2) . . ?
O16 Dy4 Dy2 153.4(3) . . ?
O19 Dy4 Dy2 76.0(2) . . ?
O37 Dy4 Dy2 98.9(2) . . ?
Dy3 Dy4 Dy2 61.60(2) . . ?
O14 Dy4 Dy1 171.8(4) . . ?
O15 Dy4 Dy1 90.8(3) . . ?
O20 Dy4 Dy1 75.9(2) . . ?
O13 Dy4 Dy1 109.8(3) . . ?
O18 Dy4 Dy1 32.9(2) . . ?
O16 Dy4 Dy1 99.1(3) . . ?
O19 Dy4 Dy1 36.2(2) . . ?
O37 Dy4 Dy1 101.9(2) . . ?
Dy3 Dy4 Dy1 61.28(2) . . ?
Dy2 Dy4 Dy1 55.70(2) . . ?
O17B Dy1B O4 108.9(4) . . ?
O17B Dy1B O19B 81.1(4) . . ?
O4 Dy1B O19B 153.0(4) . . ?
O17B Dy1B O27 72.9(3) . . ?
O4 Dy1B O27 79.3(3) . . ?
O19B Dy1B O27 127.6(3) . . ?
O17B Dy1B O3 148.5(4) . . ?
O4 Dy1B O3 75.5(4) . . ?
O19B Dy1B O3 83.2(4) . . ?
O27 Dy1B O3 137.1(4) . . ?
O17B Dy1B O18B 77.9(3) . . ?
O4 Dy1B O18B 140.7(4) . . ?
O19B Dy1B O18B 64.9(3) . . ?
O27 Dy1B O18B 65.6(2) . . ?
O3 Dy1B O18B 119.1(3) . . ?
O17B Dy1B O2 140.0(3) . . ?
O4 Dy1B O2 71.4(4) . . ?
O19B Dy1B O2 117.4(4) . . ?
O27 Dy1B O2 67.8(3) . . ?
O3 Dy1B O2 71.5(4) . . ?
O18B Dy1B O2 79.2(3) . . ?
O17B Dy1B Dy2B 48.3(3) . . ?
O4 Dy1B Dy2B 123.7(3) . . ?
O19B Dy1B Dy2B 82.0(2) . . ?
O27 Dy1B Dy2B 46.88(18) . . ?
O3 Dy1B Dy2B 154.0(3) . . ?
O18B Dy1B Dy2B 34.9(2) . . ?
O2 Dy1B Dy2B 96.8(2) . . ?
O17B Dy1B Dy4B 78.4(3) . . ?
O4 Dy1B Dy4B 172.7(3) . . ?
O19B Dy1B Dy4B 25.1(2) . . ?
O27 Dy1B Dy4B 103.82(19) . . ?
O3 Dy1B Dy4B 98.0(3) . . ?
O18B Dy1B Dy4B 39.78(18) . . ?
O2 Dy1B Dy4B 103.5(3) . . ?
Dy2B Dy1B Dy4B 61.30(10) . . ?
O17B Dy1B Dy3B 31.9(3) . . ?
O4 Dy1B Dy3B 130.8(4) . . ?
O19B Dy1B Dy3B 50.5(3) . . ?
O27 Dy1B Dy3B 100.6(2) . . ?
O3 Dy1B Dy3B 122.1(3) . . ?
O18B Dy1B Dy3B 75.1(2) . . ?
O2 Dy1B Dy3B 154.3(3) . . ?
Dy2B Dy1B Dy3B 61.21(9) . . ?
Dy4B Dy1B Dy3B 55.62(10) . . ?
O7 Dy2B O18B 97.5(4) . . ?
O7 Dy2B O8 87.2(4) . . ?
O18B Dy2B O8 143.3(4) . . ?
O7 Dy2B O20B 157.9(4) . . ?
O18B Dy2B O20B 74.8(3) . . ?
O8 Dy2B O20B 87.3(4) . . ?
O7 Dy2B O27 78.0(3) . . ?
O18B Dy2B O27 69.5(3) . . ?
O8 Dy2B O27 146.2(4) . . ?
O20B Dy2B O27 116.8(3) . . ?
O7 Dy2B O5 72.7(4) . . ?
O18B Dy2B O5 136.7(3) . . ?
O8 Dy2B O5 79.5(4) . . ?
O20B Dy2B O5 127.0(4) . . ?
O27 Dy2B O5 67.2(3) . . ?
O7 Dy2B O17B 134.3(4) . . ?
O18B Dy2B O17B 69.9(3) . . ?
O8 Dy2B O17B 129.4(4) . . ?
O20B Dy2B O17B 63.1(3) . . ?
O27 Dy2B O17B 56.4(2) . . ?
O5 Dy2B O17B 86.9(3) . . ?
O7 Dy2B O6 128.5(4) . . ?
O18B Dy2B O6 129.2(3) . . ?
O8 Dy2B O6 68.7(4) . . ?
O20B Dy2B O6 68.5(4) . . ?
O27 Dy2B O6 97.2(3) . . ?
O5 Dy2B O6 58.8(3) . . ?
O17B Dy2B O6 62.7(3) . . ?
O7 Dy2B C17 20.1(5) . . ?
O18B Dy2B C17 115.5(6) . . ?
O8 Dy2B C17 67.6(4) . . ?
O20B Dy2B C17 149.9(5) . . ?
O27 Dy2B C17 93.0(4) . . ?
O5 Dy2B C17 66.4(6) . . ?
O17B Dy2B C17 146.3(5) . . ?
O6 Dy2B C17 113.9(6) . . ?
O7 Dy2B Dy1B 113.8(3) . . ?
O18B Dy2B Dy1B 45.5(2) . . ?
O8 Dy2B Dy1B 157.6(3) . . ?
O20B Dy2B Dy1B 75.8(2) . . ?
O27 Dy2B Dy1B 42.18(15) . . ?
O5 Dy2B Dy1B 98.9(2) . . ?
O17B Dy2B Dy1B 28.8(2) . . ?
O6 Dy2B Dy1B 91.2(3) . . ?
C17 Dy2B Dy1B 132.5(4) . . ?
O7 Dy2B Dy4B 124.9(4) . . ?
O18B Dy2B Dy4B 36.5(2) . . ?
O8 Dy2B Dy4B 113.7(3) . . ?
O20B Dy2B Dy4B 40.4(3) . . ?
O27 Dy2B Dy4B 99.57(19) . . ?
O5 Dy2B Dy4B 156.7(2) . . ?
O17B Dy2B Dy4B 69.9(2) . . ?
O6 Dy2B Dy4B 106.6(3) . . ?
C17 Dy2B Dy4B 135.6(6) . . ?
Dy1B Dy2B Dy4B 61.32(10) . . ?
O7 Dy2B Dy3B 175.7(3) . . ?
O18B Dy2B Dy3B 81.3(2) . . ?
O8 Dy2B Dy3B 96.2(3) . . ?
O20B Dy2B Dy3B 25.6(2) . . ?
O27 Dy2B Dy3B 97.71(18) . . ?
O5 Dy2B Dy3B 105.2(2) . . ?
O17B Dy2B Dy3B 41.33(18) . . ?
O6 Dy2B Dy3B 51.1(3) . . ?
C17 Dy2B Dy3B 162.5(5) . . ?
Dy1B Dy2B Dy3B 62.40(10) . . ?
Dy4B Dy2B Dy3B 55.98(10) . . ?
O10 Dy3B O20B 111.1(5) . . ?
O10 Dy3B O9 87.0(5) . . ?
O20B Dy3B O9 144.4(4) . . ?
O10 Dy3B O17B 160.2(6) . . ?
O20B Dy3B O17B 72.3(3) . . ?
O9 Dy3B O17B 80.9(3) . . ?
O10 Dy3B O37 83.3(5) . . ?
O20B Dy3B O37 69.0(3) . . ?
O9 Dy3B O37 145.7(3) . . ?
O17B Dy3B O37 115.2(4) . . ?
O10 Dy3B O12 78.2(5) . . ?
O20B Dy3B O12 136.4(4) . . ?
O9 Dy3B O12 75.7(4) . . ?
O17B Dy3B O12 113.4(4) . . ?
O37 Dy3B O12 70.1(3) . . ?
O10 Dy3B C24 18.4(5) . . ?
O20B Dy3B C24 123.3(5) . . ?
O9 Dy3B C24 69.2(4) . . ?
O17B Dy3B C24 144.1(5) . . ?
O37 Dy3B C24 100.7(4) . . ?
O12 Dy3B C24 78.8(5) . . ?
O10 Dy3B O19B 140.8(6) . . ?
O20B Dy3B O19B 68.3(4) . . ?
O9 Dy3B O19B 116.6(4) . . ?
O17B Dy3B O19B 59.0(3) . . ?
O37 Dy3B O19B 59.2(3) . . ?
O12 Dy3B O19B 78.2(4) . . ?
C24 Dy3B O19B 153.7(5) . . ?
O10 Dy3B Dy4B 120.2(5) . . ?
O20B Dy3B Dy4B 43.1(3) . . ?
O9 Dy3B Dy4B 149.0(4) . . ?
O17B Dy3B Dy4B 76.1(2) . . ?
O37 Dy3B Dy4B 40.5(2) . . ?
O12 Dy3B Dy4B 94.5(3) . . ?
C24 Dy3B Dy4B 138.6(4) . . ?
O19B Dy3B Dy4B 32.60(19) . . ?
O10 Dy3B Dy2B 128.4(4) . . ?
O20B Dy3B Dy2B 30.2(3) . . ?
O9 Dy3B Dy2B 114.9(2) . . ?
O17B Dy3B Dy2B 46.6(2) . . ?
O37 Dy3B Dy2B 96.6(2) . . ?
O12 Dy3B Dy2B 149.9(4) . . ?
C24 Dy3B Dy2B 131.1(5) . . ?
O19B Dy3B Dy2B 71.81(18) . . ?
Dy4B Dy3B Dy2B 61.45(10) . . ?
O10 Dy3B Dy1B 175.2(4) . . ?
O20B Dy3B Dy1B 73.1(3) . . ?
O9 Dy3B Dy1B 90.6(3) . . ?
O17B Dy3B Dy1B 22.1(2) . . ?
O37 Dy3B Dy1B 96.4(3) . . ?
O12 Dy3B Dy1B 97.1(3) . . ?
C24 Dy3B Dy1B 159.8(3) . . ?
O19B Dy3B Dy1B 37.78(18) . . ?
Dy4B Dy3B Dy1B 61.03(11) . . ?
Dy2B Dy3B Dy1B 56.39(8) . . ?
O19B Dy4B O16 99.9(5) . . ?
O19B Dy4B O37 80.8(4) . . ?
O16 Dy4B O37 86.9(5) . . ?
O19B Dy4B O18B 75.2(3) . . ?
O16 Dy4B O18B 141.4(5) . . ?
O37 Dy4B O18B 128.5(4) . . ?
O19B Dy4B O15 127.9(5) . . ?
O16 Dy4B O15 78.1(4) . . ?
O37 Dy4B O15 149.2(4) . . ?
O18B Dy4B O15 75.8(3) . . ?
O19B Dy4B O20B 80.9(4) . . ?
O16 Dy4B O20B 152.2(4) . . ?
O37 Dy4B O20B 65.7(4) . . ?
O18B Dy4B O20B 66.0(3) . . ?
O15 Dy4B O20B 123.4(4) . . ?
O19B Dy4B O14 157.7(4) . . ?
O16 Dy4B O14 73.2(5) . . ?
O37 Dy4B O14 77.7(4) . . ?
O18B Dy4B O14 123.6(4) . . ?
O15 Dy4B O14 72.3(4) . . ?
O20B Dy4B O14 95.5(4) . . ?
O19B Dy4B Dy3B 56.7(4) . . ?
O16 Dy4B Dy3B 126.7(4) . . ?
O37 Dy4B Dy3B 45.9(3) . . ?
O18B Dy4B Dy3B 83.2(2) . . ?
O15 Dy4B Dy3B 155.1(3) . . ?
O20B Dy4B Dy3B 32.9(2) . . ?
O14 Dy4B Dy3B 109.9(4) . . ?
O19B Dy4B Dy2B 83.6(3) . . ?
O16 Dy4B Dy2B 170.5(4) . . ?
O37 Dy4B Dy2B 102.4(3) . . ?
O18B Dy4B Dy2B 31.0(2) . . ?
O15 Dy4B Dy2B 92.8(3) . . ?
O20B Dy4B Dy2B 36.81(19) . . ?
O14 Dy4B Dy2B 106.7(4) . . ?
Dy3B Dy4B Dy2B 62.57(11) . . ?
O19B Dy4B Dy1B 31.6(3) . . ?
O16 Dy4B Dy1B 122.7(4) . . ?
O37 Dy4B Dy1B 103.2(3) . . ?
O18B Dy4B Dy1B 43.6(2) . . ?
O15 Dy4B Dy1B 107.5(3) . . ?
O20B Dy4B Dy1B 71.0(2) . . ?
O14 Dy4B Dy1B 164.0(4) . . ?
Dy3B Dy4B Dy1B 63.35(10) . . ?
Dy2B Dy4B Dy1B 57.38(9) . . ?
O25 Dy5 O23 99.5(4) . . ?
O25 Dy5 O22 136.6(4) . . ?
O23 Dy5 O22 88.8(4) . . ?
O25 Dy5 O21 150.3(3) . . ?
O23 Dy5 O21 75.3(4) . . ?
O22 Dy5 O21 72.9(3) . . ?
O25 Dy5 O26 72.1(4) . . ?
O23 Dy5 O26 84.7(3) . . ?
O22 Dy5 O26 151.3(4) . . ?
O21 Dy5 O26 78.3(3) . . ?
O25 Dy5 O24 70.7(4) . . ?
O23 Dy5 O24 72.8(4) . . ?
O22 Dy5 O24 71.4(4) . . ?
O21 Dy5 O24 132.0(3) . . ?
O26 Dy5 O24 132.0(4) . . ?
O25 Dy5 N21 81.0(3) . . ?
O23 Dy5 N21 150.6(3) . . ?
O22 Dy5 N21 72.3(3) . . ?
O21 Dy5 N21 117.9(3) . . ?
O26 Dy5 N21 122.5(3) . . ?
O24 Dy5 N21 79.9(3) . . ?
O25 Dy5 N22 99.4(3) . . ?
O23 Dy5 N22 145.4(4) . . ?
O22 Dy5 N22 97.0(4) . . ?
O21 Dy5 N22 73.9(3) . . ?
O26 Dy5 N22 73.9(3) . . ?
O24 Dy5 N22 141.3(3) . . ?
N21 Dy5 N22 61.5(3) . . ?
O36 Dy6 O31 151.6(8) . . ?
O36 Dy6 O32 135.5(9) . . ?
O31 Dy6 O32 72.6(8) . . ?
O36 Dy6 O33 106.0(8) . . ?
O31 Dy6 O33 75.8(7) . . ?
O32 Dy6 O33 84.1(7) . . ?
O36 Dy6 O35 72.4(7) . . ?
O31 Dy6 O35 79.6(7) . . ?
O32 Dy6 O35 152.0(7) . . ?
O33 Dy6 O35 85.7(6) . . ?
O36 Dy6 O34 68.8(9) . . ?
O31 Dy6 O34 135.1(8) . . ?
O32 Dy6 O34 74.3(9) . . ?
O33 Dy6 O34 71.3(8) . . ?
O35 Dy6 O34 126.2(8) . . ?
O36 Dy6 N31 71.8(8) . . ?
O31 Dy6 N31 120.6(6) . . ?
O32 Dy6 N31 78.8(7) . . ?
O33 Dy6 N31 150.6(6) . . ?
O35 Dy6 N31 119.8(6) . . ?
O34 Dy6 N31 81.0(7) . . ?
O36 Dy6 N32 97.2(8) . . ?
O31 Dy6 N32 71.7(6) . . ?
O32 Dy6 N32 97.1(6) . . ?
O33 Dy6 N32 145.4(6) . . ?
O35 Dy6 N32 77.2(6) . . ?
O34 Dy6 N32 142.4(7) . . ?
N31 Dy6 N32 61.4(5) . . ?
O32B Dy6B O33B 80.2(8) . . ?
O32B Dy6B O35B 151.6(8) . . ?
O33B Dy6B O35B 87.6(8) . . ?
O32B Dy6B O31B 71.9(8) . . ?
O33B Dy6B O31B 73.4(7) . . ?
O35B Dy6B O31B 80.1(8) . . ?
O32B Dy6B O36B 134.7(9) . . ?
O33B Dy6B O36B 115.0(9) . . ?
O35B Dy6B O36B 73.7(9) . . ?
O31B Dy6B O36B 151.8(9) . . ?
O32B Dy6B O34B 76.4(8) . . ?
O33B Dy6B O34B 73.1(7) . . ?
O35B Dy6B O34B 124.4(8) . . ?
O31B Dy6B O34B 137.0(8) . . ?
O36B Dy6B O34B 69.0(9) . . ?
O32B Dy6B N31B 74.9(8) . . ?
O33B Dy6B N31B 145.8(7) . . ?
O35B Dy6B N31B 124.7(7) . . ?
O31B Dy6B N31B 118.9(7) . . ?
O36B Dy6B N31B 70.4(9) . . ?
O34B Dy6B N31B 78.6(7) . . ?
O32B Dy6B N32B 95.8(7) . . ?
O33B Dy6B N32B 145.6(6) . . ?
O35B Dy6B N32B 79.9(7) . . ?
O31B Dy6B N32B 72.9(7) . . ?
O36B Dy6B N32B 92.2(8) . . ?
O34B Dy6B N32B 139.6(7) . . ?
N31B Dy6B N32B 61.2(5) . . ?
C2 O1 Dy1 130.1(9) . . ?
C4 O2 Dy1 136.4(9) . . ?
C4 O2 Dy1B 143.6(9) . . ?
C7 O3 Dy1 134.9(10) . . ?
C7 O3 Dy1B 129.9(10) . . ?
C9 O4 Dy1B 141.3(12) . . ?
C9 O4 Dy1 133.6(13) . . ?
C12 O5 Dy2 135.9(10) . . ?
C12 O5 Dy2B 137.8(10) . . ?
C14 O6 Dy2 131.2(9) . . ?
C14 O6 Dy2B 129.7(9) . . ?
C17 O7 Dy2B 127.2(11) . . ?
C17 O7 Dy2 125.3(12) . . ?
C19 O8 Dy2B 127.4(10) . . ?
C19 O8 Dy2 129.5(11) . . ?
C22 O9 Dy3B 122.1(8) . . ?
C22 O9 Dy3 135.5(8) . . ?
C24 O10 Dy3B 136.4(11) . . ?
C24 O10 Dy3 134.2(10) . . ?
C27 O11 Dy3 129.1(16) . . ?
C29 O12 Dy3 133.1(11) . . ?
C29 O12 Dy3B 137.1(12) . . ?
C32 O13 Dy4 141.0(14) . . ?
C34 O14 Dy4 131.9(11) . . ?
C34B O14 Dy4B 139.2(18) . . ?
C37 O15 Dy4 124.6(18) . . ?
C37B O15 Dy4B 125.5(9) . . ?
C39B O16 Dy4B 141.0(11) . . ?
C39 O16 Dy4 123.5(14) . . ?
Dy3 O17 Dy2 111.0(4) . . ?
Dy3 O17 Dy1 107.0(4) . . ?
Dy2 O17 Dy1 98.1(3) . . ?
Dy3 O17 H17 113.2 . . ?
Dy2 O17 H17 113.2 . . ?
Dy1 O17 H17 113.2 . . ?
Dy1 O18 Dy4 112.4(3) . . ?
Dy1 O18 Dy2 100.3(3) . . ?
Dy4 O18 Dy2 106.3(3) . . ?
Dy1 O18 H18 112.4 . . ?
Dy4 O18 H18 112.4 . . ?
Dy2 O18 H18 112.4 . . ?
Dy3 O19 Dy1 108.4(4) . . ?
Dy3 O19 Dy4 98.6(4) . . ?
Dy1 O19 Dy4 106.6(3) . . ?
Dy3 O19 H19 114.0 . . ?
Dy1 O19 H19 114.0 . . ?
Dy4 O19 H19 114.0 . . ?
Dy4 O20 Dy2 110.9(4) . . ?
Dy4 O20 Dy3 98.8(4) . . ?
Dy2 O20 Dy3 106.3(4) . . ?
Dy4 O20 H20 113.3 . . ?
Dy2 O20 H20 113.3 . . ?
Dy3 O20 H20 113.3 . . ?
Dy1B O17B Dy3B 126.1(4) . . ?
Dy1B O17B Dy2B 102.9(4) . . ?
Dy3B O17B Dy2B 92.0(3) . . ?
Dy1B O17B H17B 111.0 . . ?
Dy3B O17B H17B 111.0 . . ?
Dy2B O17B H17B 111.0 . . ?
Dy2B O18B Dy4B 112.5(4) . . ?
Dy2B O18B Dy1B 99.6(3) . . ?
Dy4B O18B Dy1B 96.6(3) . . ?
Dy2B O18B H18B 115.2 . . ?
Dy4B O18B H18B 115.2 . . ?
Dy1B O18B H18B 115.2 . . ?
Dy4B O19B Dy1B 123.3(4) . . ?
Dy4B O19B Dy3B 90.7(4) . . ?
Dy1B O19B Dy3B 91.7(4) . . ?
Dy4B O19B H19B 114.9 . . ?
Dy1B O19B H19B 114.9 . . ?
Dy3B O19B H19B 114.9 . . ?
Dy3B O20B Dy2B 124.2(5) . . ?
Dy3B O20B Dy4B 104.0(4) . . ?
Dy2B O20B Dy4B 102.8(4) . . ?
Dy3B O20B H20B 108.3 . . ?
Dy2B O20B H20B 108.3 . . ?
Dy4B O20B H20B 108.3 . . ?
C52 O21 Dy5 131.1(10) . . ?
C54 O22 Dy5 130.2(9) . . ?
C57 O23 Dy5 134.3(11) . . ?
C59 O24 Dy5 134.6(12) . . ?
C62 O25 Dy5 133.7(10) . . ?
C64 O26 Dy5 135.7(9) . . ?
N24 O27 Dy2 136.1(5) . . ?
N24 O27 Dy1B 134.7(6) . . ?
N24 O27 Dy1 129.9(6) . . ?
Dy2 O27 Dy1 93.3(2) . . ?
N24 O27 Dy2B 134.2(5) . . ?
Dy1B O27 Dy2B 90.9(2) . . ?
N34B O37 Dy4B 144.1(12) . . ?
N34 O37 Dy4 129.1(11) . . ?
N34 O37 Dy3 132.4(9) . . ?
Dy4 O37 Dy3 92.1(3) . . ?
N34B O37 Dy3B 120.3(12) . . ?
Dy4B O37 Dy3B 93.7(3) . . ?
F2B C1 F1B 105.7(10) . . ?
F1 C1 F3 106.0(9) . . ?
F2B C1 F3B 105.0(10) . . ?
F1B C1 F3B 104.9(10) . . ?
F1 C1 F2 104.8(9) . . ?
F3 C1 F2 104.6(9) . . ?
F1 C1 C2 114.6(9) . . ?
F2B C1 C2 114.0(9) . . ?
F1B C1 C2 113.7(10) . . ?
F3 C1 C2 113.5(9) . . ?
F3B C1 C2 112.7(9) . . ?
F2 C1 C2 112.4(9) . . ?
O1 C2 C3 124.4(13) . . ?
O1 C2 C1 112.9(9) . . ?
C3 C2 C1 122.3(11) . . ?
C2 C3 C4 123.0(14) . . ?
C2 C3 H3 118.5 . . ?
C4 C3 H3 118.5 . . ?
O2 C4 C3 124.1(13) . . ?
O2 C4 C5 118.5(10) . . ?
C3 C4 C5 117.4(11) . . ?
F4 C5 F6 107.2(10) . . ?
F5B C5 F4B 107.0(10) . . ?
F5B C5 F6B 105.4(10) . . ?
F4B C5 F6B 104.7(10) . . ?
F4 C5 F5 105.6(9) . . ?
F6 C5 F5 104.3(9) . . ?
F5B C5 C4 114.4(9) . . ?
F4 C5 C4 114.2(9) . . ?
F6 C5 C4 113.3(9) . . ?
F4B C5 C4 113.4(9) . . ?
F6B C5 C4 111.2(9) . . ?
F5 C5 C4 111.5(9) . . ?
F9 C6 F8 107.9(18) . . ?
F9 C6 F7 102(2) . . ?
F8 C6 F7 96(2) . . ?
F9 C6 C7 122(2) . . ?
F8 C6 C7 115(3) . . ?
F7 C6 C7 109.6(16) . . ?
O3 C7 C6 121.5(19) . . ?
O3 C7 C8 124.7(15) . . ?
C6 C7 C8 112.7(18) . . ?
C7 C8 C9 120.5(17) . . ?
C7 C8 H8 119.8 . . ?
C9 C8 H8 119.8 . . ?
O4 C9 C8 126.1(19) . . ?
O4 C9 C10 116.1(15) . . ?
C8 C9 C10 117.0(15) . . ?
F12 C10 F10 109.6(15) . . ?
F12 C10 F11 109.4(15) . . ?
F10 C10 F11 108.7(16) . . ?
F12 C10 C9 115.3(18) . . ?
F10 C10 C9 109.4(17) . . ?
F11 C10 C9 104(2) . . ?
F13B C11B F15B 103.3(15) . . ?
F13B C11B F14B 102.6(14) . . ?
F15B C11B F14B 103.3(14) . . ?
F13B C11B C12 116.0(14) . . ?
F15B C11B C12 115.0(14) . . ?
F14B C11B C12 114.9(14) . . ?
F13 C11 F14 103.5(10) . . ?
F13 C11 F15 103.3(10) . . ?
F14 C11 F15 103.3(10) . . ?
F13 C11 C12 115.1(9) . . ?
F14 C11 C12 114.8(9) . . ?
F15 C11 C12 115.2(9) . . ?
O5 C12 C13 124.9(14) . . ?
O5 C12 C11B 117.3(13) . . ?
C13 C12 C11B 117.6(14) . . ?
O5 C12 C11 114.3(11) . . ?
C13 C12 C11 119.2(12) . . ?
C12 C13 C14 124.2(15) . . ?
C12 C13 H13 117.9 . . ?
C14 C13 H13 117.9 . . ?
O6 C14 C13 124.1(14) . . ?
O6 C14 C15 113.2(14) . . ?
C13 C14 C15 122.7(16) . . ?
F17 C15 F18 105.7(16) . . ?
F17 C15 F16 103.2(14) . . ?
F18 C15 F16 106.7(15) . . ?
F17 C15 C14 116.4(15) . . ?
F18 C15 C14 114.1(14) . . ?
F16 C15 C14 109.9(14) . . ?
F19 C16 F21 105.2(14) . . ?
F21B C16 F19B 102.6(14) . . ?
F19 C16 F20 101.5(13) . . ?
F21 C16 F20 101.3(13) . . ?
F21B C16 F20B 100.3(13) . . ?
F19B C16 F20B 99.6(13) . . ?
F19 C16 C17 119.8(18) . . ?
F21 C16 C17 115.3(18) . . ?
F21B C16 C17 120.4(19) . . ?
F19B C16 C17 129.7(16) . . ?
F20 C16 C17 111.3(17) . . ?
F20B C16 C17 97.2(18) . . ?
O7 C17 C18 130.6(16) . . ?
O7 C17 C16 110.0(15) . . ?
C18 C17 C16 119.3(15) . . ?
O7 C17 Dy2B 32.8(7) . . ?
C18 C17 Dy2B 98.1(11) . . ?
C16 C17 Dy2B 141.4(11) . . ?
C17 C18 C19 122.4(15) . . ?
C17 C18 H18C 118.8 . . ?
C19 C18 H18C 118.8 . . ?
O8 C19 C18 123.1(17) . . ?
O8 C19 C20 114.6(15) . . ?
C18 C19 C20 120.4(12) . . ?
F23 C20 F24 111.3(13) . . ?
F23 C20 F22 110.6(13) . . ?
F24 C20 F22 109.9(13) . . ?
F24B C20 F23B 109.9(14) . . ?
F24B C20 F22B 109.9(14) . . ?
F23B C20 F22B 109.5(13) . . ?
F23 C20 C19 112(2) . . ?
F24 C20 C19 111(2) . . ?
F24B C20 C19 119(2) . . ?
F22 C20 C19 101.7(18) . . ?
F23B C20 C19 108(2) . . ?
F22B C20 C19 101(2) . . ?
F27 C21 F25 105.9(8) . . ?
F27 C21 F26 105.5(8) . . ?
F25 C21 F26 104.7(8) . . ?
F27 C21 C22 114.7(11) . . ?
F25 C21 C22 113.4(10) . . ?
F26 C21 C22 111.9(12) . . ?
O9 C22 C23 122.7(13) . . ?
O9 C22 C21 116.1(10) . . ?
C23 C22 C21 120.7(13) . . ?
C22 C23 C24 124.9(15) . . ?
C22 C23 H23 117.5 . . ?
C24 C23 H23 117.5 . . ?
O10 C24 C23 125.2(15) . . ?
O10 C24 C25 111.7(11) . . ?
C23 C24 C25 122.9(12) . . ?
O10 C24 Dy3B 25.2(7) . . ?
C23 C24 Dy3B 101.0(10) . . ?
C25 C24 Dy3B 136.0(7) . . ?
F28 C25 F30 104.8(10) . . ?
F28 C25 F29 104.1(10) . . ?
F30 C25 F29 104.4(10) . . ?
F28 C25 C24 114.8(10) . . ?
F30 C25 C24 113.7(10) . . ?
F29 C25 C24 113.9(10) . . ?
F33 C26 F32 106.2(15) . . ?
F33 C26 F31 106.4(15) . . ?
F32 C26 F31 105.8(16) . . ?
F33 C26 C27 117.5(19) . . ?
F32 C26 C27 110.2(16) . . ?
F31 C26 C27 110.0(18) . . ?
O11 C27 C28 127(2) . . ?
O11 C27 C26 113.3(19) . . ?
C28 C27 C26 120.1(14) . . ?
C29 C28 C27 120.3(14) . . ?
C29 C28 H28 119.9 . . ?
C27 C28 H28 119.8 . . ?
O12 C29 C28 126.6(17) . . ?
O12 C29 C30B 128(2) . . ?
C28 C29 C30B 100(2) . . ?
O12 C29 C30 112.9(14) . . ?
C28 C29 C30 120.4(11) . . ?
F34 C30 F35 103.9(12) . . ?
F34 C30 F36 102.9(13) . . ?
F35 C30 F36 102.8(13) . . ?
F34 C30 C29 115.4(11) . . ?
F35 C30 C29 114.6(11) . . ?
F36 C30 C29 115.5(11) . . ?
F35B C30B F34B 110(3) . . ?
F35B C30B F36B 100(3) . . ?
F34B C30B F36B 102(3) . . ?
F35B C30B C29 127(3) . . ?
F34B C30B C29 116(3) . . ?
F36B C30B C29 94(3) . . ?
F38 C31 F37 104.7(9) . . ?
F38 C31 F39 104.3(10) . . ?
F37 C31 F39 104.2(10) . . ?
F38 C31 C32 115.9(16) . . ?
F37 C31 C32 113.9(17) . . ?
F39 C31 C32 112.7(18) . . ?
O13 C32 C33 120(2) . . ?
O13 C32 C31 116.1(19) . . ?
C33 C32 C31 123.3(19) . . ?
C32 C33 C34 122(2) . . ?
C32 C33 H33 118.8 . . ?
C34 C33 H33 118.8 . . ?
O14 C34 C33 127.8(18) . . ?
O14 C34 C35 115.0(16) . . ?
C33 C34 C35 116.7(18) . . ?
F41 C35 F42 103.7(10) . . ?
F41 C35 F40 103.8(10) . . ?
F42 C35 F40 103.2(11) . . ?
F41 C35 C34 116.9(18) . . ?
F42 C35 C34 115.4(16) . . ?
F40 C35 C34 112.2(17) . . ?
F38B C31B F39B 104.2(10) . . ?
F38B C31B F37B 104.3(9) . . ?
F39B C31B F37B 104.2(9) . . ?
F38B C31B C32B 114.4(16) . . ?
F39B C31B C32B 112.1(17) . . ?
F37B C31B C32B 116.3(15) . . ?
O13 C32B C33B 127(2) . . ?
O13 C32B C31B 111.6(17) . . ?
C33B C32B C31B 121.3(18) . . ?
C32B C33B C34B 126(2) . . ?
C32B C33B H33B 117.1 . . ?
C34B C33B H33B 117.1 . . ?
O14 C34B C33B 115(3) . . ?
O14 C34B C35B 120(2) . . ?
C33B C34B C35B 116.6(17) . . ?
F42B C35B F41B 104.8(12) . . ?
F42B C35B F40B 104.2(13) . . ?
F41B C35B F40B 103.2(12) . . ?
F42B C35B C34B 119.1(16) . . ?
F41B C35B C34B 112.4(19) . . ?
F40B C35B C34B 111.7(18) . . ?
F45 C36 F43 103.5(13) . . ?
F45 C36 F44 102.8(12) . . ?
F43 C36 F44 102.2(12) . . ?
F45 C36 C37 115.8(18) . . ?
F43 C36 C37 115(2) . . ?
F44 C36 C37 116(2) . . ?
O15 C37 C38 120(2) . . ?
O15 C37 C36 116(2) . . ?
C38 C37 C36 121(2) . . ?
C37 C38 C39 126(2) . . ?
C37 C38 H38 116.8 . . ?
C39 C38 H38 116.8 . . ?
O16 C39 C38 124(3) . . ?
O16 C39 C40 105(2) . . ?
C38 C39 C40 122(2) . . ?
F47 C40 F48 106(2) . . ?
F47 C40 F46 105(2) . . ?
F48 C40 F46 103(2) . . ?
F47 C40 C39 115(2) . . ?
F48 C40 C39 116(2) . . ?
F46 C40 C39 110.3(19) . . ?
F45B C36B F43B 101.9(18) . . ?
F45B C36B F44B 106.3(17) . . ?
F43B C36B F44B 95.8(15) . . ?
F45B C36B C37B 118.0(16) . . ?
F43B C36B C37B 115.5(17) . . ?
F44B C36B C37B 116.2(19) . . ?
O15 C37B C38B 124.6(17) . . ?
O15 C37B C36B 112.5(16) . . ?
C38B C37B C36B 122.7(18) . . ?
C37B C38B C39B 126(2) . . ?
C37B C38B H38B 116.9 . . ?
C39B C38B H38B 116.9 . . ?
O16 C39B C38B 124.4(19) . . ?
O16 C39B C40B 117.6(16) . . ?
C38B C39B C40B 117.5(17) . . ?
F48B C40B F47B 104.0(17) . . ?
F48B C40B F46B 106.5(18) . . ?
F47B C40B F46B 108(2) . . ?
F48B C40B C39B 115.4(18) . . ?
F47B C40B C39B 113.4(17) . . ?
F46B C40B C39B 109.2(19) . . ?
F53 C51 F51 108.6(19) . . ?
F53 C51 F52 108.4(17) . . ?
F51 C51 F52 107.5(15) . . ?
F53 C51 C52 114.5(14) . . ?
F51 C51 C52 109.4(16) . . ?
F52 C51 C52 108.2(16) . . ?
O21 C52 C53 124.8(14) . . ?
O21 C52 C51 114.5(13) . . ?
C53 C52 C51 120.6(14) . . ?
C54 C53 C52 122.3(13) . . ?
C54 C53 H53 118.8 . . ?
C52 C53 H53 118.8 . . ?
O22 C54 C53 127.4(12) . . ?
O22 C54 C55 114.7(13) . . ?
C53 C54 C55 117.7(13) . . ?
F56 C55 F55 107.4(10) . . ?
F56 C55 F54 106.3(10) . . ?
F55 C55 F54 105.5(9) . . ?
F55B C55 F54B 105.8(11) . . ?
F55B C55 F56B 104.9(10) . . ?
F54B C55 F56B 103.9(10) . . ?
F56 C55 C54 119.0(14) . . ?
F55B C55 C54 122.0(17) . . ?
F55 C55 C54 109.8(15) . . ?
F54 C55 C54 108.0(14) . . ?
F54B C55 C54 111.7(17) . . ?
F56B C55 C54 107.0(16) . . ?
F57B C56 F59B 106.2(12) . . ?
F58 C56 F57 106.0(11) . . ?
F58 C56 F59 105.8(11) . . ?
F57 C56 F59 104.0(11) . . ?
F57B C56 F58B 105.2(11) . . ?
F59B C56 F58B 104.0(11) . . ?
F58 C56 C57 120.9(17) . . ?
F57B C56 C57 123(2) . . ?
F59B C56 C57 108.7(17) . . ?
F57 C56 C57 110.5(17) . . ?
F59 C56 C57 108.4(15) . . ?
F58B C56 C57 107.9(18) . . ?
O23 C57 C58 129.4(16) . . ?
O23 C57 C56 113.0(17) . . ?
C58 C57 C56 117.5(15) . . ?
C57 C58 C59 120.1(15) . . ?
C57 C58 H58 120.0 . . ?
C59 C58 H58 120.0 . . ?
O24 C59 C58 126.3(17) . . ?
O24 C59 C60 113.5(15) . . ?
C58 C59 C60 120.1(15) . . ?
F62 C60 F60 110.0(15) . . ?
F62 C60 F61 107(2) . . ?
F60 C60 F61 106.7(18) . . ?
F62 C60 C59 111.9(16) . . ?
F60 C60 C59 112.5(18) . . ?
F61 C60 C59 108.5(16) . . ?
F63B C61B F64B 105.3(16) . . ?
F63B C61B F65B 104.0(16) . . ?
F64B C61B F65B 104.9(16) . . ?
F63B C61B C62 118(2) . . ?
F64B C61B C62 113(2) . . ?
F65B C61B C62 111(2) . . ?
F63 C61 F64 106.2(14) . . ?
F63 C61 F65 106.3(15) . . ?
F64 C61 F65 105.1(14) . . ?
F63 C61 C62 114.3(17) . . ?
F64 C61 C62 114.3(18) . . ?
F65 C61 C62 110.0(19) . . ?
O25 C62 C63 128.1(13) . . ?
O25 C62 C61 110.6(13) . . ?
C63 C62 C61 121.1(13) . . ?
O25 C62 C61B 112.9(15) . . ?
C63 C62 C61B 118.6(16) . . ?
C62 C63 C64 120.2(12) . . ?
C62 C63 H63 119.9 . . ?
C64 C63 H63 119.9 . . ?
O26 C64 C63 127.9(11) . . ?
O26 C64 C65 112.8(12) . . ?
C63 C64 C65 119.0(11) . . ?
F68 C65 F67 106.5(15) . . ?
F68 C65 F66 108.0(12) . . ?
F67 C65 F66 107.2(13) . . ?
F68 C65 C64 112.1(10) . . ?
F67 C65 C64 110.4(11) . . ?
F66 C65 C64 112.4(13) . . ?
C66 N21 C70 118.5(9) . . ?
C66 N21 Dy5 117.4(6) . . ?
C70 N21 Dy5 123.7(7) . . ?
N21 C66 C67 124.2(10) . . ?
N21 C66 H66 117.9 . . ?
C67 C66 H66 117.9 . . ?
C68 C67 C66 114.9(10) . . ?
C68 C67 C69 122.9(11) . . ?
C66 C67 C69 122.2(10) . . ?
N24 C68 C67 120.6(9) . . ?
N24 C68 H68 119.7 . . ?
C67 C68 H68 119.7 . . ?
C67 C69 H69A 109.5 . . ?
C67 C69 H69B 109.5 . . ?
H69A C69 H69B 109.5 . . ?
C67 C69 H69C 109.5 . . ?
H69A C69 H69C 109.5 . . ?
H69B C69 H69C 109.5 . . ?
O27 N24 C70 121.9(8) . . ?
O27 N24 C68 115.7(8) . . ?
C70 N24 C68 122.4(8) . . ?
N24 C70 N21 119.1(9) . . ?
N24 C70 C71 125.4(9) . . ?
N21 C70 C71 115.4(9) . . ?
N22 C71 N23 123.9(10) . . ?
N22 C71 C70 114.6(9) . . ?
N23 C71 C70 121.5(10) . . ?
C71 N22 C72 117.7(10) . . ?
C71 N22 Dy5 123.9(7) . . ?
C72 N22 Dy5 117.9(7) . . ?
N22 C72 C73 121.8(12) . . ?
N22 C72 H72 119.1 . . ?
C73 C72 H72 119.1 . . ?
C74 C73 C72 116.0(12) . . ?
C74 C73 H73 122.0 . . ?
C72 C73 H73 122.0 . . ?
N23 C74 C73 124.5(12) . . ?
N23 C74 H74 117.7 . . ?
C73 C74 H74 117.7 . . ?
C71 N23 C74 115.8(10) . . ?
C82 O31 Dy6 134.8(17) . . ?
C84 O32 Dy6 131(2) . . ?
F83 C81 F82 104.5(18) . . ?
F83 C81 F81 104.5(18) . . ?
F82 C81 F81 105.4(19) . . ?
F83 C81 C82 113.5(17) . . ?
F82 C81 C82 112.5(18) . . ?
F81 C81 C82 115.5(18) . . ?
O31 C82 C83 123(2) . . ?
O31 C82 C81 114(2) . . ?
C83 C82 C81 123(2) . . ?
C82 C83 C84 122(2) . . ?
C82 C83 H83 118.8 . . ?
C84 C83 H83 118.8 . . ?
O32 C84 C83 132(2) . . ?
O32 C84 C85 110(2) . . ?
C83 C84 C85 118(2) . . ?
F85 C85 F86 105(2) . . ?
F85 C85 F84 108(2) . . ?
F86 C85 F84 105.3(19) . . ?
F85 C85 C84 112.4(19) . . ?
F86 C85 C84 111.3(19) . . ?
F84 C85 C84 113.5(19) . . ?
C82B O31B Dy6B 134.2(18) . . ?
C84B O32B Dy6B 134.7(19) . . ?
F81B C81B F82B 106(2) . . ?
F81B C81B F83B 111(2) . . ?
F82B C81B F83B 96.6(18) . . ?
F81B C81B C82B 114.9(18) . . ?
F82B C81B C82B 113.1(19) . . ?
F83B C81B C82B 113.6(18) . . ?
O31B C82B C83B 127(2) . . ?
O31B C82B C81B 114(2) . . ?
C83B C82B C81B 118(2) . . ?
C84B C83B C82B 121(2) . . ?
C84B C83B H83B 119.6 . . ?
C82B C83B H83B 119.6 . . ?
O32B C84B C83B 125(2) . . ?
O32B C84B C85B 113(2) . . ?
C83B C84B C85B 121(2) . . ?
F86B C85B F84B 108(2) . . ?
F86B C85B F85B 104(2) . . ?
F84B C85B F85B 105(2) . . ?
F86B C85B C84B 111(2) . . ?
F84B C85B C84B 117(2) . . ?
F85B C85B C84B 110.9(19) . . ?
C89 O33 Dy6 132.7(16) . . ?
C87 O34 Dy6 135.6(19) . . ?
F89 C86 F88 106.1(11) . . ?
F89 C86 F87 106.1(11) . . ?
F88 C86 F87 105.7(11) . . ?
F89 C86 C87 114.5(16) . . ?
F88 C86 C87 111.1(16) . . ?
F87 C86 C87 112.8(16) . . ?
O34 C87 C88 128(2) . . ?
O34 C87 C86 110.7(19) . . ?
C88 C87 C86 120.9(17) . . ?
C87 C88 C89 119.1(18) . . ?
C87 C88 H88 120.5 . . ?
C89 C88 H88 120.5 . . ?
O33 C89 C88 131.3(19) . . ?
O33 C89 C90 112.6(19) . . ?
C88 C89 C90 115.9(17) . . ?
F91 C90 F92 109.2(19) . . ?
F91 C90 F90 106.0(17) . . ?
F92 C90 F90 102.3(16) . . ?
F91 C90 C89 112.2(16) . . ?
F92 C90 C89 113.2(17) . . ?
F90 C90 C89 113.3(18) . . ?
C89B O33B Dy6B 134.7(16) . . ?
C87B O34B Dy6B 132.7(18) . . ?
F89B C86B F88B 104.2(12) . . ?
F89B C86B F87B 104.2(12) . . ?
F88B C86B F87B 104.3(13) . . ?
F89B C86B C87B 113.8(18) . . ?
F88B C86B C87B 116.6(18) . . ?
F87B C86B C87B 112.6(17) . . ?
O34B C87B C88B 126(2) . . ?
O34B C87B C86B 111.5(19) . . ?
C88B C87B C86B 122.0(18) . . ?
C87B C88B C89B 123(2) . . ?
C87B C88B H88B 118.4 . . ?
C89B C88B H88B 118.4 . . ?
O33B C89B C88B 128(2) . . ?
O33B C89B C90B 113.1(19) . . ?
C88B C89B C90B 118.8(19) . . ?
F91B C90B F92B 103(2) . . ?
F91B C90B F90B 107.4(19) . . ?
F92B C90B F90B 104.6(18) . . ?
F91B C90B C89B 116.5(18) . . ?
F92B C90B C89B 112.1(18) . . ?
F90B C90B C89B 111.9(19) . . ?
C92 O35 Dy6 133.3(16) . . ?
C94 O36 Dy6 135.6(19) . . ?
F93 C91 F95 103.9(17) . . ?
F93 C91 F94 106.6(17) . . ?
F95 C91 F94 103.6(17) . . ?
F93 C91 C92 114.8(17) . . ?
F95 C91 C92 113.8(16) . . ?
F94 C91 C92 113.1(17) . . ?
O35 C92 C93 129(2) . . ?
O35 C92 C91 110.9(18) . . ?
C93 C92 C91 119.9(19) . . ?
C92 C93 C94 120(2) . . ?
C92 C93 H93 120.0 . . ?
C94 C93 H93 120.0 . . ?
O36 C94 C93 129(2) . . ?
O36 C94 C95 111(2) . . ?
C93 C94 C95 120(2) . . ?
F97 C95 F98 103(2) . . ?
F97 C95 F96 109.7(19) . . ?
F98 C95 F96 103.9(17) . . ?
F97 C95 C94 110.8(17) . . ?
F98 C95 C94 113.4(19) . . ?
F96 C95 C94 115.4(19) . . ?
C92B O35B Dy6B 133.4(16) . . ?
C94B O36B Dy6B 134(2) . . ?
F94B C91B F93B 106.8(18) . . ?
F94B C91B F95B 104.8(18) . . ?
F93B C91B F95B 105.4(18) . . ?
F94B C91B C92B 113.0(18) . . ?
F93B C91B C92B 112.8(18) . . ?
F95B C91B C92B 113.2(17) . . ?
O35B C92B C93B 128(2) . . ?
O35B C92B C91B 110.5(19) . . ?
C93B C92B C91B 121(2) . . ?
C94B C93B C92B 121(2) . . ?
C94B C93B H93B 119.3 . . ?
C92B C93B H93B 119.3 . . ?
O36B C94B C93B 128(2) . . ?
O36B C94B C95B 111(2) . . ?
C93B C94B C95B 121(2) . . ?
F97B C95B F96B 106(2) . . ?
F97B C95B F98B 109(2) . . ?
F96B C95B F98B 103.6(18) . . ?
F97B C95B C94B 111.3(18) . . ?
F96B C95B C94B 113.2(19) . . ?
F98B C95B C94B 112.6(19) . . ?
C100 N31 C96 119.1(15) . . ?
C100 N31 Dy6 123.0(11) . . ?
C96 N31 Dy6 117.7(11) . . ?
N31 C96 C97 124.4(15) . . ?
N31 C96 H96 117.8 . . ?
C97 C96 H96 117.8 . . ?
C96 C97 C98 115.0(15) . . ?
C96 C97 C99 123.1(15) . . ?
C98 C97 C99 121.8(16) . . ?
N34 C98 C97 120.0(16) . . ?
N34 C98 H98 120.0 . . ?
C97 C98 H98 120.0 . . ?
C97 C99 H99A 109.5 . . ?
C97 C99 H99B 109.5 . . ?
H99A C99 H99B 109.5 . . ?
C97 C99 H99C 109.5 . . ?
H99A C99 H99C 109.5 . . ?
H99B C99 H99C 109.5 . . ?
C98 N34 C100 123.8(14) . . ?
C98 N34 O37 125.0(14) . . ?
C100 N34 O37 110.8(13) . . ?
N34 C100 N31 117.7(14) . . ?
N34 C100 C101 126.0(13) . . ?
N31 C100 C101 116.2(14) . . ?
N32 C101 N33 123.3(15) . . ?
N32 C101 C100 114.6(13) . . ?
N33 C101 C100 121.8(14) . . ?
C101 N32 C102 117.2(14) . . ?
C101 N32 Dy6 123.5(11) . . ?
C102 N32 Dy6 118.7(11) . . ?
N32 C102 C103 123.4(17) . . ?
N32 C102 H102 118.3 . . ?
C103 C102 H102 118.3 . . ?
C102 C103 C104 115.5(17) . . ?
C102 C103 H103 122.2 . . ?
C104 C103 H103 122.2 . . ?
N33 C104 C103 123.7(16) . . ?
N33 C104 H104 118.1 . . ?
C103 C104 H104 118.1 . . ?
C104 N33 C101 116.7(15) . . ?
C96B N31B C200 118.1(16) . . ?
C96B N31B Dy6B 118.4(12) . . ?
C200 N31B Dy6B 123.4(12) . . ?
N31B C96B C97B 124.8(16) . . ?
N31B C96B H96B 117.6 . . ?
C97B C96B H96B 117.6 . . ?
C96B C97B C98B 115.1(16) . . ?
C96B C97B C99B 120.9(16) . . ?
C98B C97B C99B 124.0(18) . . ?
N34B C98B C97B 119.9(18) . . ?
N34B C98B H98B 120.1 . . ?
C97B C98B H98B 120.1 . . ?
C97B C99B H99D 109.5 . . ?
C97B C99B H99E 109.5 . . ?
H99D C99B H99E 109.5 . . ?
C97B C99B H99F 109.5 . . ?
H99D C99B H99F 109.5 . . ?
H99E C99B H99F 109.5 . . ?
C200 N34B C98B 122.4(15) . . ?
C200 N34B O37 135.3(15) . . ?
C98B N34B O37 100.3(14) . . ?
N34B C200 N31B 119.3(15) . . ?
N34B C200 C201 123.6(15) . . ?
N31B C200 C201 116.1(15) . . ?
N32B C201 N33B 122.8(15) . . ?
N32B C201 C200 115.2(14) . . ?
N33B C201 C200 122.0(15) . . ?
C201 N32B C202 118.4(15) . . ?
C201 N32B Dy6B 123.5(12) . . ?
C202 N32B Dy6B 117.6(12) . . ?
C203 C202 N32B 122.2(18) . . ?
C203 C202 H202 118.9 . . ?
N32B C202 H202 118.9 . . ?
C202 C203 C204 116.7(18) . . ?
C202 C203 H203 121.7 . . ?
C204 C203 H203 121.7 . . ?
N33B C204 C203 122.9(17) . . ?
N33B C204 H204 118.5 . . ?
C203 C204 H204 118.5 . . ?
C204 N33B C201 116.9(16) . . ?

loop_
_geom_bond_atom_site_label_1
_geom_bond_atom_site_label_2
_geom_bond_distance
_geom_bond_site_symmetry_2
_geom_bond_publ_flag
Dy1 O2 2.225(12) . ?
Dy1 O18 2.259(8) . ?
Dy1 O3 2.317(9) . ?
Dy1 O19 2.367(9) . ?
Dy1 O4 2.391(9) . ?
Dy1 O1 2.400(12) . ?
Dy1 O17 2.423(10) . ?
Dy1 O27 2.496(6) . ?
Dy1 Dy2 3.5733(11) . ?
Dy1 Dy3 3.7926(12) . ?
Dy1 Dy4 3.8409(11) . ?
Dy2 O5 2.297(11) . ?
Dy2 O17 2.306(9) . ?
Dy2 O20 2.318(8) . ?
Dy2 O8 2.353(9) . ?
Dy2 O7 2.367(8) . ?
Dy2 O6 2.386(12) . ?
Dy2 O18 2.395(9) . ?
Dy2 O27 2.418(7) . ?
Dy2 Dy3 3.7919(9) . ?
Dy2 Dy4 3.8079(13) . ?
Dy3 O12 2.249(11) . ?
Dy3 O17 2.295(7) . ?
Dy3 O19 2.309(12) . ?
Dy3 O9 2.342(10) . ?
Dy3 O11 2.375(11) . ?
Dy3 O10 2.387(14) . ?
Dy3 O20 2.421(8) . ?
Dy3 O37 2.524(9) . ?
Dy3 Dy4 3.5884(11) . ?
Dy4 O14 2.264(11) . ?
Dy4 O15 2.299(10) . ?
Dy4 O20 2.305(11) . ?
Dy4 O13 2.359(11) . ?
Dy4 O18 2.362(7) . ?
Dy4 O16 2.388(12) . ?
Dy4 O19 2.423(9) . ?
Dy4 O37 2.460(8) . ?
Dy1B O17B 1.784(11) . ?
Dy1B O4 2.032(10) . ?
Dy1B O19B 2.354(9) . ?
Dy1B O27 2.423(7) . ?
Dy1B O3 2.478(10) . ?
Dy1B O18B 2.610(9) . ?
Dy1B O2 2.825(13) . ?
Dy1B Dy2B 3.608(5) . ?
Dy1B Dy4B 3.759(5) . ?
Dy1B Dy3B 3.840(5) . ?
Dy2B O7 1.975(9) . ?
Dy2B O18B 2.094(10) . ?
Dy2B O8 2.157(10) . ?
Dy2B O20B 2.309(8) . ?
Dy2B O27 2.634(8) . ?
Dy2B O5 2.661(12) . ?
Dy2B O17B 2.763(9) . ?
Dy2B O6 2.906(12) . ?
Dy2B C17 2.908(16) . ?
Dy2B Dy4B 3.758(6) . ?
Dy2B Dy3B 3.797(4) . ?
Dy3B O10 1.696(14) . ?
Dy3B O20B 1.984(9) . ?
Dy3B O9 2.274(10) . ?
Dy3B O17B 2.509(9) . ?
Dy3B O37 2.550(10) . ?
Dy3B O12 2.737(13) . ?
Dy3B C24 2.748(16) . ?
Dy3B O19B 2.965(13) . ?
Dy3B Dy4B 3.546(6) . ?
Dy4B O19B 1.911(10) . ?
Dy4B O16 2.044(13) . ?
Dy4B O37 2.306(10) . ?
Dy4B O18B 2.421(8) . ?
Dy4B O15 2.465(10) . ?
Dy4B O20B 2.498(12) . ?
Dy4B O14 2.628(12) . ?
Dy5 O25 2.296(10) . ?
Dy5 O23 2.303(9) . ?
Dy5 O22 2.306(9) . ?
Dy5 O21 2.314(10) . ?
Dy5 O26 2.319(8) . ?
Dy5 O24 2.339(10) . ?
Dy5 N21 2.557(9) . ?
Dy5 N22 2.578(9) . ?
Dy6 O36 2.29(2) . ?
Dy6 O31 2.30(2) . ?
Dy6 O32 2.31(2) . ?
Dy6 O33 2.333(19) . ?
Dy6 O35 2.354(19) . ?
Dy6 O34 2.37(2) . ?
Dy6 N31 2.584(16) . ?
Dy6 N32 2.596(14) . ?
Dy6B O32B 2.29(2) . ?
Dy6B O33B 2.290(19) . ?
Dy6B O35B 2.30(2) . ?
Dy6B O31B 2.31(2) . ?
Dy6B O36B 2.31(3) . ?
Dy6B O34B 2.39(2) . ?
Dy6B N31B 2.576(18) . ?
Dy6B N32B 2.603(16) . ?
O1 C2 1.328(17) . ?
O2 C4 1.302(17) . ?
O3 C7 1.181(19) . ?
O4 C9 1.194(17) . ?
O5 C12 1.254(17) . ?
O6 C14 1.32(2) . ?
O7 C17 1.252(19) . ?
O8 C19 1.247(19) . ?
O9 C22 1.278(17) . ?
O10 C24 1.258(19) . ?
O11 C27 1.262(18) . ?
O12 C29 1.245(17) . ?
O13 C32 1.32(3) . ?
O13 C32B 1.35(3) . ?
O14 C34B 1.19(3) . ?
O14 C34 1.41(3) . ?
O15 C37 1.23(4) . ?
O15 C37B 1.34(3) . ?
O16 C39B 1.26(3) . ?
O16 C39 1.39(5) . ?
O17 H17 1.0000 . ?
O18 H18 1.0000 . ?
O19 H19 1.0000 . ?
O20 H20 1.0000 . ?
O17B H17B 1.0000 . ?
O18B H18B 1.0000 . ?
O19B H19B 1.0000 . ?
O20B H20B 1.0000 . ?
O21 C52 1.264(16) . ?
O22 C54 1.229(17) . ?
O23 C57 1.25(2) . ?
O24 C59 1.245(16) . ?
O25 C62 1.285(16) . ?
O26 C64 1.251(15) . ?
O27 N24 1.337(9) . ?
O37 N34B 1.390(19) . ?
O37 N34 1.406(17) . ?
F1 C1 1.312(9) . ?
F2 C1 1.327(9) . ?
F3 C1 1.319(9) . ?
C1 F2B 1.315(9) . ?
C1 F1B 1.316(9) . ?
C1 F3B 1.325(10) . ?
C1 C2 1.447(16) . ?
C2 C3 1.373(15) . ?
C3 C4 1.402(15) . ?
C3 H3 0.9500 . ?
C4 C5 1.458(17) . ?
C5 F5B 1.324(10) . ?
C5 F4 1.328(9) . ?
C5 F6 1.332(9) . ?
C5 F4B 1.336(10) . ?
C5 F6B 1.351(10) . ?
C5 F5 1.352(9) . ?
F7 C6 1.33(2) . ?
F8 C6 1.28(3) . ?
F9 C6 1.24(3) . ?
C6 C7 1.45(2) . ?
C7 C8 1.46(3) . ?
C8 C9 1.46(3) . ?
C8 H8 0.9500 . ?
C9 C10 1.58(3) . ?
C10 F12 1.291(13) . ?
C10 F10 1.298(13) . ?
C10 F11 1.303(13) . ?
F13B C11B 1.325(16) . ?
F14B C11B 1.336(16) . ?
F15B C11B 1.326(16) . ?
C11B C12 1.43(3) . ?
F13 C11 1.323(9) . ?
F14 C11 1.326(9) . ?
F15 C11 1.326(9) . ?
C11 C12 1.448(16) . ?
C12 C13 1.373(15) . ?
C13 C14 1.395(16) . ?
C13 H13 0.9500 . ?
C14 C15 1.451(17) . ?
C15 F17 1.319(14) . ?
C15 F18 1.332(14) . ?
C15 F16 1.333(14) . ?
F19 C16 1.303(12) . ?
F20 C16 1.346(12) . ?
F21 C16 1.309(12) . ?
C16 F21B 1.323(12) . ?
C16 F19B 1.327(13) . ?
C16 F20B 1.349(12) . ?
C16 C17 1.45(3) . ?
C17 C18 1.41(3) . ?
C18 C19 1.45(2) . ?
C18 H18C 0.9500 . ?
C19 C20 1.57(3) . ?
C20 F23 1.309(13) . ?
C20 F24 1.311(12) . ?
C20 F24B 1.315(13) . ?
C20 F22 1.319(12) . ?
C20 F23B 1.319(13) . ?
C20 F22B 1.319(13) . ?
F25 C21 1.312(8) . ?
F26 C21 1.317(8) . ?
F27 C21 1.308(8) . ?
C21 C22 1.463(15) . ?
C22 C23 1.379(16) . ?
C23 C24 1.411(16) . ?
C23 H23 0.9500 . ?
C24 C25 1.461(17) . ?
C25 F28 1.327(9) . ?
C25 F30 1.331(9) . ?
C25 F29 1.331(9) . ?
F31 C26 1.306(13) . ?
F32 C26 1.298(13) . ?
F33 C26 1.291(13) . ?
C26 C27 1.48(3) . ?
C27 C28 1.44(3) . ?
C28 C29 1.38(3) . ?
C28 H28 0.9500 . ?
C29 C30B 1.40(3) . ?
C29 C30 1.508(18) . ?
C30 F34 1.329(13) . ?
C30 F35 1.332(13) . ?
C30 F36 1.333(13) . ?
C30B F35B 1.32(2) . ?
C30B F34B 1.33(2) . ?
C30B F36B 1.36(2) . ?
F37 C31 1.321(9) . ?
F38 C31 1.320(9) . ?
F39 C31 1.322(9) . ?
C31 C32 1.455(17) . ?
C32 C33 1.368(18) . ?
C33 C34 1.430(18) . ?
C33 H33 0.9500 . ?
C34 C35 1.460(18) . ?
C35 F41 1.334(10) . ?
C35 F42 1.335(10) . ?
C35 F40 1.338(10) . ?
F37B C31B 1.322(9) . ?
F38B C31B 1.319(9) . ?
F39B C31B 1.322(9) . ?
C31B C32B 1.460(17) . ?
C32B C33B 1.375(18) . ?
C33B C34B 1.420(18) . ?
C33B H33B 0.9500 . ?
C34B C35B 1.469(18) . ?
C35B F42B 1.317(15) . ?
C35B F41B 1.340(15) . ?
C35B F40B 1.344(16) . ?
F43 C36 1.324(12) . ?
F44 C36 1.332(12) . ?
F45 C36 1.315(12) . ?
C36 C37 1.450(17) . ?
C37 C38 1.385(19) . ?
C38 C39 1.410(19) . ?
C38 H38 0.9500 . ?
C39 C40 1.464(18) . ?
C40 F47 1.325(16) . ?
C40 F48 1.325(16) . ?
C40 F46 1.342(16) . ?
F43B C36B 1.328(15) . ?
F44B C36B 1.330(15) . ?
F45B C36B 1.298(15) . ?
C36B C37B 1.449(17) . ?
C37B C38B 1.384(18) . ?
C38B C39B 1.433(18) . ?
C38B H38B 0.9500 . ?
C39B C40B 1.477(18) . ?
C40B F48B 1.321(15) . ?
C40B F47B 1.325(15) . ?
C40B F46B 1.333(16) . ?
F51 C51 1.30(2) . ?
F52 C51 1.37(2) . ?
F53 C51 1.244(18) . ?
C51 C52 1.53(2) . ?
C52 C53 1.395(19) . ?
C53 C54 1.38(2) . ?
C53 H53 0.9500 . ?
C54 C55 1.502(15) . ?
C55 F56 1.357(12) . ?
C55 F55B 1.369(12) . ?
C55 F55 1.371(12) . ?
C55 F54 1.380(12) . ?
C55 F54B 1.382(12) . ?
C55 F56B 1.389(12) . ?
F57 C56 1.334(12) . ?
F58 C56 1.317(12) . ?
F59 C56 1.335(12) . ?
F57B C56 1.318(12) . ?
F58B C56 1.340(12) . ?
F59B C56 1.330(12) . ?
C56 C57 1.513(17) . ?
C57 C58 1.36(3) . ?
C58 C59 1.42(2) . ?
C58 H58 0.9500 . ?
C59 C60 1.54(3) . ?
C60 F62 1.30(2) . ?
C60 F60 1.32(2) . ?
C60 F61 1.34(2) . ?
F63B C61B 1.332(15) . ?
F64B C61B 1.333(15) . ?
F65B C61B 1.339(15) . ?
C61B C62 1.494(18) . ?
F63 C61 1.319(15) . ?
F64 C61 1.323(15) . ?
F65 C61 1.333(15) . ?
C61 C62 1.492(16) . ?
C62 C63 1.354(16) . ?
C63 C64 1.355(16) . ?
C63 H63 0.9500 . ?
C64 C65 1.536(14) . ?
C65 F68 1.294(14) . ?
C65 F67 1.318(16) . ?
C65 F66 1.319(15) . ?
N21 C66 1.347(13) . ?
N21 C70 1.361(11) . ?
C66 C67 1.383(15) . ?
C66 H66 0.9500 . ?
C67 C68 1.383(13) . ?
C67 C69 1.483(15) . ?
C68 N24 1.350(12) . ?
C68 H68 0.9500 . ?
C69 H69A 0.9800 . ?
C69 H69B 0.9800 . ?
C69 H69C 0.9800 . ?
N24 C70 1.340(12) . ?
C70 C71 1.473(14) . ?
C71 N22 1.345(13) . ?
C71 N23 1.347(12) . ?
N22 C72 1.363(14) . ?
C72 C73 1.366(16) . ?
C72 H72 0.9500 . ?
C73 C74 1.363(17) . ?
C73 H73 0.9500 . ?
C74 N23 1.349(14) . ?
C74 H74 0.9500 . ?
O31 C82 1.28(3) . ?
O32 C84 1.13(3) . ?
F81 C81 1.327(14) . ?
F82 C81 1.325(15) . ?
F83 C81 1.323(14) . ?
C81 C82 1.495(13) . ?
C82 C83 1.35(2) . ?
C83 C84 1.36(2) . ?
C83 H83 0.9500 . ?
C84 C85 1.536(18) . ?
C85 F85 1.310(19) . ?
C85 F86 1.313(18) . ?
C85 F84 1.334(18) . ?
O31B C82B 1.30(3) . ?
O32B C84B 1.34(3) . ?
F81B C81B 1.309(15) . ?
F82B C81B 1.331(15) . ?
F83B C81B 1.331(15) . ?
C81B C82B 1.498(17) . ?
C82B C83B 1.36(2) . ?
C83B C84B 1.35(2) . ?
C83B H83B 0.9500 . ?
C84B C85B 1.519(18) . ?
C85B F86B 1.322(18) . ?
C85B F84B 1.325(18) . ?
C85B F85B 1.333(19) . ?
O33 C89 1.25(3) . ?
O34 C87 1.23(3) . ?
F87 C86 1.320(10) . ?
F88 C86 1.317(10) . ?
F89 C86 1.315(10) . ?
C86 C87 1.497(13) . ?
C87 C88 1.357(19) . ?
C88 C89 1.37(2) . ?
C88 H88 0.9500 . ?
C89 C90 1.522(14) . ?
C90 F91 1.313(18) . ?
C90 F92 1.328(17) . ?
C90 F90 1.330(18) . ?
O33B C89B 1.31(3) . ?
O34B C87B 1.33(3) . ?
F87B C86B 1.335(15) . ?
F88B C86B 1.333(14) . ?
F89B C86B 1.331(14) . ?
C86B C87B 1.502(16) . ?
C87B C88B 1.356(19) . ?
C88B C89B 1.36(2) . ?
C88B H88B 0.9500 . ?
C89B C90B 1.527(18) . ?
C90B F91B 1.295(19) . ?
C90B F92B 1.317(18) . ?
C90B F90B 1.336(19) . ?
O35 C92 1.21(3) . ?
O36 C94 1.22(4) . ?
F93 C91 1.322(14) . ?
F94 C91 1.336(14) . ?
F95 C91 1.330(14) . ?
C91 C92 1.497(14) . ?
C92 C93 1.358(19) . ?
C93 C94 1.37(2) . ?
C93 H93 0.9500 . ?
C94 C95 1.527(18) . ?
C95 F97 1.302(19) . ?
C95 F98 1.318(18) . ?
C95 F96 1.340(18) . ?
O35B C92B 1.30(3) . ?
O36B C94B 1.28(4) . ?
F93B C91B 1.326(14) . ?
F94B C91B 1.321(15) . ?
F95B C91B 1.328(15) . ?
C91B C92B 1.502(17) . ?
C92B C93B 1.356(19) . ?
C93B C94B 1.35(2) . ?
C93B H93B 0.9500 . ?
C94B C95B 1.526(18) . ?
C95B F97B 1.322(19) . ?
C95B F96B 1.331(19) . ?
C95B F98B 1.332(18) . ?
N31 C100 1.354(16) . ?
N31 C96 1.356(18) . ?
C96 C97 1.38(2) . ?
C96 H96 0.9500 . ?
C97 C98 1.383(17) . ?
C97 C99 1.489(19) . ?
C98 N34 1.349(17) . ?
C98 H98 0.9500 . ?
C99 H99A 0.9800 . ?
C99 H99B 0.9800 . ?
C99 H99C 0.9800 . ?
N34 C100 1.356(17) . ?
C100 C101 1.479(18) . ?
C101 N32 1.339(17) . ?
C101 N33 1.361(16) . ?
N32 C102 1.354(19) . ?
C102 C103 1.362(18) . ?
C102 H102 0.9500 . ?
C103 C104 1.37(2) . ?
C103 H103 0.9500 . ?
C104 N33 1.342(19) . ?
C104 H104 0.9500 . ?
N31B C96B 1.349(19) . ?
N31B C200 1.355(16) . ?
C96B C97B 1.38(2) . ?
C96B H96B 0.9500 . ?
C97B C98B 1.384(17) . ?
C97B C99B 1.48(2) . ?
C98B N34B 1.358(18) . ?
C98B H98B 0.9500 . ?
C99B H99D 0.9800 . ?
C99B H99E 0.9800 . ?
C99B H99F 0.9800 . ?
N34B C200 1.345(18) . ?
C200 C201 1.470(19) . ?
C201 N32B 1.336(18) . ?
C201 N33B 1.362(16) . ?
N32B C202 1.360(19) . ?
C202 C203 1.356(19) . ?
C202 H202 0.9500 . ?
C203 C204 1.37(2) . ?
C203 H203 0.9500 . ?
C204 N33B 1.354(19) . ?
C204 H204 0.9500 . ?

loop_
_geom_torsion_atom_site_label_1
_geom_torsion_atom_site_label_2
_geom_torsion_atom_site_label_3
_geom_torsion_atom_site_label_4
_geom_torsion
_geom_torsion_site_symmetry_1
_geom_torsion_site_symmetry_2
_geom_torsion_site_symmetry_3
_geom_torsion_site_symmetry_4
_geom_torsion_publ_flag
O20B Dy3B O10 C24 -134.7(19) . . . . ?
O9 Dy3B O10 C24 14(2) . . . . ?
O17B Dy3B O10 C24 -38(3) . . . . ?
O37 Dy3B O10 C24 161(2) . . . . ?
O12 Dy3B O10 C24 89.9(19) . . . . ?
O19B Dy3B O10 C24 144.2(18) . . . . ?
Dy4B Dy3B O10 C24 178.2(18) . . . . ?
Dy2B Dy3B O10 C24 -105.9(18) . . . . ?
O4 Dy1B O17B Dy3B -139.0(5) . . . . ?
O19B Dy1B O17B Dy3B 15.1(5) . . . . ?
O27 Dy1B O17B Dy3B 149.1(5) . . . . ?
O3 Dy1B O17B Dy3B -45.9(10) . . . . ?
O18B Dy1B O17B Dy3B 81.2(5) . . . . ?
O2 Dy1B O17B Dy3B 137.6(5) . . . . ?
Dy2B Dy1B O17B Dy3B 102.2(6) . . . . ?
Dy4B Dy1B O17B Dy3B 40.5(4) . . . . ?
O4 Dy1B O17B Dy2B 118.7(4) . . . . ?
O19B Dy1B O17B Dy2B -87.2(3) . . . . ?
O27 Dy1B O17B Dy2B 46.8(3) . . . . ?
O3 Dy1B O17B Dy2B -148.1(6) . . . . ?
O18B Dy1B O17B Dy2B -21.1(3) . . . . ?
O2 Dy1B O17B Dy2B 35.4(7) . . . . ?
Dy4B Dy1B O17B Dy2B -61.7(2) . . . . ?
Dy3B Dy1B O17B Dy2B -102.2(6) . . . . ?
Dy1 O1 C2 C3 -19(2) . . . . ?
Dy1 O1 C2 C1 154.1(7) . . . . ?
F1 C1 C2 O1 -33.5(15) . . . . ?
F2B C1 C2 O1 153(4) . . . . ?
F1B C1 C2 O1 32(4) . . . . ?
F3 C1 C2 O1 -155.6(13) . . . . ?
F3B C1 C2 O1 -87(4) . . . . ?
F2 C1 C2 O1 86.0(14) . . . . ?
F1 C1 C2 C3 139.4(17) . . . . ?
F2B C1 C2 C3 -34(4) . . . . ?
F1B C1 C2 C3 -155(4) . . . . ?
F3 C1 C2 C3 17.4(18) . . . . ?
F3B C1 C2 C3 86(4) . . . . ?
F2 C1 C2 C3 -101.0(17) . . . . ?
O1 C2 C3 C4 -10(3) . . . . ?
C1 C2 C3 C4 178.3(15) . . . . ?
Dy1 O2 C4 C3 20(3) . . . . ?
Dy1B O2 C4 C3 37(3) . . . . ?
Dy1 O2 C4 C5 -157.6(9) . . . . ?
Dy1B O2 C4 C5 -141.3(11) . . . . ?
C2 C3 C4 O2 11(3) . . . . ?
C2 C3 C4 C5 -171.1(16) . . . . ?
O2 C4 C5 F5B -18(2) . . . . ?
C3 C4 C5 F5B 164(2) . . . . ?
O2 C4 C5 F4 160.6(15) . . . . ?
C3 C4 C5 F4 -17.5(18) . . . . ?
O2 C4 C5 F6 37.5(16) . . . . ?
C3 C4 C5 F6 -140.6(17) . . . . ?
O2 C4 C5 F4B -141(2) . . . . ?
C3 C4 C5 F4B 41(2) . . . . ?
O2 C4 C5 F6B 101(2) . . . . ?
C3 C4 C5 F6B -77(2) . . . . ?
O2 C4 C5 F5 -79.8(15) . . . . ?
C3 C4 C5 F5 102.1(17) . . . . ?
Dy1 O3 C7 C6 -162.1(16) . . . . ?
Dy1B O3 C7 C6 172.7(15) . . . . ?
Dy1 O3 C7 C8 30(3) . . . . ?
Dy1B O3 C7 C8 5(3) . . . . ?
F9 C6 C7 O3 177(2) . . . . ?
F8 C6 C7 O3 -49(3) . . . . ?
F7 C6 C7 O3 58(3) . . . . ?
F9 C6 C7 C8 -14(4) . . . . ?
F8 C6 C7 C8 120(3) . . . . ?
F7 C6 C7 C8 -133(2) . . . . ?
O3 C7 C8 C9 -1(4) . . . . ?
C6 C7 C8 C9 -170(2) . . . . ?
Dy1B O4 C9 C8 21(4) . . . . ?
Dy1 O4 C9 C8 -5(4) . . . . ?
Dy1B O4 C9 C10 -168.5(12) . . . . ?
Dy1 O4 C9 C10 165.4(11) . . . . ?
C7 C8 C9 O4 -11(4) . . . . ?
C7 C8 C9 C10 179.1(19) . . . . ?
O4 C9 C10 F12 -178.6(18) . . . . ?
C8 C9 C10 F12 -8(3) . . . . ?
O4 C9 C10 F10 -55(3) . . . . ?
C8 C9 C10 F10 116(2) . . . . ?
O4 C9 C10 F11 62(2) . . . . ?
C8 C9 C10 F11 -127(2) . . . . ?
Dy2 O5 C12 C13 25(3) . . . . ?
Dy2B O5 C12 C13 43(3) . . . . ?
Dy2B O5 C12 C11B -142.6(13) . . . . ?
Dy2 O5 C12 C11 -169.7(8) . . . . ?
F13B C11B C12 O5 44(2) . . . . ?
F15B C11B C12 O5 -77(2) . . . . ?
F14B C11B C12 O5 164(2) . . . . ?
F13B C11B C12 C13 -141(2) . . . . ?
F15B C11B C12 C13 98(2) . . . . ?
F14B C11B C12 C13 -22(3) . . . . ?
F13 C11 C12 O5 -13.0(16) . . . . ?
F14 C11 C12 O5 107.0(15) . . . . ?
F15 C11 C12 O5 -133.1(15) . . . . ?
F13 C11 C12 C13 153.4(17) . . . . ?
F14 C11 C12 C13 -86.6(18) . . . . ?
F15 C11 C12 C13 33.2(18) . . . . ?
O5 C12 C13 C14 -1(3) . . . . ?
C11B C12 C13 C14 -175.2(17) . . . . ?
C11 C12 C13 C14 -165.8(15) . . . . ?
Dy2 O6 C14 C13 -21(3) . . . . ?
Dy2B O6 C14 C13 -33(2) . . . . ?
Dy2 O6 C14 C15 158.1(10) . . . . ?
Dy2B O6 C14 C15 146.8(11) . . . . ?
C12 C13 C14 O6 1(3) . . . . ?
C12 C13 C14 C15 -178.7(17) . . . . ?
O6 C14 C15 F17 -161.2(15) . . . . ?
C13 C14 C15 F17 18(2) . . . . ?
O6 C14 C15 F18 -38(2) . . . . ?
C13 C14 C15 F18 141.7(19) . . . . ?
O6 C14 C15 F16 82.0(19) . . . . ?
C13 C14 C15 F16 -99(2) . . . . ?
Dy2B O7 C17 C18 -9(4) . . . . ?
Dy2 O7 C17 C18 -26(4) . . . . ?
Dy2B O7 C17 C16 166.6(11) . . . . ?
Dy2 O7 C17 C16 149.4(12) . . . . ?
F19 C16 C17 O7 58(3) . . . . ?
F21 C16 C17 O7 -174.8(18) . . . . ?
F21B C16 C17 O7 -152(2) . . . . ?
F19B C16 C17 O7 -8(3) . . . . ?
F20 C16 C17 O7 -60(3) . . . . ?
F20B C16 C17 O7 101(2) . . . . ?
F19 C16 C17 C18 -126(3) . . . . ?
F21 C16 C17 C18 1(3) . . . . ?
F21B C16 C17 C18 23(3) . . . . ?
F19B C16 C17 C18 168(2) . . . . ?
F20 C16 C17 C18 116(2) . . . . ?
F20B C16 C17 C18 -83(3) . . . . ?
F21B C16 C17 Dy2B -141(2) . . . . ?
F19B C16 C17 Dy2B 4(4) . . . . ?
F20B C16 C17 Dy2B 113(3) . . . . ?
O7 C17 C18 C19 2(5) . . . . ?
C16 C17 C18 C19 -173(2) . . . . ?
Dy2B C17 C18 C19 -3(3) . . . . ?
Dy2B O8 C19 C18 15(4) . . . . ?
Dy2 O8 C19 C18 35(4) . . . . ?
Dy2B O8 C19 C20 178.7(11) . . . . ?
Dy2 O8 C19 C20 -161.0(11) . . . . ?
C17 C18 C19 O8 -6(5) . . . . ?
C17 C18 C19 C20 -169(2) . . . . ?
O8 C19 C20 F23 -160(2) . . . . ?
C18 C19 C20 F23 4(3) . . . . ?
O8 C19 C20 F24 -35(3) . . . . ?
C18 C19 C20 F24 130(3) . . . . ?
O8 C19 C20 F24B -3(4) . . . . ?
C18 C19 C20 F24B 161(3) . . . . ?
O8 C19 C20 F22 82(3) . . . . ?
C18 C19 C20 F22 -114(3) . . . . ?
O8 C19 C20 F23B -129(3) . . . . ?
C18 C19 C20 F23B 36(4) . . . . ?
O8 C19 C20 F22B 117(3) . . . . ?
C18 C19 C20 F22B -79(3) . . . . ?
Dy3B O9 C22 C23 -2(3) . . . . ?
Dy3 O9 C22 C23 -26(3) . . . . ?
Dy3B O9 C22 C21 -173.8(9) . . . . ?
Dy3 O9 C22 C21 161.5(9) . . . . ?
F27 C21 C22 O9 166.8(13) . . . . ?
F25 C21 C22 O9 45.0(19) . . . . ?
F26 C21 C22 O9 -73.1(17) . . . . ?
F27 C21 C22 C23 -5(2) . . . . ?
F25 C21 C22 C23 -127.2(19) . . . . ?
F26 C21 C22 C23 115(2) . . . . ?
O9 C22 C23 C24 1(4) . . . . ?
C21 C22 C23 C24 173(2) . . . . ?
Dy3B O10 C24 C23 -18(3) . . . . ?
Dy3 O10 C24 C23 7(3) . . . . ?
Dy3B O10 C24 C25 166.8(12) . . . . ?
Dy3 O10 C24 C25 -167.7(10) . . . . ?
C22 C23 C24 O10 8(4) . . . . ?
C22 C23 C24 C25 -178(2) . . . . ?
C22 C23 C24 Dy3B 0(3) . . . . ?
O10 C24 C25 F28 177.3(15) . . . . ?
C23 C24 C25 F28 2(2) . . . . ?
Dy3B C24 C25 F28 -174.6(13) . . . . ?
O10 C24 C25 F30 -62.0(16) . . . . ?
C23 C24 C25 F30 123(2) . . . . ?
Dy3B C24 C25 F30 -53.9(15) . . . . ?
O10 C24 C25 F29 57.4(16) . . . . ?
C23 C24 C25 F29 -118(2) . . . . ?
Dy3B C24 C25 F29 65.5(14) . . . . ?
Dy3 O11 C27 C28 20(3) . . . . ?
Dy3 O11 C27 C26 -156.8(12) . . . . ?
F33 C26 C27 O11 171.3(15) . . . . ?
F32 C26 C27 O11 50(2) . . . . ?
F31 C26 C27 O11 -67(2) . . . . ?
F33 C26 C27 C28 -6(3) . . . . ?
F32 C26 C27 C28 -128(2) . . . . ?
F31 C26 C27 C28 116(2) . . . . ?
O11 C27 C28 C29 3(4) . . . . ?
C26 C27 C28 C29 179.9(19) . . . . ?
Dy3 O12 C29 C28 -31(3) . . . . ?
Dy3B O12 C29 C28 -57(3) . . . . ?
Dy3B O12 C29 C30B 154(2) . . . . ?
Dy3 O12 C29 C30 148.6(12) . . . . ?
C27 C28 C29 O12 1(4) . . . . ?
C27 C28 C29 C30B 156(2) . . . . ?
C27 C28 C29 C30 -178.9(17) . . . . ?
O12 C29 C30 F34 166.2(16) . . . . ?
C28 C29 C30 F34 -14(2) . . . . ?
O12 C29 C30 F35 45.5(17) . . . . ?
C28 C29 C30 F35 -134.6(19) . . . . ?
O12 C29 C30 F36 -73.8(16) . . . . ?
C28 C29 C30 F36 106.1(19) . . . . ?
O12 C29 C30B F35B 57(5) . . . . ?
C28 C29 C30B F35B -98(4) . . . . ?
O12 C29 C30B F34B -155(3) . . . . ?
C28 C29 C30B F34B 50(3) . . . . ?
O12 C29 C30B F36B -49(3) . . . . ?
C28 C29 C30B F36B 156(2) . . . . ?
Dy4 O13 C32 C33 4(7) . . . . ?
Dy4 O13 C32 C31 -165.7(14) . . . . ?
F38 C31 C32 O13 154(3) . . . . ?
F37 C31 C32 O13 32(4) . . . . ?
F39 C31 C32 O13 -86(4) . . . . ?
F38 C31 C32 C33 -15(5) . . . . ?
F37 C31 C32 C33 -137(5) . . . . ?
F39 C31 C32 C33 105(5) . . . . ?
O13 C32 C33 C34 18(8) . . . . ?
C31 C32 C33 C34 -174(4) . . . . ?
Dy4 O14 C34 C33 -1(6) . . . . ?
Dy4 O14 C34 C35 -172.4(15) . . . . ?
C32 C33 C34 O14 -19(9) . . . . ?
C32 C33 C34 C35 152(5) . . . . ?
O14 C34 C35 F41 63(3) . . . . ?
C33 C34 C35 F41 -110(4) . . . . ?
O14 C34 C35 F42 -175(3) . . . . ?
C33 C34 C35 F42 12(4) . . . . ?
O14 C34 C35 F40 -57(3) . . . . ?
C33 C34 C35 F40 130(4) . . . . ?
F38B C31B C32B O13 159(3) . . . . ?
F39B C31B C32B O13 -83(3) . . . . ?
F37B C31B C32B O13 37(3) . . . . ?
F38B C31B C32B C33B -26(5) . . . . ?
F39B C31B C32B C33B 92(4) . . . . ?
F37B C31B C32B C33B -148(4) . . . . ?
O13 C32B C33B C34B -19(9) . . . . ?
C31B C32B C33B C34B 166(4) . . . . ?
Dy4B O14 C34B C33B -69(5) . . . . ?
Dy4B O14 C34B C35B 144.4(19) . . . . ?
C32B C33B C34B O14 24(8) . . . . ?
C32B C33B C34B C35B 172(5) . . . . ?
O14 C34B C35B F42B 156(3) . . . . ?
C33B C34B C35B F42B 10(5) . . . . ?
O14 C34B C35B F41B 33(4) . . . . ?
C33B C34B C35B F41B -113(4) . . . . ?
O14 C34B C35B F40B -83(4) . . . . ?
C33B C34B C35B F40B 131(4) . . . . ?
Dy4 O15 C37 C38 -56(6) . . . . ?
Dy4 O15 C37 C36 144(2) . . . . ?
F45 C36 C37 O15 152(3) . . . . ?
F43 C36 C37 O15 31(4) . . . . ?
F44 C36 C37 O15 -87(4) . . . . ?
F45 C36 C37 C38 -8(5) . . . . ?
F43 C36 C37 C38 -129(5) . . . . ?
F44 C36 C37 C38 112(5) . . . . ?
O15 C37 C38 C39 5(9) . . . . ?
C36 C37 C38 C39 165(5) . . . . ?
Dy4 O16 C39 C38 -6(6) . . . . ?
Dy4 O16 C39 C40 -153.1(15) . . . . ?
C37 C38 C39 O16 27(9) . . . . ?
C37 C38 C39 C40 168(5) . . . . ?
O16 C39 C40 F47 -167(3) . . . . ?
C38 C39 C40 F47 46(6) . . . . ?
O16 C39 C40 F48 68(3) . . . . ?
C38 C39 C40 F48 -79(6) . . . . ?
O16 C39 C40 F46 -47(4) . . . . ?
C38 C39 C40 F46 165(5) . . . . ?
Dy4B O15 C37B C38B 4(5) . . . . ?
Dy4B O15 C37B C36B -171.5(14) . . . . ?
F45B C36B C37B O15 170(2) . . . . ?
F43B C36B C37B O15 49(3) . . . . ?
F44B C36B C37B O15 -62(3) . . . . ?
F45B C36B C37B C38B -6(4) . . . . ?
F43B C36B C37B C38B -127(3) . . . . ?
F44B C36B C37B C38B 122(3) . . . . ?
O15 C37B C38B C39B -4(6) . . . . ?
C36B C37B C38B C39B 171(4) . . . . ?
Dy4B O16 C39B C38B 0(6) . . . . ?
Dy4B O16 C39B C40B -172.9(15) . . . . ?
C37B C38B C39B O16 2(7) . . . . ?
C37B C38B C39B C40B 175(3) . . . . ?
O16 C39B C40B F48B 24(4) . . . . ?
C38B C39B C40B F48B -149(3) . . . . ?
O16 C39B C40B F47B 144(3) . . . . ?
C38B C39B C40B F47B -29(4) . . . . ?
O16 C39B C40B F46B -96(3) . . . . ?
C38B C39B C40B F46B 91(4) . . . . ?
Dy5 O21 C52 C53 22(3) . . . . ?
Dy5 O21 C52 C51 -155.8(12) . . . . ?
F53 C51 C52 O21 173.3(18) . . . . ?
F51 C51 C52 O21 -65(2) . . . . ?
F52 C51 C52 O21 52(2) . . . . ?
F53 C51 C52 C53 -5(3) . . . . ?
F51 C51 C52 C53 117.6(19) . . . . ?
F52 C51 C52 C53 -125.5(19) . . . . ?
O21 C52 C53 C54 5(3) . . . . ?
C51 C52 C53 C54 -178(2) . . . . ?
Dy5 O22 C54 C53 -26(3) . . . . ?
Dy5 O22 C54 C55 158.9(12) . . . . ?
C52 C53 C54 O22 -2(4) . . . . ?
C52 C53 C54 C55 172.4(18) . . . . ?
O22 C54 C55 F56 176.1(17) . . . . ?
C53 C54 C55 F56 1(3) . . . . ?
O22 C54 C55 F55B -7(3) . . . . ?
C53 C54 C55 F55B 178(2) . . . . ?
O22 C54 C55 F55 -60(2) . . . . ?
C53 C54 C55 F55 125(2) . . . . ?
O22 C54 C55 F54 55(2) . . . . ?
C53 C54 C55 F54 -121(2) . . . . ?
O22 C54 C55 F54B 120(2) . . . . ?
C53 C54 C55 F54B -56(3) . . . . ?
O22 C54 C55 F56B -127(2) . . . . ?
C53 C54 C55 F56B 57(3) . . . . ?
Dy5 O23 C57 C58 -12(3) . . . . ?
Dy5 O23 C57 C56 166.0(10) . . . . ?
F58 C56 C57 O23 163.1(17) . . . . ?
F57B C56 C57 O23 -1(3) . . . . ?
F59B C56 C57 O23 -125(2) . . . . ?
F57 C56 C57 O23 39(2) . . . . ?
F59 C56 C57 O23 -75(2) . . . . ?
F58B C56 C57 O23 122(2) . . . . ?
F58 C56 C57 C58 -18(2) . . . . ?
F57B C56 C57 C58 178(2) . . . . ?
F59B C56 C57 C58 53(3) . . . . ?
F57 C56 C57 C58 -143(2) . . . . ?
F59 C56 C57 C58 104(2) . . . . ?
F58B C56 C57 C58 -59(2) . . . . ?
O23 C57 C58 C59 0(3) . . . . ?
C56 C57 C58 C59 -178.7(16) . . . . ?
Dy5 O24 C59 C58 13(3) . . . . ?
Dy5 O24 C59 C60 -167.8(12) . . . . ?
C57 C58 C59 O24 0(3) . . . . ?
C57 C58 C59 C60 -179.1(19) . . . . ?
O24 C59 C60 F62 48(3) . . . . ?
C58 C59 C60 F62 -132.7(19) . . . . ?
O24 C59 C60 F60 172.4(17) . . . . ?
C58 C59 C60 F60 -8(3) . . . . ?
O24 C59 C60 F61 -70(2) . . . . ?
C58 C59 C60 F61 110(2) . . . . ?
Dy5 O25 C62 C63 20(3) . . . . ?
Dy5 O25 C62 C61 -154.2(13) . . . . ?
Dy5 O25 C62 C61B -166.7(15) . . . . ?
F63 C61 C62 O25 165(2) . . . . ?
F64 C61 C62 O25 43(2) . . . . ?
F65 C61 C62 O25 -75(2) . . . . ?
F63 C61 C62 C63 -9(3) . . . . ?
F64 C61 C62 C63 -132(2) . . . . ?
F65 C61 C62 C63 110(2) . . . . ?
F63B C61B C62 O25 -158(2) . . . . ?
F64B C61B C62 O25 79(3) . . . . ?
F65B C61B C62 O25 -39(3) . . . . ?
F63B C61B C62 C63 16(3) . . . . ?
F64B C61B C62 C63 -107(2) . . . . ?
F65B C61B C62 C63 135(2) . . . . ?
O25 C62 C63 C64 -5(3) . . . . ?
C61 C62 C63 C64 168.7(17) . . . . ?
C61B C62 C63 C64 -177.9(19) . . . . ?
Dy5 O26 C64 C63 2(2) . . . . ?
Dy5 O26 C64 C65 -171.5(9) . . . . ?
C62 C63 C64 O26 -6(2) . . . . ?
C62 C63 C64 C65 167.1(14) . . . . ?
O26 C64 C65 F68 -43.0(18) . . . . ?
C63 C64 C65 F68 143.1(15) . . . . ?
O26 C64 C65 F67 75.4(15) . . . . ?
C63 C64 C65 F67 -98.5(17) . . . . ?
O26 C64 C65 F66 -164.9(13) . . . . ?
C63 C64 C65 F66 21.2(19) . . . . ?
C70 N21 C66 C67 4.2(19) . . . . ?
Dy5 N21 C66 C67 -168.9(10) . . . . ?
N21 C66 C67 C68 -6(2) . . . . ?
N21 C66 C67 C69 174.5(13) . . . . ?
C66 C67 C68 N24 2.5(18) . . . . ?
C69 C67 C68 N24 -177.7(12) . . . . ?
Dy2 O27 N24 C70 82.8(11) . . . . ?
Dy1B O27 N24 C70 -84.2(11) . . . . ?
Dy1 O27 N24 C70 -109.2(9) . . . . ?
Dy2B O27 N24 C70 102.7(10) . . . . ?
Dy2 O27 N24 C68 -96.4(10) . . . . ?
Dy1B O27 N24 C68 96.7(10) . . . . ?
Dy1 O27 N24 C68 71.6(10) . . . . ?
Dy2B O27 N24 C68 -76.5(11) . . . . ?
C67 C68 N24 O27 -178.8(10) . . . . ?
C67 C68 N24 C70 2.0(16) . . . . ?
O27 N24 C70 N21 177.2(8) . . . . ?
C68 N24 C70 N21 -3.7(15) . . . . ?
O27 N24 C70 C71 -3.0(15) . . . . ?
C68 N24 C70 C71 176.1(10) . . . . ?
C66 N21 C70 N24 0.6(15) . . . . ?
Dy5 N21 C70 N24 173.3(7) . . . . ?
C66 N21 C70 C71 -179.2(10) . . . . ?
Dy5 N21 C70 C71 -6.5(12) . . . . ?
N24 C70 C71 N22 -170.2(10) . . . . ?
N21 C70 C71 N22 9.6(14) . . . . ?
N24 C70 C71 N23 8.8(16) . . . . ?
N21 C70 C71 N23 -171.4(10) . . . . ?
N23 C71 N22 C72 -0.4(18) . . . . ?
C70 C71 N22 C72 178.6(11) . . . . ?
N23 C71 N22 Dy5 172.1(8) . . . . ?
C70 C71 N22 Dy5 -8.9(13) . . . . ?
C71 N22 C72 C73 -3(2) . . . . ?
Dy5 N22 C72 C73 -175.8(12) . . . . ?
N22 C72 C73 C74 6(2) . . . . ?
C72 C73 C74 N23 -7(2) . . . . ?
N22 C71 N23 C74 0.1(17) . . . . ?
C70 C71 N23 C74 -178.8(11) . . . . ?
C73 C74 N23 C71 4(2) . . . . ?
Dy6 O31 C82 C83 -9(5) . . . . ?
Dy6 O31 C82 C81 173.3(16) . . . . ?
F83 C81 C82 O31 170(3) . . . . ?
F82 C81 C82 O31 -71(3) . . . . ?
F81 C81 C82 O31 50(3) . . . . ?
F83 C81 C82 C83 -7(4) . . . . ?
F82 C81 C82 C83 111(3) . . . . ?
F81 C81 C82 C83 -128(3) . . . . ?
O31 C82 C83 C84 -4(5) . . . . ?
C81 C82 C83 C84 173(3) . . . . ?
Dy6 O32 C84 C83 20(5) . . . . ?
Dy6 O32 C84 C85 -158.4(15) . . . . ?
C82 C83 C84 O32 -2(6) . . . . ?
C82 C83 C84 C85 177(3) . . . . ?
O32 C84 C85 F85 -61(3) . . . . ?
C83 C84 C85 F85 120(3) . . . . ?
O32 C84 C85 F86 57(3) . . . . ?
C83 C84 C85 F86 -122(3) . . . . ?
O32 C84 C85 F84 176(3) . . . . ?
C83 C84 C85 F84 -3(3) . . . . ?
Dy6B O31B C82B C83B -9(5) . . . . ?
Dy6B O31B C82B C81B 162.6(17) . . . . ?
F81B C81B C82B O31B 25(3) . . . . ?
F82B C81B C82B O31B -98(3) . . . . ?
F83B C81B C82B O31B 154(3) . . . . ?
F81B C81B C82B C83B -163(3) . . . . ?
F82B C81B C82B C83B 75(4) . . . . ?
F83B C81B C82B C83B -34(4) . . . . ?
O31B C82B C83B C84B -14(6) . . . . ?
C81B C82B C83B C84B 175(3) . . . . ?
Dy6B O32B C84B C83B 12(5) . . . . ?
Dy6B O32B C84B C85B -161.9(16) . . . . ?
C82B C83B C84B O32B 13(5) . . . . ?
C82B C83B C84B C85B -174(3) . . . . ?
O32B C84B C85B F86B 75(3) . . . . ?
C83B C84B C85B F86B -99(3) . . . . ?
O32B C84B C85B F84B -159(3) . . . . ?
C83B C84B C85B F84B 26(4) . . . . ?
O32B C84B C85B F85B -39(3) . . . . ?
C83B C84B C85B F85B 146(3) . . . . ?
Dy6 O34 C87 C88 -11(5) . . . . ?
Dy6 O34 C87 C86 177.7(19) . . . . ?
F89 C86 C87 O34 138(2) . . . . ?
F88 C86 C87 O34 -102(2) . . . . ?
F87 C86 C87 O34 16(3) . . . . ?
F89 C86 C87 C88 -34(3) . . . . ?
F88 C86 C87 C88 86(3) . . . . ?
F87 C86 C87 C88 -156(2) . . . . ?
O34 C87 C88 C89 0(5) . . . . ?
C86 C87 C88 C89 171(2) . . . . ?
Dy6 O33 C89 C88 14(5) . . . . ?
Dy6 O33 C89 C90 -170.9(14) . . . . ?
C87 C88 C89 O33 -2(5) . . . . ?
C87 C88 C89 C90 -177(2) . . . . ?
O33 C89 C90 F91 32(3) . . . . ?
C88 C89 C90 F91 -152(2) . . . . ?
O33 C89 C90 F92 -92(3) . . . . ?
C88 C89 C90 F92 84(3) . . . . ?
O33 C89 C90 F90 152(2) . . . . ?
C88 C89 C90 F90 -32(3) . . . . ?
Dy6B O34B C87B C88B -7(5) . . . . ?
Dy6B O34B C87B C86B 179.1(17) . . . . ?
F89B C86B C87B O34B 77(3) . . . . ?
F88B C86B C87B O34B -161(2) . . . . ?
F87B C86B C87B O34B -41(3) . . . . ?
F89B C86B C87B C88B -97(3) . . . . ?
F88B C86B C87B C88B 24(3) . . . . ?
F87B C86B C87B C88B 145(3) . . . . ?
O34B C87B C88B C89B -3(5) . . . . ?
C86B C87B C88B C89B 171(3) . . . . ?
Dy6B O33B C89B C88B 15(5) . . . . ?
Dy6B O33B C89B C90B -168.3(19) . . . . ?
C87B C88B C89B O33B -1(6) . . . . ?
C87B C88B C89B C90B -177(3) . . . . ?
O33B C89B C90B F91B 21(3) . . . . ?
C88B C89B C90B F91B -161(3) . . . . ?
O33B C89B C90B F92B -97(3) . . . . ?
C88B C89B C90B F92B 80(3) . . . . ?
O33B C89B C90B F90B 146(3) . . . . ?
C88B C89B C90B F90B -37(3) . . . . ?
Dy6 O35 C92 C93 -12(4) . . . . ?
Dy6 O35 C92 C91 170.9(13) . . . . ?
F93 C91 C92 O35 -52(3) . . . . ?
F95 C91 C92 O35 -171(2) . . . . ?
F94 C91 C92 O35 71(3) . . . . ?
F93 C91 C92 C93 130(3) . . . . ?
F95 C91 C92 C93 11(3) . . . . ?
F94 C91 C92 C93 -107(3) . . . . ?
O35 C92 C93 C94 9(5) . . . . ?
C91 C92 C93 C94 -174(3) . . . . ?
Dy6 O36 C94 C93 2(6) . . . . ?
Dy6 O36 C94 C95 177(2) . . . . ?
C92 C93 C94 O36 -4(6) . . . . ?
C92 C93 C94 C95 -178(3) . . . . ?
O36 C94 C95 F97 63(3) . . . . ?
C93 C94 C95 F97 -121(3) . . . . ?
O36 C94 C95 F98 -52(3) . . . . ?
C93 C94 C95 F98 124(3) . . . . ?
O36 C94 C95 F96 -171(3) . . . . ?
C93 C94 C95 F96 4(4) . . . . ?
Dy6B O35B C92B C93B -3(5) . . . . ?
Dy6B O35B C92B C91B 177.0(15) . . . . ?
F94B C91B C92B O35B 70(3) . . . . ?
F93B C91B C92B O35B -52(3) . . . . ?
F95B C91B C92B O35B -171(2) . . . . ?
F94B C91B C92B C93B -111(3) . . . . ?
F93B C91B C92B C93B 128(3) . . . . ?
F95B C91B C92B C93B 8(4) . . . . ?
O35B C92B C93B C94B 7(5) . . . . ?
C91B C92B C93B C94B -173(3) . . . . ?
Dy6B O36B C94B C93B -9(6) . . . . ?
Dy6B O36B C94B C95B 167.3(19) . . . . ?
C92B C93B C94B O36B -1(6) . . . . ?
C92B C93B C94B C95B -177(3) . . . . ?
O36B C94B C95B F97B 70(3) . . . . ?
C93B C94B C95B F97B -113(3) . . . . ?
O36B C94B C95B F96B -170(3) . . . . ?
C93B C94B C95B F96B 7(4) . . . . ?
O36B C94B C95B F98B -53(3) . . . . ?
C93B C94B C95B F98B 124(3) . . . . ?
C100 N31 C96 C97 -1(4) . . . . ?
Dy6 N31 C96 C97 -176(2) . . . . ?
N31 C96 C97 C98 0(4) . . . . ?
N31 C96 C97 C99 -180(3) . . . . ?
C96 C97 C98 N34 0(4) . . . . ?
C99 C97 C98 N34 -180(2) . . . . ?
C97 C98 N34 C100 1(4) . . . . ?
C97 C98 N34 O37 172(2) . . . . ?
Dy4 O37 N34 C98 94(2) . . . . ?
Dy3 O37 N34 C98 -49(3) . . . . ?
Dy4 O37 N34 C100 -93(2) . . . . ?
Dy3 O37 N34 C100 122.9(17) . . . . ?
C98 N34 C100 N31 -2(4) . . . . ?
O37 N34 C100 N31 -174(2) . . . . ?
C98 N34 C100 C101 177(3) . . . . ?
O37 N34 C100 C101 4(4) . . . . ?
C96 N31 C100 N34 2(4) . . . . ?
Dy6 N31 C100 N34 176.1(17) . . . . ?
C96 N31 C100 C101 -177(2) . . . . ?
Dy6 N31 C100 C101 -3(3) . . . . ?
N34 C100 C101 N32 -169(3) . . . . ?
N31 C100 C101 N32 10(3) . . . . ?
N34 C100 C101 N33 6(4) . . . . ?
N31 C100 C101 N33 -175(2) . . . . ?
N33 C101 N32 C102 1(4) . . . . ?
C100 C101 N32 C102 175(2) . . . . ?
N33 C101 N32 Dy6 172.1(17) . . . . ?
C100 C101 N32 Dy6 -13(3) . . . . ?
C101 N32 C102 C103 1(4) . . . . ?
Dy6 N32 C102 C103 -170(2) . . . . ?
N32 C102 C103 C104 -2(4) . . . . ?
C102 C103 C104 N33 0(4) . . . . ?
C103 C104 N33 C101 2(4) . . . . ?
N32 C101 N33 C104 -2(4) . . . . ?
C100 C101 N33 C104 -177(2) . . . . ?
C200 N31B C96B C97B 1(5) . . . . ?
Dy6B N31B C96B C97B -176(2) . . . . ?
N31B C96B C97B C98B -1(5) . . . . ?
N31B C96B C97B C99B 176(3) . . . . ?
C96B C97B C98B N34B 5(4) . . . . ?
C99B C97B C98B N34B -172(3) . . . . ?
C97B C98B N34B C200 -9(5) . . . . ?
C97B C98B N34B O37 -175(3) . . . . ?
Dy4B O37 N34B C200 -76(4) . . . . ?
Dy3B O37 N34B C200 84(3) . . . . ?
Dy4B O37 N34B C98B 88(2) . . . . ?
Dy3B O37 N34B C98B -112.5(19) . . . . ?
C98B N34B C200 N31B 8(5) . . . . ?
O37 N34B C200 N31B 169(2) . . . . ?
C98B N34B C200 C201 176(3) . . . . ?
O37 N34B C200 C201 -23(5) . . . . ?
C96B N31B C200 N34B -4(4) . . . . ?
Dy6B N31B C200 N34B 172.4(19) . . . . ?
C96B N31B C200 C201 -173(3) . . . . ?
Dy6B N31B C200 C201 3(4) . . . . ?
N34B C200 C201 N32B -166(3) . . . . ?
N31B C200 C201 N32B 3(4) . . . . ?
N34B C200 C201 N33B 15(5) . . . . ?
N31B C200 C201 N33B -177(3) . . . . ?
N33B C201 N32B C202 0(4) . . . . ?
C200 C201 N32B C202 -180(3) . . . . ?
N33B C201 N32B Dy6B 172.0(19) . . . . ?
C200 C201 N32B Dy6B -8(3) . . . . ?
C201 N32B C202 C203 0(4) . . . . ?
Dy6B N32B C202 C203 -173(2) . . . . ?
N32B C202 C203 C204 0(4) . . . . ?
C202 C203 C204 N33B 1(4) . . . . ?
C203 C204 N33B C201 -2(4) . . . . ?
N32B C201 N33B C204 1(4) . . . . ?
C200 C201 N33B C204 -179(3) . . . . ?
